data_4115477
loop_
_publ_author_name
'Shigeki Kuwata'
'Shin-ichiro Kabashima'
'Youichi Ishii'
'Masanobu Hidai'

_publ_contact_author_address
;
Department of Chemistry and Biotechnology, Graduate School of Engineering, 
The University of Tokyo, Hongo, Bunkyo-ku, Tokyo 113-8656, JAPAN
;
_publ_contact_author_email ' skuwata@chembio.t.u-tokyo.ac.jp '
_publ_contact_author_fax ' +81-3-5841-7265 '
_publ_contact_author_name ' Shigeki KUWATA'
_publ_contact_author_phone ' +81-3-5841-7264 '
_publ_section_title
;
 A Ti2Ru2Pd2 Oxo-Sulfido Cluster Synthesized by Linking Two Rationally
 Preorganized TiRuPdS2 Heterotrimetallic Units with an Oxo Ligand: Its
 Reaction with an Alkyne
;
_journal_name_full 'Journal of the American Chemical Society'
_journal_page_first 3826
_journal_page_last 3827
_journal_paper_doi 10.1021/ja0040666
_journal_volume 123
_journal_year 2001
_chemical_formula_sum 'C58 H71 O6 P Pd2 Ru2 S4 Ti2'
_chemical_formula_weight 1534.15
_space_group_IT_number 61
_symmetry_cell_setting orthorhombic
_symmetry_Int_Tables_number 61
_symmetry_space_group_name_Hall '-P 2ac 2ab'
_symmetry_space_group_name_H-M 'P b c a'
_audit_creation_date 'Tue Nov  7 11:48:58 2000'
_audit_creation_method 'from TEXRAY.INF file'
_cell_angle_alpha 90
_cell_angle_beta 90
_cell_angle_gamma 90
_cell_formula_units_Z 8
_cell_length_a 25.129(4)
_cell_length_b 25.477(4)
_cell_length_c 18.786(3)
_cell_measurement_reflns_used 25
_cell_measurement_temperature 294.2
_cell_measurement_theta_max 19.9
_cell_measurement_theta_min 19.3
_cell_volume 12027(3)
_computing_cell_refinement 'Rigaku/AFC Diffractometer Control'
_computing_data_collection 'Rigaku/AFC Diffractometer Control'
_computing_data_reduction teXsan
_computing_publication_material teXsan
_computing_structure_refinement teXsan
_diffrn_ambient_temperature 294.2
_diffrn_measurement_device_type 'Rigaku AFC7R'
_diffrn_measurement_method \w-2\q
_diffrn_orient_matrix_UB_11 -0.03833
_diffrn_orient_matrix_UB_12 0.00480
_diffrn_orient_matrix_UB_13 -0.01275
_diffrn_orient_matrix_UB_21 0.00254
_diffrn_orient_matrix_UB_22 -0.02988
_diffrn_orient_matrix_UB_23 -0.03435
_diffrn_orient_matrix_UB_31 -0.01039
_diffrn_orient_matrix_UB_32 -0.02500
_diffrn_orient_matrix_UB_33 0.03861
_diffrn_radiation_detector 'scintillation counter'
_diffrn_radiation_monochromator graphite
_diffrn_radiation_source 'Rigaku rotating anode'
_diffrn_radiation_type 'Mo K\a'
_diffrn_radiation_wavelength 0.7107
_diffrn_reflns_av_R_equivalents 0.394
_diffrn_reflns_av_sigmaI/netI 0.120
_diffrn_reflns_limit_h_max 32
_diffrn_reflns_limit_h_min 0
_diffrn_reflns_limit_k_max 33
_diffrn_reflns_limit_k_min 0
_diffrn_reflns_limit_l_max 24
_diffrn_reflns_limit_l_min 0
_diffrn_reflns_number 13822
_diffrn_reflns_reduction_process 'Lp corrections applied'
_diffrn_reflns_theta_max 27.50
_diffrn_reflns_theta_min 2.52
_diffrn_standards_decay_% -0.53
_diffrn_standards_interval_count 150
_diffrn_standards_number 3
_exptl_absorpt_coefficient_mu 1.541
_exptl_absorpt_correction_T_max 0.997
_exptl_absorpt_correction_T_min 0.940
_exptl_absorpt_correction_type psi-scan
_exptl_absorpt_process_details '(North, Phillips & Mathews, 1968)'
_exptl_crystal_colour black
_exptl_crystal_density_diffrn 1.694
_exptl_crystal_description prismatic
_exptl_crystal_F_000 6160.00
_exptl_crystal_size_max 0.700
_exptl_crystal_size_mid 0.300
_exptl_crystal_size_min 0.200
_refine_diff_density_max 0.93
_refine_diff_density_min -1.14
_refine_ls_extinction_method none
_refine_ls_goodness_of_fit_ref 1.464
_refine_ls_hydrogen_treatment noref
_refine_ls_matrix_type full
_refine_ls_number_constraints 0
_refine_ls_number_parameters 676
_refine_ls_number_reflns 7704
_refine_ls_number_restraints 0
_refine_ls_R_factor_all 0.0476
_refine_ls_R_factor_gt 0.0476
_refine_ls_shift/su_max 0.1197
_refine_ls_shift/su_mean 0.0033
_refine_ls_structure_factor_coef F
_refine_ls_weighting_details 'w = 1/[\s^2^(Fo) + 0.00016|Fo|^2^]'
_refine_ls_weighting_scheme calc
_refine_ls_wR_factor_gt 0.0479
_refine_ls_wR_factor_ref 0.0479
_reflns_number_gt 7704
_reflns_number_total 13819
_reflns_threshold_expression >2.0sigma(I)
_cod_data_source_file ja0040666_2.cif
_cod_data_source_block '[(CpTi)2(Cp*Ru)2Pd2(PPh3)S3O{SC2(COOMe)2}].Et2O(4.Et2O)'
_cod_original_sg_symbol_H-M 'P b c a '
_cod_original_formula_sum 'C58 H71 O6 P Pd2 S4 Ru2 Ti2 '
_cod_database_code 4115477

loop_
_symmetry_equiv_pos_as_xyz
x,y,z
1/2+x,1/2-y,-z
-x,1/2+y,1/2-z
1/2-x,-y,1/2+z
-x,-y,-z
1/2-x,1/2+y,z
x,1/2-y,1/2+z
1/2+x,y,1/2-z

loop_
_atom_site_label
_atom_site_type_symbol
_atom_site_fract_x
_atom_site_fract_y
_atom_site_fract_z
_atom_site_U_iso_or_equiv
_atom_site_adp_type
_atom_site_occupancy
_atom_site_calc_flag
Pd(1) Pd -0.10885(2) -0.13578(2) -0.19780(3) 0.0345(1) Uani 1.00 d
Pd(2) Pd -0.12717(2) -0.08151(2) -0.32647(3) 0.0324(1) Uani 1.00 d
Ru(1) Ru -0.03358(2) -0.05717(2) -0.24299(3) 0.0337(2) Uani 1.00 d
Ru(2) Ru -0.23287(2) -0.07798(3) -0.37661(3) 0.0366(2) Uani 1.00 d
Ti(1) Ti -0.03125(5) -0.15586(5) -0.31513(7) 0.0356(4) Uani 1.00 d
Ti(2) Ti -0.16746(5) -0.18359(5) -0.32094(7) 0.0355(4) Uani 1.00 d
S(1) S -0.01596(7) -0.13888(8) -0.19480(10) 0.0389(5) Uani 1.00 d
S(2) S -0.19076(7) -0.11278(8) -0.24594(10) 0.0370(5) Uani 1.00 d
S(3) S -0.04032(7) -0.07231(8) -0.36419(9) 0.0378(5) Uani 1.00 d
S(4) S -0.20465(8) -0.15714(8) -0.43477(9) 0.0378(5) Uani 1.00 d
P P -0.12568(8) -0.18324(8) -0.09662(10) 0.0370(5) Uani 1.00 d
O(1) O -0.0968(2) -0.1929(2) -0.3281(2) 0.039(1) Uani 1.00 d
O(2) O -0.1543(3) 0.0341(2) -0.4366(3) 0.067(2) Uani 1.00 d
O(3) O -0.0962(2) -0.0167(2) -0.4955(3) 0.056(2) Uani 1.00 d
O(4) O -0.1905(3) -0.0423(2) -0.5714(3) 0.067(2) Uani 1.00 d
O(5) O -0.2115(3) -0.1269(2) -0.5799(3) 0.063(2) Uani 1.00 d
O(6) O 0.1079(6) -0.2912(6) -0.185(1) 0.213(8) Uani 1.00 d
C(1) C 0.0535(3) -0.1989(4) -0.3036(5) 0.058(3) Uani 1.00 d
C(2) C 0.0594(3) -0.1587(4) -0.3527(5) 0.056(3) Uani 1.00 d
C(3) C 0.0279(4) -0.1710(4) -0.4117(4) 0.062(3) Uani 1.00 d
C(4) C 0.0025(3) -0.2181(4) -0.3982(5) 0.060(3) Uani 1.00 d
C(5) C 0.0174(3) -0.2354(3) -0.3317(5) 0.057(3) Uani 1.00 d
C(6) C -0.1917(4) -0.2544(3) -0.2469(4) 0.050(3) Uani 1.00 d
C(7) C -0.2393(3) -0.2298(3) -0.2637(5) 0.053(3) Uani 1.00 d
C(8) C -0.2480(4) -0.2355(3) -0.3356(5) 0.057(3) Uani 1.00 d
C(9) C -0.2053(4) -0.2645(3) -0.3645(4) 0.056(3) Uani 1.00 d
C(10) C -0.1713(4) -0.2770(3) -0.3094(4) 0.052(3) Uani 1.00 d
C(11) C -0.0461(3) -0.0097(3) -0.1469(4) 0.046(2) Uani 1.00 d
C(12) C -0.0719(3) 0.0150(3) -0.2060(4) 0.045(2) Uani 1.00 d
C(13) C -0.0329(3) 0.0289(3) -0.2577(4) 0.044(2) Uani 1.00 d
C(14) C 0.0181(3) 0.0107(3) -0.2321(4) 0.045(2) Uani 1.00 d
C(15) C 0.0095(3) -0.0128(3) -0.1636(4) 0.044(2) Uani 1.00 d
C(16) C -0.0724(4) -0.0253(4) -0.0792(5) 0.076(4) Uani 1.00 d
C(17) C -0.1299(4) 0.0281(3) -0.2100(6) 0.072(3) Uani 1.00 d
C(18) C -0.0417(4) 0.0586(3) -0.3249(5) 0.069(3) Uani 1.00 d
C(19) C 0.0712(3) 0.0190(4) -0.2668(5) 0.071(3) Uani 1.00 d
C(20) C 0.0514(4) -0.0326(4) -0.1142(5) 0.070(3) Uani 1.00 d
C(21) C -0.2910(3) -0.0408(4) -0.3005(5) 0.060(3) Uani 1.00 d
C(22) C -0.2748(3) -0.0035(4) -0.3513(5) 0.061(3) Uani 1.00 d
C(23) C -0.2905(3) -0.0221(3) -0.4190(4) 0.048(3) Uani 1.00 d
C(24) C -0.3142(3) -0.0725(3) -0.4111(5) 0.050(3) Uani 1.00 d
C(25) C -0.3159(3) -0.0837(4) -0.3348(5) 0.058(3) Uani 1.00 d
C(26) C -0.2880(4) -0.0335(5) -0.2202(5) 0.111(5) Uani 1.00 d
C(27) C -0.2530(5) 0.0502(4) -0.3335(7) 0.101(4) Uani 1.00 d
C(28) C -0.2857(4) 0.0090(4) -0.4863(6) 0.088(4) Uani 1.00 d
C(29) C -0.3385(4) -0.1049(4) -0.4691(6) 0.088(4) Uani 1.00 d
C(30) C -0.3428(4) -0.1287(5) -0.3001(7) 0.105(5) Uani 1.00 d
C(31) C -0.0954(3) -0.1575(3) -0.0150(4) 0.044(2) Uani 1.00 d
C(32) C -0.0405(4) -0.1592(4) -0.0091(4) 0.059(3) Uani 1.00 d
C(33) C -0.0142(4) -0.1393(4) 0.0496(5) 0.068(3) Uani 1.00 d
C(34) C -0.0432(5) -0.1169(4) 0.1033(5) 0.072(3) Uani 1.00 d
C(35) C -0.0977(5) -0.1149(4) 0.0996(5) 0.075(4) Uani 1.00 d
C(36) C -0.1237(4) -0.1347(3) 0.0404(4) 0.057(3) Uani 1.00 d
C(37) C -0.1964(3) -0.1889(3) -0.0747(4) 0.041(2) Uani 1.00 d
C(38) C -0.2265(3) -0.1427(4) -0.0748(4) 0.056(3) Uani 1.00 d
C(39) C -0.2808(4) -0.1457(4) -0.0627(6) 0.077(4) Uani 1.00 d
C(40) C -0.3055(4) -0.1921(5) -0.0532(6) 0.090(4) Uani 1.00 d
C(41) C -0.2770(4) -0.2384(4) -0.0536(5) 0.072(4) Uani 1.00 d
C(42) C -0.2218(3) -0.2367(3) -0.0642(4) 0.052(3) Uani 1.00 d
C(43) C -0.0995(3) -0.2504(3) -0.0953(4) 0.038(2) Uani 1.00 d
C(44) C -0.1006(3) -0.2806(3) -0.0336(4) 0.044(2) Uani 1.00 d
C(45) C -0.0824(3) -0.3321(3) -0.0340(5) 0.050(3) Uani 1.00 d
C(46) C -0.0629(4) -0.3527(3) -0.0955(5) 0.067(3) Uani 1.00 d
C(47) C -0.0601(4) -0.3233(4) -0.1574(5) 0.064(3) Uani 1.00 d
C(48) C -0.0781(3) -0.2720(3) -0.1569(4) 0.049(3) Uani 1.00 d
C(49) C -0.1586(3) -0.0595(3) -0.4225(3) 0.034(2) Uani 1.00 d
C(50) C -0.1829(3) -0.0962(3) -0.4675(3) 0.034(2) Uani 1.00 d
C(51) C -0.1383(3) -0.0085(3) -0.4519(4) 0.045(2) Uani 1.00 d
C(52) C -0.0745(4) 0.0304(4) -0.5270(5) 0.084(4) Uani 1.00 d
C(53) C -0.1953(3) -0.0846(3) -0.5443(4) 0.041(2) Uani 1.00 d
C(54) C -0.2213(4) -0.1189(4) -0.6549(5) 0.081(4) Uani 1.00 d
C(55) C 0.0761(8) -0.254(1) -0.082(1) 0.22(1) Uani 1.00 d
C(56) C 0.106(1) -0.296(1) -0.115(1) 0.24(2) Uani 1.00 d
C(57) C 0.142(1) -0.3264(9) -0.221(2) 0.23(2) Uani 1.00 d
C(58) C 0.135(1) -0.3197(10) -0.299(2) 0.29(2) Uani 1.00 d
H(1) H 0.0710 -0.2013 -0.2589 0.0701 Uiso 1.00 calc
H(2) H 0.0808 -0.1283 -0.3471 0.0671 Uiso 1.00 calc
H(3) H 0.0246 -0.1505 -0.4538 0.0741 Uiso 1.00 calc
H(4) H -0.0213 -0.2356 -0.4296 0.0725 Uiso 1.00 calc
H(5) H 0.0054 -0.2665 -0.3089 0.0685 Uiso 1.00 calc
H(6) H -0.1756 -0.2556 -0.2011 0.0603 Uiso 1.00 calc
H(7) H -0.2621 -0.2122 -0.2312 0.0638 Uiso 1.00 calc
H(8) H -0.2777 -0.2223 -0.3613 0.0685 Uiso 1.00 calc
H(9) H -0.2008 -0.2737 -0.4132 0.0668 Uiso 1.00 calc
H(10) H -0.1397 -0.2972 -0.3132 0.0624 Uiso 1.00 calc
H(11) H -0.0875 0.0048 -0.0572 0.0912 Uiso 1.00 calc
H(12) H -0.0997 -0.0501 -0.0891 0.0912 Uiso 1.00 calc
H(13) H -0.0469 -0.0407 -0.0482 0.0912 Uiso 1.00 calc
H(14) H -0.1341 0.0651 -0.2125 0.0863 Uiso 1.00 calc
H(15) H -0.1449 0.0124 -0.2512 0.0863 Uiso 1.00 calc
H(16) H -0.1474 0.0152 -0.1688 0.0863 Uiso 1.00 calc
H(17) H -0.0223 0.0906 -0.3233 0.0832 Uiso 1.00 calc
H(18) H -0.0299 0.0382 -0.3641 0.0832 Uiso 1.00 calc
H(19) H -0.0785 0.0660 -0.3301 0.0832 Uiso 1.00 calc
H(20) H 0.0886 -0.0138 -0.2726 0.0853 Uiso 1.00 calc
H(21) H 0.0663 0.0350 -0.3120 0.0853 Uiso 1.00 calc
H(22) H 0.0924 0.0412 -0.2377 0.0853 Uiso 1.00 calc
H(23) H 0.0438 -0.0680 -0.1017 0.0835 Uiso 1.00 calc
H(24) H 0.0851 -0.0309 -0.1369 0.0835 Uiso 1.00 calc
H(25) H 0.0519 -0.0116 -0.0724 0.0835 Uiso 1.00 calc
H(26) H -0.3014 -0.0640 -0.1972 0.1330 Uiso 1.00 calc
H(27) H -0.2521 -0.0280 -0.2066 0.1330 Uiso 1.00 calc
H(28) H -0.3088 -0.0040 -0.2067 0.1330 Uiso 1.00 calc
H(29) H -0.2216 0.0465 -0.3058 0.1211 Uiso 1.00 calc
H(30) H -0.2449 0.0685 -0.3762 0.1211 Uiso 1.00 calc
H(31) H -0.2788 0.0693 -0.3072 0.1211 Uiso 1.00 calc
H(32) H -0.2494 0.0180 -0.4940 0.1052 Uiso 1.00 calc
H(33) H -0.2982 -0.0114 -0.5252 0.1052 Uiso 1.00 calc
H(34) H -0.3063 0.0401 -0.4825 0.1052 Uiso 1.00 calc
H(35) H -0.3670 -0.0859 -0.4903 0.1054 Uiso 1.00 calc
H(36) H -0.3124 -0.1125 -0.5040 0.1054 Uiso 1.00 calc
H(37) H -0.3518 -0.1367 -0.4495 0.1054 Uiso 1.00 calc
H(38) H -0.3712 -0.1162 -0.2713 0.1261 Uiso 1.00 calc
H(39) H -0.3566 -0.1517 -0.3355 0.1261 Uiso 1.00 calc
H(40) H -0.3180 -0.1472 -0.2713 0.1261 Uiso 1.00 calc
H(41) H -0.0203 -0.1744 -0.0465 0.0711 Uiso 1.00 calc
H(42) H 0.0235 -0.1412 0.0527 0.0817 Uiso 1.00 calc
H(43) H -0.0254 -0.1026 0.1434 0.0859 Uiso 1.00 calc
H(44) H -0.1176 -0.1000 0.1375 0.0895 Uiso 1.00 calc
H(45) H -0.1614 -0.1327 0.0376 0.0683 Uiso 1.00 calc
H(46) H -0.2099 -0.1098 -0.0831 0.0673 Uiso 1.00 calc
H(47) H -0.3011 -0.1142 -0.0611 0.0922 Uiso 1.00 calc
H(48) H -0.3429 -0.1930 -0.0462 0.1077 Uiso 1.00 calc
H(49) H -0.2946 -0.2710 -0.0466 0.0867 Uiso 1.00 calc
H(50) H -0.2018 -0.2683 -0.0643 0.0619 Uiso 1.00 calc
H(51) H -0.1138 -0.2659 0.0093 0.0529 Uiso 1.00 calc
H(52) H -0.0837 -0.3527 0.0081 0.0605 Uiso 1.00 calc
H(53) H -0.0508 -0.3880 -0.0959 0.0807 Uiso 1.00 calc
H(54) H -0.0461 -0.3382 -0.1998 0.0771 Uiso 1.00 calc
H(55) H -0.0757 -0.2514 -0.1990 0.0582 Uiso 1.00 calc
H(56) H -0.0631 0.0536 -0.4904 0.1004 Uiso 1.00 calc
H(57) H -0.0451 0.0215 -0.5563 0.1004 Uiso 1.00 calc
H(58) H -0.1011 0.0471 -0.5550 0.1004 Uiso 1.00 calc
H(59) H -0.2485 -0.0934 -0.6608 0.0977 Uiso 1.00 calc
H(60) H -0.1896 -0.1069 -0.6772 0.0977 Uiso 1.00 calc
H(61) H -0.2322 -0.1510 -0.6759 0.0977 Uiso 1.00 calc
H(62) H 0.0945 -0.2214 -0.0884 0.2606 Uiso 1.00 calc
H(63) H 0.0418 -0.2513 -0.1027 0.2606 Uiso 1.00 calc
H(64) H 0.0725 -0.2601 -0.0320 0.2606 Uiso 1.00 calc
H(65) H 0.0894 -0.3287 -0.1034 0.2957 Uiso 1.00 calc
H(66) H 0.1413 -0.2962 -0.0965 0.2957 Uiso 1.00 calc
H(67) H 0.1776 -0.3196 -0.2083 0.2768 Uiso 1.00 calc
H(68) H 0.1326 -0.3613 -0.2084 0.2768 Uiso 1.00 calc
H(69) H 0.1446 -0.2848 -0.3117 0.3489 Uiso 1.00 calc
H(70) H 0.1579 -0.3437 -0.3230 0.3489 Uiso 1.00 calc
H(71) H 0.0994 -0.3262 -0.3117 0.3489 Uiso 1.00 calc

loop_
_atom_site_aniso_label
_atom_site_aniso_U_11
_atom_site_aniso_U_22
_atom_site_aniso_U_33
_atom_site_aniso_U_12
_atom_site_aniso_U_13
_atom_site_aniso_U_23
Pd(1) 0.0381(3) 0.0376(3) 0.0277(3) -0.0002(3) 0.0000(2) 0.0029(3)
Pd(2) 0.0339(3) 0.0363(3) 0.0268(3) -0.0002(3) -0.0005(2) 0.0022(2)
Ru(1) 0.0320(3) 0.0363(3) 0.0328(3) 0.0004(3) -0.0005(3) -0.0023(3)
Ru(2) 0.0332(3) 0.0447(4) 0.0320(3) 0.0033(3) -0.0007(3) 0.0006(3)
Ti(1) 0.0340(7) 0.0401(8) 0.0327(7) 0.0030(6) -0.0002(6) -0.0033(6)
Ti(2) 0.0388(7) 0.0379(8) 0.0299(7) -0.0037(6) -0.0008(6) 0.0023(6)
S(1) 0.039(1) 0.042(1) 0.0357(10) 0.0035(9) -0.0048(8) 0.0007(9)
S(2) 0.0345(10) 0.045(1) 0.0317(9) 0.0011(9) 0.0042(8) 0.0032(9)
S(3) 0.038(1) 0.042(1) 0.0337(10) -0.0021(9) 0.0040(8) 0.0019(8)
S(4) 0.044(1) 0.040(1) 0.0304(9) -0.0018(9) -0.0018(8) 0.0011(8)
P 0.044(1) 0.038(1) 0.0287(9) 0.0030(10) 0.0014(9) 0.0033(8)
O(1) 0.041(3) 0.040(3) 0.037(3) -0.005(2) -0.001(2) -0.002(2)
O(2) 0.088(5) 0.033(4) 0.081(5) 0.001(3) 0.007(4) 0.007(3)
O(3) 0.065(4) 0.053(4) 0.052(3) -0.004(3) 0.012(3) 0.018(3)
O(4) 0.106(5) 0.056(4) 0.039(3) -0.005(4) -0.016(3) 0.013(3)
O(5) 0.104(5) 0.052(4) 0.034(3) -0.005(4) -0.021(3) 0.004(3)
O(6) 0.19(1) 0.19(1) 0.26(2) 0.08(1) 0.02(1) 0.10(1)
C(1) 0.052(5) 0.062(6) 0.061(6) 0.024(5) -0.008(5) -0.016(5)
C(2) 0.025(4) 0.063(6) 0.079(6) 0.005(4) 0.010(4) -0.010(5)
C(3) 0.054(6) 0.083(7) 0.048(5) 0.016(5) 0.018(5) -0.002(5)
C(4) 0.052(6) 0.066(7) 0.064(6) 0.009(5) -0.008(5) -0.033(5)
C(5) 0.049(5) 0.038(5) 0.084(7) 0.011(4) 0.005(5) -0.006(5)
C(6) 0.071(6) 0.041(5) 0.039(4) -0.016(5) -0.001(4) 0.006(4)
C(7) 0.055(5) 0.047(5) 0.057(5) -0.011(4) 0.016(4) 0.012(4)
C(8) 0.051(5) 0.058(6) 0.062(6) -0.029(5) -0.012(5) 0.016(5)
C(9) 0.080(7) 0.047(6) 0.040(5) -0.022(5) -0.002(5) 0.005(4)
C(10) 0.073(6) 0.025(4) 0.058(5) -0.004(4) -0.003(5) 0.004(4)
C(11) 0.061(6) 0.034(5) 0.043(5) 0.000(4) -0.003(4) -0.006(4)
C(12) 0.042(5) 0.034(5) 0.060(5) 0.003(4) 0.001(4) -0.008(4)
C(13) 0.049(5) 0.029(4) 0.053(5) -0.004(4) -0.002(4) -0.001(4)
C(14) 0.042(5) 0.043(5) 0.051(5) -0.003(4) -0.001(4) -0.015(4)
C(15) 0.054(5) 0.040(5) 0.037(4) 0.006(4) -0.011(4) -0.014(4)
C(16) 0.109(9) 0.069(7) 0.050(6) 0.000(6) 0.024(6) -0.010(5)
C(17) 0.048(5) 0.050(6) 0.117(9) 0.016(5) 0.009(6) -0.013(6)
C(18) 0.100(8) 0.038(5) 0.070(6) -0.004(5) -0.009(6) 0.012(5)
C(19) 0.049(6) 0.075(7) 0.090(7) -0.027(5) 0.007(5) -0.024(6)
C(20) 0.073(7) 0.072(7) 0.064(6) 0.007(5) -0.033(5) -0.014(5)
C(21) 0.048(5) 0.083(7) 0.049(5) 0.028(5) -0.001(4) -0.015(5)
C(22) 0.051(6) 0.066(6) 0.067(6) 0.024(5) -0.006(5) -0.020(5)
C(23) 0.036(4) 0.061(6) 0.047(5) 0.009(4) -0.003(4) 0.002(4)
C(24) 0.029(4) 0.057(6) 0.064(6) 0.012(4) -0.003(4) -0.011(5)
C(25) 0.041(5) 0.059(6) 0.075(6) 0.012(5) 0.015(5) 0.027(5)
C(26) 0.099(9) 0.19(1) 0.042(6) 0.077(9) -0.008(6) -0.025(7)
C(27) 0.082(8) 0.077(8) 0.14(1) 0.024(7) -0.016(8) -0.052(8)
C(28) 0.075(7) 0.102(9) 0.086(8) 0.023(7) -0.006(6) 0.041(7)
C(29) 0.049(6) 0.106(9) 0.108(9) 0.008(6) -0.026(6) -0.043(7)
C(30) 0.059(7) 0.108(10) 0.15(1) 0.004(7) 0.044(7) 0.040(9)
C(31) 0.065(6) 0.033(5) 0.032(4) -0.001(4) 0.002(4) 0.002(3)
C(32) 0.071(7) 0.064(6) 0.042(5) -0.004(5) -0.006(5) 0.001(4)
C(33) 0.080(7) 0.067(7) 0.058(6) -0.001(6) -0.026(5) 0.007(5)
C(34) 0.107(9) 0.061(7) 0.047(5) -0.012(7) -0.019(6) -0.011(5)
C(35) 0.110(9) 0.068(7) 0.046(6) -0.004(7) 0.011(6) -0.013(5)
C(36) 0.074(6) 0.048(5) 0.049(5) 0.001(5) 0.002(5) -0.001(4)
C(37) 0.047(5) 0.045(5) 0.031(4) 0.004(4) 0.006(3) 0.008(3)
C(38) 0.056(6) 0.062(6) 0.050(5) 0.008(5) 0.010(4) 0.006(4)
C(39) 0.057(6) 0.084(8) 0.090(8) 0.028(6) 0.023(6) 0.024(6)
C(40) 0.048(6) 0.14(1) 0.085(8) 0.007(7) 0.017(6) 0.032(8)
C(41) 0.056(6) 0.088(8) 0.073(7) -0.014(6) -0.005(5) 0.024(6)
C(42) 0.051(5) 0.064(6) 0.040(5) -0.005(5) -0.006(4) 0.010(4)
C(43) 0.041(4) 0.037(4) 0.035(4) 0.002(4) -0.004(3) 0.003(3)
C(44) 0.044(5) 0.050(5) 0.038(4) 0.004(4) 0.001(4) 0.002(4)
C(45) 0.045(5) 0.042(5) 0.064(6) 0.002(4) 0.002(4) 0.015(4)
C(46) 0.071(7) 0.046(6) 0.084(7) 0.018(5) 0.004(6) 0.008(5)
C(47) 0.084(7) 0.053(6) 0.055(6) 0.018(5) 0.014(5) -0.002(5)
C(48) 0.068(6) 0.036(5) 0.041(5) 0.004(4) 0.002(4) 0.000(4)
C(49) 0.038(4) 0.036(4) 0.029(4) 0.008(3) -0.002(3) 0.002(3)
C(50) 0.042(4) 0.039(4) 0.023(3) 0.002(3) -0.004(3) 0.004(3)
C(51) 0.051(5) 0.049(5) 0.034(4) -0.004(4) -0.008(4) 0.005(4)
C(52) 0.099(8) 0.078(7) 0.074(7) -0.027(7) 0.018(6) 0.024(6)
C(53) 0.047(5) 0.044(5) 0.033(4) 0.000(4) -0.002(3) 0.003(4)
C(54) 0.14(1) 0.069(7) 0.037(5) 0.008(7) -0.029(6) -0.004(5)
C(55) 0.15(2) 0.30(3) 0.20(2) 0.01(2) 0.05(2) 0.13(2)
C(56) 0.38(5) 0.22(3) 0.13(2) -0.03(3) -0.11(3) 0.06(2)
C(57) 0.23(3) 0.08(1) 0.38(5) -0.06(2) 0.03(3) -0.02(2)
C(58) 0.21(2) 0.15(2) 0.51(6) 0.09(2) 0.16(3) 0.05(3)

loop_
_atom_type_symbol
_atom_type_description
_atom_type_scat_dispersion_real
_atom_type_scat_dispersion_imag
_atom_type_scat_source
C C 0.003 0.002
;International Tables for Crystallography
(1992, Vol. C, Tables 4.2.6.8 and 6.1.1.1)
;
H H 0.000 0.000
;International Tables for Crystallography
(1992, Vol. C, Table 6.1.1.2)
;
O O 0.011 0.006
;International Tables for Crystallography
(1992, Vol. C, Tables 4.2.6.8 and 6.1.1.1)
;
P P 0.102 0.094
;International Tables for Crystallography
(1992, Vol. C, Tables 4.2.6.8 and 6.1.1.1)
;
Pd Pd -0.999 1.007
;International Tables for Crystallography
(1992, Vol. C, Tables 4.2.6.8 and 6.1.1.1)
;
Ru Ru -1.259 0.836
;International Tables for Crystallography
(1992, Vol. C, Tables 4.2.6.8 and 6.1.1.1)
;
S S 0.125 0.123
;International Tables for Crystallography
(1992, Vol. C, Tables 4.2.6.8 and 6.1.1.1)
;
Ti Ti 0.278 0.446
;International Tables for Crystallography
(1992, Vol. C, Tables 4.2.6.8 and 6.1.1.1)
;

loop_
_geom_angle_atom_site_label_1
_geom_angle_atom_site_label_2
_geom_angle_atom_site_label_3
_geom_angle
_geom_angle_site_symmetry_1
_geom_angle_site_symmetry_2
_geom_angle_site_symmetry_3
_geom_angle_publ_flag
Pd(2) Pd(1) Ru(1) 60.95(2) 1_555 1_555 1_555 yes
Pd(2) Pd(1) Ti(1) 63.79(3) 1_555 1_555 1_555 yes
Pd(2) Pd(1) Ti(2) 57.21(3) 1_555 1_555 1_555 yes
Pd(2) Pd(1) S(1) 101.55(5) 1_555 1_555 1_555 yes
Pd(2) Pd(1) S(2) 53.03(5) 1_555 1_555 1_555 yes
Pd(2) Pd(1) P 159.80(6) 1_555 1_555 1_555 yes
Ru(1) Pd(1) Ti(1) 58.21(3) 1_555 1_555 1_555 yes
Ru(1) Pd(1) Ti(2) 112.14(3) 1_555 1_555 1_555 yes
Ru(1) Pd(1) S(1) 51.32(5) 1_555 1_555 1_555 yes
Ru(1) Pd(1) S(2) 106.94(5) 1_555 1_555 1_555 yes
Ru(1) Pd(1) P 137.05(6) 1_555 1_555 1_555 yes
Ti(1) Pd(1) Ti(2) 71.46(4) 1_555 1_555 1_555 yes
Ti(1) Pd(1) S(1) 50.19(5) 1_555 1_555 1_555 yes
Ti(1) Pd(1) S(2) 109.53(5) 1_555 1_555 1_555 yes
Ti(1) Pd(1) P 129.95(6) 1_555 1_555 1_555 yes
Ti(2) Pd(1) S(1) 119.69(6) 1_555 1_555 1_555 yes
Ti(2) Pd(1) S(2) 50.76(5) 1_555 1_555 1_555 yes
Ti(2) Pd(1) P 109.55(6) 1_555 1_555 1_555 yes
S(1) Pd(1) S(2) 154.56(7) 1_555 1_555 1_555 yes
S(1) Pd(1) P 98.43(7) 1_555 1_555 1_555 yes
S(2) Pd(1) P 107.00(7) 1_555 1_555 1_555 yes
Pd(1) Pd(2) Ru(1) 60.55(2) 1_555 1_555 1_555 yes
Pd(1) Pd(2) Ru(2) 117.09(2) 1_555 1_555 1_555 yes
Pd(1) Pd(2) Ti(1) 60.71(3) 1_555 1_555 1_555 yes
Pd(1) Pd(2) Ti(2) 64.60(3) 1_555 1_555 1_555 yes
Pd(1) Pd(2) S(2) 52.48(5) 1_555 1_555 1_555 yes
Pd(1) Pd(2) S(3) 99.12(5) 1_555 1_555 1_555 yes
Pd(1) Pd(2) C(49) 162.1(2) 1_555 1_555 1_555 yes
Ru(1) Pd(2) Ru(2) 160.01(3) 1_555 1_555 1_555 yes
Ru(1) Pd(2) Ti(1) 57.12(3) 1_555 1_555 1_555 yes
Ru(1) Pd(2) Ti(2) 118.29(3) 1_555 1_555 1_555 yes
Ru(1) Pd(2) S(2) 106.11(5) 1_555 1_555 1_555 yes
Ru(1) Pd(2) S(3) 51.37(5) 1_555 1_555 1_555 yes
Ru(1) Pd(2) C(49) 137.1(2) 1_555 1_555 1_555 yes
Ru(2) Pd(2) Ti(1) 141.42(3) 1_555 1_555 1_555 yes
Ru(2) Pd(2) Ti(2) 72.58(3) 1_555 1_555 1_555 yes
Ru(2) Pd(2) S(2) 65.39(5) 1_555 1_555 1_555 yes
Ru(2) Pd(2) S(3) 141.76(5) 1_555 1_555 1_555 yes
Ru(2) Pd(2) C(49) 48.2(2) 1_555 1_555 1_555 yes
Ti(1) Pd(2) Ti(2) 73.01(4) 1_555 1_555 1_555 yes
Ti(1) Pd(2) S(2) 106.32(5) 1_555 1_555 1_555 yes
Ti(1) Pd(2) S(3) 48.83(5) 1_555 1_555 1_555 yes
Ti(1) Pd(2) C(49) 122.2(2) 1_555 1_555 1_555 yes
Ti(2) Pd(2) S(2) 53.94(5) 1_555 1_555 1_555 yes
Ti(2) Pd(2) S(3) 116.69(6) 1_555 1_555 1_555 yes
Ti(2) Pd(2) C(49) 98.5(2) 1_555 1_555 1_555 yes
S(2) Pd(2) S(3) 151.55(7) 1_555 1_555 1_555 yes
S(2) Pd(2) C(49) 113.5(2) 1_555 1_555 1_555 yes
S(3) Pd(2) C(49) 93.8(2) 1_555 1_555 1_555 yes
Pd(1) Ru(1) Pd(2) 58.50(2) 1_555 1_555 1_555 yes
Pd(1) Ru(1) Ti(1) 62.73(3) 1_555 1_555 1_555 yes
Pd(1) Ru(1) S(1) 52.05(5) 1_555 1_555 1_555 yes
Pd(1) Ru(1) S(3) 97.24(5) 1_555 1_555 1_555 yes
Pd(1) Ru(1) C(11) 92.7(2) 1_555 1_555 1_555 yes
Pd(1) Ru(1) C(12) 101.6(2) 1_555 1_555 1_555 yes
Pd(1) Ru(1) C(13) 137.0(2) 1_555 1_555 1_555 yes
Pd(1) Ru(1) C(14) 156.6(2) 1_555 1_555 1_555 yes
Pd(1) Ru(1) C(15) 119.2(2) 1_555 1_555 1_555 yes
Pd(2) Ru(1) Ti(1) 64.60(3) 1_555 1_555 1_555 yes
Pd(2) Ru(1) S(1) 100.08(5) 1_555 1_555 1_555 yes
Pd(2) Ru(1) S(3) 51.10(5) 1_555 1_555 1_555 yes
Pd(2) Ru(1) C(11) 116.6(2) 1_555 1_555 1_555 yes
Pd(2) Ru(1) C(12) 89.7(2) 1_555 1_555 1_555 yes
Pd(2) Ru(1) C(13) 98.7(2) 1_555 1_555 1_555 yes
Pd(2) Ru(1) C(14) 135.0(2) 1_555 1_555 1_555 yes
Pd(2) Ru(1) C(15) 153.2(2) 1_555 1_555 1_555 yes
Ti(1) Ru(1) S(1) 52.39(5) 1_555 1_555 1_555 yes
Ti(1) Ru(1) S(3) 52.30(5) 1_555 1_555 1_555 yes
Ti(1) Ru(1) C(11) 151.4(2) 1_555 1_555 1_555 yes
Ti(1) Ru(1) C(12) 154.0(2) 1_555 1_555 1_555 yes
Ti(1) Ru(1) C(13) 144.5(2) 1_555 1_555 1_555 yes
Ti(1) Ru(1) C(14) 137.1(2) 1_555 1_555 1_555 yes
Ti(1) Ru(1) C(15) 141.0(2) 1_555 1_555 1_555 yes
S(1) Ru(1) S(3) 104.42(7) 1_555 1_555 1_555 yes
S(1) Ru(1) C(11) 101.6(2) 1_555 1_555 1_555 yes
S(1) Ru(1) C(12) 135.7(2) 1_555 1_555 1_555 yes
S(1) Ru(1) C(13) 160.1(2) 1_555 1_555 1_555 yes
S(1) Ru(1) C(14) 124.4(2) 1_555 1_555 1_555 yes
S(1) Ru(1) C(15) 96.0(2) 1_555 1_555 1_555 yes
S(3) Ru(1) C(11) 152.8(2) 1_555 1_555 1_555 yes
S(3) Ru(1) C(12) 114.8(2) 1_555 1_555 1_555 yes
S(3) Ru(1) C(13) 92.5(2) 1_555 1_555 1_555 yes
S(3) Ru(1) C(14) 105.6(2) 1_555 1_555 1_555 yes
S(3) Ru(1) C(15) 143.3(2) 1_555 1_555 1_555 yes
C(11) Ru(1) C(12) 38.1(3) 1_555 1_555 1_555 yes
C(11) Ru(1) C(13) 63.7(3) 1_555 1_555 1_555 yes
C(11) Ru(1) C(14) 64.5(3) 1_555 1_555 1_555 yes
C(11) Ru(1) C(15) 38.4(3) 1_555 1_555 1_555 yes
C(12) Ru(1) C(13) 37.8(3) 1_555 1_555 1_555 yes
C(12) Ru(1) C(14) 64.2(3) 1_555 1_555 1_555 yes
C(12) Ru(1) C(15) 64.0(3) 1_555 1_555 1_555 yes
C(13) Ru(1) C(14) 38.5(3) 1_555 1_555 1_555 yes
C(13) Ru(1) C(15) 64.1(3) 1_555 1_555 1_555 yes
C(14) Ru(1) C(15) 38.7(3) 1_555 1_555 1_555 yes
Pd(2) Ru(2) S(4) 81.20(5) 1_555 1_555 1_555 yes
Pd(2) Ru(2) C(21) 114.3(2) 1_555 1_555 1_555 yes
Pd(2) Ru(2) C(22) 113.7(2) 1_555 1_555 1_555 yes
Pd(2) Ru(2) C(23) 140.2(2) 1_555 1_555 1_555 yes
Pd(2) Ru(2) C(24) 177.3(2) 1_555 1_555 1_555 yes
Pd(2) Ru(2) C(25) 139.5(2) 1_555 1_555 1_555 yes
Pd(2) Ru(2) C(49) 46.4(2) 1_555 1_555 1_555 yes
Pd(2) Ru(2) C(50) 73.2(2) 1_555 1_555 1_555 yes
S(4) Ru(2) C(21) 146.5(3) 1_555 1_555 1_555 yes
S(4) Ru(2) C(22) 162.7(2) 1_555 1_555 1_555 yes
S(4) Ru(2) C(23) 125.4(2) 1_555 1_555 1_555 yes
S(4) Ru(2) C(24) 101.4(2) 1_555 1_555 1_555 yes
S(4) Ru(2) C(25) 112.4(3) 1_555 1_555 1_555 yes
S(4) Ru(2) C(49) 75.0(2) 1_555 1_555 1_555 yes
S(4) Ru(2) C(50) 44.9(2) 1_555 1_555 1_555 yes
C(21) Ru(2) C(22) 36.7(3) 1_555 1_555 1_555 yes
C(21) Ru(2) C(23) 61.7(3) 1_555 1_555 1_555 yes
C(21) Ru(2) C(24) 63.1(3) 1_555 1_555 1_555 yes
C(21) Ru(2) C(25) 36.8(3) 1_555 1_555 1_555 yes
C(21) Ru(2) C(49) 137.7(3) 1_555 1_555 1_555 yes
C(21) Ru(2) C(50) 164.7(3) 1_555 1_555 1_555 yes
C(22) Ru(2) C(23) 37.4(3) 1_555 1_555 1_555 yes
C(22) Ru(2) C(24) 63.8(3) 1_555 1_555 1_555 yes
C(22) Ru(2) C(25) 62.5(3) 1_555 1_555 1_555 yes
C(22) Ru(2) C(49) 108.4(3) 1_555 1_555 1_555 yes
C(22) Ru(2) C(50) 128.7(3) 1_555 1_555 1_555 yes
C(23) Ru(2) C(24) 38.4(3) 1_555 1_555 1_555 yes
C(23) Ru(2) C(25) 63.3(3) 1_555 1_555 1_555 yes
C(23) Ru(2) C(49) 107.0(3) 1_555 1_555 1_555 yes
C(23) Ru(2) C(50) 103.7(3) 1_555 1_555 1_555 yes
C(24) Ru(2) C(25) 38.9(3) 1_555 1_555 1_555 yes
C(24) Ru(2) C(49) 134.7(3) 1_555 1_555 1_555 yes
C(24) Ru(2) C(50) 109.1(3) 1_555 1_555 1_555 yes
C(25) Ru(2) C(49) 170.0(3) 1_555 1_555 1_555 yes
C(25) Ru(2) C(50) 143.4(3) 1_555 1_555 1_555 yes
C(49) Ru(2) C(50) 38.2(2) 1_555 1_555 1_555 yes
Pd(1) Ti(1) Pd(2) 55.50(3) 1_555 1_555 1_555 yes
Pd(1) Ti(1) Ru(1) 59.06(3) 1_555 1_555 1_555 yes
Pd(1) Ti(1) S(1) 50.27(5) 1_555 1_555 1_555 yes
Pd(1) Ti(1) S(3) 94.11(6) 1_555 1_555 1_555 yes
Pd(1) Ti(1) O(1) 67.4(1) 1_555 1_555 1_555 yes
Pd(1) Ti(1) C(1) 126.1(2) 1_555 1_555 1_555 yes
Pd(1) Ti(1) C(2) 147.8(2) 1_555 1_555 1_555 yes
Pd(1) Ti(1) C(3) 177.8(2) 1_555 1_555 1_555 yes
Pd(1) Ti(1) C(4) 146.1(3) 1_555 1_555 1_555 yes
Pd(1) Ti(1) C(5) 125.2(2) 1_555 1_555 1_555 yes
Pd(2) Ti(1) Ru(1) 58.29(3) 1_555 1_555 1_555 yes
Pd(2) Ti(1) S(1) 94.71(6) 1_555 1_555 1_555 yes
Pd(2) Ti(1) S(3) 48.16(5) 1_555 1_555 1_555 yes
Pd(2) Ti(1) O(1) 67.7(1) 1_555 1_555 1_555 yes
Pd(2) Ti(1) C(1) 169.0(2) 1_555 1_555 1_555 yes
Pd(2) Ti(1) C(2) 138.3(2) 1_555 1_555 1_555 yes
Pd(2) Ti(1) C(3) 122.5(2) 1_555 1_555 1_555 yes
Pd(2) Ti(1) C(4) 130.1(2) 1_555 1_555 1_555 yes
Pd(2) Ti(1) C(5) 156.3(2) 1_555 1_555 1_555 yes
Ru(1) Ti(1) S(1) 51.73(5) 1_555 1_555 1_555 yes
Ru(1) Ti(1) S(3) 51.82(5) 1_555 1_555 1_555 yes
Ru(1) Ti(1) O(1) 118.5(2) 1_555 1_555 1_555 yes
Ru(1) Ti(1) C(1) 112.1(2) 1_555 1_555 1_555 yes
Ru(1) Ti(1) C(2) 100.7(2) 1_555 1_555 1_555 yes
Ru(1) Ti(1) C(3) 121.2(3) 1_555 1_555 1_555 yes
Ru(1) Ti(1) C(4) 154.7(3) 1_555 1_555 1_555 yes
Ru(1) Ti(1) C(5) 145.0(2) 1_555 1_555 1_555 yes
S(1) Ti(1) S(3) 103.29(8) 1_555 1_555 1_555 yes
S(1) Ti(1) O(1) 110.9(2) 1_555 1_555 1_555 yes
S(1) Ti(1) C(1) 81.5(2) 1_555 1_555 1_555 yes
S(1) Ti(1) C(2) 97.7(2) 1_555 1_555 1_555 yes
S(1) Ti(1) C(3) 131.8(2) 1_555 1_555 1_555 yes
S(1) Ti(1) C(4) 134.4(2) 1_555 1_555 1_555 yes
S(1) Ti(1) C(5) 101.5(2) 1_555 1_555 1_555 yes
S(3) Ti(1) O(1) 108.4(2) 1_555 1_555 1_555 yes
S(3) Ti(1) C(1) 122.6(3) 1_555 1_555 1_555 yes
S(3) Ti(1) C(2) 90.2(2) 1_555 1_555 1_555 yes
S(3) Ti(1) C(3) 84.7(2) 1_555 1_555 1_555 yes
S(3) Ti(1) C(4) 112.6(3) 1_555 1_555 1_555 yes
S(3) Ti(1) C(5) 140.7(2) 1_555 1_555 1_555 yes
O(1) Ti(1) C(1) 123.3(3) 1_555 1_555 1_555 yes
O(1) Ti(1) C(2) 140.3(3) 1_555 1_555 1_555 yes
O(1) Ti(1) C(3) 111.2(3) 1_555 1_555 1_555 yes
O(1) Ti(1) C(4) 84.0(3) 1_555 1_555 1_555 yes
O(1) Ti(1) C(5) 90.3(3) 1_555 1_555 1_555 yes
C(1) Ti(1) C(2) 33.6(3) 1_555 1_555 1_555 yes
C(1) Ti(1) C(3) 56.0(3) 1_555 1_555 1_555 yes
C(1) Ti(1) C(4) 55.9(3) 1_555 1_555 1_555 yes
C(1) Ti(1) C(5) 34.0(3) 1_555 1_555 1_555 yes
C(2) Ti(1) C(3) 34.1(3) 1_555 1_555 1_555 yes
C(2) Ti(1) C(4) 56.4(3) 1_555 1_555 1_555 yes
C(2) Ti(1) C(5) 56.4(3) 1_555 1_555 1_555 yes
C(3) Ti(1) C(4) 33.8(3) 1_555 1_555 1_555 yes
C(3) Ti(1) C(5) 56.2(3) 1_555 1_555 1_555 yes
C(4) Ti(1) C(5) 33.6(3) 1_555 1_555 1_555 yes
Pd(1) Ti(2) Pd(2) 58.18(3) 1_555 1_555 1_555 yes
Pd(1) Ti(2) S(2) 49.61(5) 1_555 1_555 1_555 yes
Pd(1) Ti(2) S(4) 139.02(7) 1_555 1_555 1_555 yes
Pd(1) Ti(2) O(1) 68.0(2) 1_555 1_555 1_555 yes
Pd(1) Ti(2) C(6) 89.0(2) 1_555 1_555 1_555 yes
Pd(1) Ti(2) C(7) 102.9(2) 1_555 1_555 1_555 yes
Pd(1) Ti(2) C(8) 135.7(2) 1_555 1_555 1_555 yes
Pd(1) Ti(2) C(9) 143.3(2) 1_555 1_555 1_555 yes
Pd(1) Ti(2) C(10) 110.7(2) 1_555 1_555 1_555 yes
Pd(2) Ti(2) S(2) 53.20(5) 1_555 1_555 1_555 yes
Pd(2) Ti(2) S(4) 81.28(6) 1_555 1_555 1_555 yes
Pd(2) Ti(2) O(1) 76.2(2) 1_555 1_555 1_555 yes
Pd(2) Ti(2) C(6) 145.9(2) 1_555 1_555 1_555 yes
Pd(2) Ti(2) C(7) 138.0(2) 1_555 1_555 1_555 yes
Pd(2) Ti(2) C(8) 143.5(2) 1_555 1_555 1_555 yes
Pd(2) Ti(2) C(9) 157.7(2) 1_555 1_555 1_555 yes
Pd(2) Ti(2) C(10) 160.9(2) 1_555 1_555 1_555 yes
S(2) Ti(2) S(4) 102.58(8) 1_555 1_555 1_555 yes
S(2) Ti(2) O(1) 113.0(2) 1_555 1_555 1_555 yes
S(2) Ti(2) C(6) 99.7(2) 1_555 1_555 1_555 yes
S(2) Ti(2) C(7) 85.5(2) 1_555 1_555 1_555 yes
S(2) Ti(2) C(8) 106.1(3) 1_555 1_555 1_555 yes
S(2) Ti(2) C(9) 139.2(2) 1_555 1_555 1_555 yes
S(2) Ti(2) C(10) 134.1(2) 1_555 1_555 1_555 yes
S(4) Ti(2) O(1) 110.5(2) 1_555 1_555 1_555 yes
S(4) Ti(2) C(6) 129.2(2) 1_555 1_555 1_555 yes
S(4) Ti(2) C(7) 103.9(2) 1_555 1_555 1_555 yes
S(4) Ti(2) C(8) 74.4(2) 1_555 1_555 1_555 yes
S(4) Ti(2) C(9) 77.7(2) 1_555 1_555 1_555 yes
S(4) Ti(2) C(10) 109.9(2) 1_555 1_555 1_555 yes
O(1) Ti(2) C(6) 101.4(3) 1_555 1_555 1_555 yes
O(1) Ti(2) C(7) 135.2(3) 1_555 1_555 1_555 yes
O(1) Ti(2) C(8) 137.9(3) 1_555 1_555 1_555 yes
O(1) Ti(2) C(9) 104.6(3) 1_555 1_555 1_555 yes
O(1) Ti(2) C(10) 85.2(3) 1_555 1_555 1_555 yes
C(6) Ti(2) C(7) 33.8(3) 1_555 1_555 1_555 yes
C(6) Ti(2) C(8) 55.7(3) 1_555 1_555 1_555 yes
C(6) Ti(2) C(9) 56.3(3) 1_555 1_555 1_555 yes
C(6) Ti(2) C(10) 34.4(3) 1_555 1_555 1_555 yes
C(7) Ti(2) C(8) 33.0(3) 1_555 1_555 1_555 yes
C(7) Ti(2) C(9) 55.8(3) 1_555 1_555 1_555 yes
C(7) Ti(2) C(10) 56.1(3) 1_555 1_555 1_555 yes
C(8) Ti(2) C(9) 33.8(3) 1_555 1_555 1_555 yes
C(8) Ti(2) C(10) 55.6(3) 1_555 1_555 1_555 yes
C(9) Ti(2) C(10) 33.4(3) 1_555 1_555 1_555 yes
Pd(1) S(1) Ru(1) 76.63(6) 1_555 1_555 1_555 yes
Pd(1) S(1) Ti(1) 79.53(7) 1_555 1_555 1_555 yes
Ru(1) S(1) Ti(1) 75.88(7) 1_555 1_555 1_555 yes
Pd(1) S(2) Pd(2) 74.49(6) 1_555 1_555 1_555 yes
Pd(1) S(2) Ti(2) 79.63(7) 1_555 1_555 1_555 yes
Pd(2) S(2) Ti(2) 72.85(6) 1_555 1_555 1_555 yes
Pd(2) S(3) Ru(1) 77.52(6) 1_555 1_555 1_555 yes
Pd(2) S(3) Ti(1) 83.00(7) 1_555 1_555 1_555 yes
Ru(1) S(3) Ti(1) 75.88(6) 1_555 1_555 1_555 yes
Ru(2) S(4) Ti(2) 86.90(7) 1_555 1_555 1_555 yes
Ru(2) S(4) C(50) 60.6(2) 1_555 1_555 1_555 yes
Ti(2) S(4) C(50) 115.7(2) 1_555 1_555 1_555 yes
Pd(1) P C(31) 115.4(2) 1_555 1_555 1_555 yes
Pd(1) P C(37) 114.1(2) 1_555 1_555 1_555 yes
Pd(1) P C(43) 115.9(2) 1_555 1_555 1_555 yes
C(31) P C(37) 104.0(4) 1_555 1_555 1_555 yes
C(31) P C(43) 100.1(3) 1_555 1_555 1_555 yes
C(37) P C(43) 105.7(4) 1_555 1_555 1_555 yes
Ti(1) O(1) Ti(2) 140.9(3) 1_555 1_555 1_555 yes
C(51) O(3) C(52) 114.6(7) 1_555 1_555 1_555 yes
C(53) O(5) C(54) 115.3(6) 1_555 1_555 1_555 yes
C(56) O(6) C(57) 115(2) 1_555 1_555 1_555 yes
Ti(1) C(1) C(2) 72.4(5) 1_555 1_555 1_555 yes
Ti(1) C(1) C(5) 72.3(5) 1_555 1_555 1_555 yes
Ti(1) C(1) H(1) 121.1(6) 1_555 1_555 1_555 no
C(2) C(1) C(5) 108.0(8) 1_555 1_555 1_555 yes
C(2) C(1) H(1) 126.0(10) 1_555 1_555 1_555 no
C(5) C(1) H(1) 125(1) 1_555 1_555 1_555 no
Ti(1) C(2) C(1) 74.0(5) 1_555 1_555 1_555 yes
Ti(1) C(2) C(3) 72.6(4) 1_555 1_555 1_555 yes
Ti(1) C(2) H(2) 119.1(6) 1_555 1_555 1_555 no
C(1) C(2) C(3) 107.6(8) 1_555 1_555 1_555 yes
C(1) C(2) H(2) 126.2(10) 1_555 1_555 1_555 no
C(3) C(2) H(2) 126(1) 1_555 1_555 1_555 no
Ti(1) C(3) C(2) 73.2(5) 1_555 1_555 1_555 yes
Ti(1) C(3) C(4) 73.2(5) 1_555 1_555 1_555 yes
Ti(1) C(3) H(3) 119.4(6) 1_555 1_555 1_555 no
C(2) C(3) C(4) 108.0(8) 1_555 1_555 1_555 yes
C(2) C(3) H(3) 125(1) 1_555 1_555 1_555 no
C(4) C(3) H(3) 125(1) 1_555 1_555 1_555 no
Ti(1) C(4) C(3) 73.0(5) 1_555 1_555 1_555 yes
Ti(1) C(4) C(5) 73.5(5) 1_555 1_555 1_555 yes
Ti(1) C(4) H(4) 119.7(6) 1_555 1_555 1_555 no
C(3) C(4) C(5) 108.6(8) 1_555 1_555 1_555 yes
C(3) C(4) H(4) 125(1) 1_555 1_555 1_555 no
C(5) C(4) H(4) 125(1) 1_555 1_555 1_555 no
Ti(1) C(5) C(1) 73.7(5) 1_555 1_555 1_555 yes
Ti(1) C(5) C(4) 72.9(5) 1_555 1_555 1_555 yes
Ti(1) C(5) H(5) 119.1(6) 1_555 1_555 1_555 no
C(1) C(5) C(4) 107.7(8) 1_555 1_555 1_555 yes
C(1) C(5) H(5) 126(1) 1_555 1_555 1_555 no
C(4) C(5) H(5) 126(1) 1_555 1_555 1_555 no
Ti(2) C(6) C(7) 75.2(5) 1_555 1_555 1_555 yes
Ti(2) C(6) C(10) 74.1(4) 1_555 1_555 1_555 yes
Ti(2) C(6) H(6) 116.8(6) 1_555 1_555 1_555 no
C(7) C(6) C(10) 108.0(7) 1_555 1_555 1_555 yes
C(7) C(6) H(6) 126.0(9) 1_555 1_555 1_555 no
C(10) C(6) H(6) 126.0(9) 1_555 1_555 1_555 no
Ti(2) C(7) C(6) 71.0(5) 1_555 1_555 1_555 yes
Ti(2) C(7) C(8) 74.5(5) 1_555 1_555 1_555 yes
Ti(2) C(7) H(7) 120.4(6) 1_555 1_555 1_555 no
C(6) C(7) C(8) 108.2(8) 1_555 1_555 1_555 yes
C(6) C(7) H(7) 125.9(9) 1_555 1_555 1_555 no
C(8) C(7) H(7) 125.9(10) 1_555 1_555 1_555 no
Ti(2) C(8) C(7) 72.5(5) 1_555 1_555 1_555 yes
Ti(2) C(8) C(9) 72.2(5) 1_555 1_555 1_555 yes
Ti(2) C(8) H(8) 121.1(6) 1_555 1_555 1_555 no
C(7) C(8) C(9) 108.2(8) 1_555 1_555 1_555 yes
C(7) C(8) H(8) 125(1) 1_555 1_555 1_555 no
C(9) C(8) H(8) 125.9(9) 1_555 1_555 1_555 no
Ti(2) C(9) C(8) 73.9(5) 1_555 1_555 1_555 yes
Ti(2) C(9) C(10) 72.4(5) 1_555 1_555 1_555 yes
Ti(2) C(9) H(9) 119.4(6) 1_555 1_555 1_555 no
C(8) C(9) C(10) 107.6(7) 1_555 1_555 1_555 yes
C(8) C(9) H(9) 126.2(9) 1_555 1_555 1_555 no
C(10) C(9) H(9) 126(1) 1_555 1_555 1_555 no
Ti(2) C(10) C(6) 71.5(4) 1_555 1_555 1_555 yes
Ti(2) C(10) C(9) 74.2(5) 1_555 1_555 1_555 yes
Ti(2) C(10) H(10) 120.1(6) 1_555 1_555 1_555 no
C(6) C(10) C(9) 107.9(8) 1_555 1_555 1_555 yes
C(6) C(10) H(10) 126.1(9) 1_555 1_555 1_555 no
C(9) C(10) H(10) 126.1(9) 1_555 1_555 1_555 no
Ru(1) C(11) C(12) 70.6(4) 1_555 1_555 1_555 yes
Ru(1) C(11) C(15) 69.5(4) 1_555 1_555 1_555 yes
Ru(1) C(11) C(16) 128.2(6) 1_555 1_555 1_555 yes
C(12) C(11) C(15) 107.2(7) 1_555 1_555 1_555 yes
C(12) C(11) C(16) 125.4(8) 1_555 1_555 1_555 yes
C(15) C(11) C(16) 127.3(8) 1_555 1_555 1_555 yes
Ru(1) C(12) C(11) 71.3(4) 1_555 1_555 1_555 yes
Ru(1) C(12) C(13) 72.0(4) 1_555 1_555 1_555 yes
Ru(1) C(12) C(17) 126.9(6) 1_555 1_555 1_555 yes
C(11) C(12) C(13) 109.1(7) 1_555 1_555 1_555 yes
C(11) C(12) C(17) 125.3(8) 1_555 1_555 1_555 yes
C(13) C(12) C(17) 125.4(8) 1_555 1_555 1_555 yes
Ru(1) C(13) C(12) 70.2(4) 1_555 1_555 1_555 yes
Ru(1) C(13) C(14) 69.3(4) 1_555 1_555 1_555 yes
Ru(1) C(13) C(18) 127.5(6) 1_555 1_555 1_555 yes
C(12) C(13) C(14) 107.6(7) 1_555 1_555 1_555 yes
C(12) C(13) C(18) 127.2(8) 1_555 1_555 1_555 yes
C(14) C(13) C(18) 125.2(8) 1_555 1_555 1_555 yes
Ru(1) C(14) C(13) 72.2(4) 1_555 1_555 1_555 yes
Ru(1) C(14) C(15) 70.3(4) 1_555 1_555 1_555 yes
Ru(1) C(14) C(19) 127.2(6) 1_555 1_555 1_555 yes
C(13) C(14) C(15) 107.3(7) 1_555 1_555 1_555 yes
C(13) C(14) C(19) 126.8(8) 1_555 1_555 1_555 yes
C(15) C(14) C(19) 125.6(8) 1_555 1_555 1_555 yes
Ru(1) C(15) C(11) 72.1(4) 1_555 1_555 1_555 yes
Ru(1) C(15) C(14) 71.0(4) 1_555 1_555 1_555 yes
Ru(1) C(15) C(20) 127.2(6) 1_555 1_555 1_555 yes
C(11) C(15) C(14) 108.7(7) 1_555 1_555 1_555 yes
C(11) C(15) C(20) 124.7(8) 1_555 1_555 1_555 yes
C(14) C(15) C(20) 126.3(8) 1_555 1_555 1_555 yes
C(11) C(16) H(11) 109.5(9) 1_555 1_555 1_555 no
C(11) C(16) H(12) 109.5(8) 1_555 1_555 1_555 no
C(11) C(16) H(13) 109.5(9) 1_555 1_555 1_555 no
H(11) C(16) H(12) 109(1) 1_555 1_555 1_555 no
H(11) C(16) H(13) 109.5(9) 1_555 1_555 1_555 no
H(12) C(16) H(13) 109.5(10) 1_555 1_555 1_555 no
C(12) C(17) H(14) 109.5(8) 1_555 1_555 1_555 no
C(12) C(17) H(15) 109.5(8) 1_555 1_555 1_555 no
C(12) C(17) H(16) 109.5(9) 1_555 1_555 1_555 no
H(14) C(17) H(15) 109.5(10) 1_555 1_555 1_555 no
H(14) C(17) H(16) 109.5(9) 1_555 1_555 1_555 no
H(15) C(17) H(16) 109.5(9) 1_555 1_555 1_555 no
C(13) C(18) H(17) 109.5(8) 1_555 1_555 1_555 no
C(13) C(18) H(18) 109.5(8) 1_555 1_555 1_555 no
C(13) C(18) H(19) 109.5(9) 1_555 1_555 1_555 no
H(17) C(18) H(18) 109.5(10) 1_555 1_555 1_555 no
H(17) C(18) H(19) 109.5(9) 1_555 1_555 1_555 no
H(18) C(18) H(19) 109.5(9) 1_555 1_555 1_555 no
C(14) C(19) H(20) 109.5(8) 1_555 1_555 1_555 no
C(14) C(19) H(21) 109.5(8) 1_555 1_555 1_555 no
C(14) C(19) H(22) 109.5(8) 1_555 1_555 1_555 no
H(20) C(19) H(21) 109.5(9) 1_555 1_555 1_555 no
H(20) C(19) H(22) 109.5(9) 1_555 1_555 1_555 no
H(21) C(19) H(22) 109.5(9) 1_555 1_555 1_555 no
C(15) C(20) H(23) 109.5(8) 1_555 1_555 1_555 no
C(15) C(20) H(24) 109.5(8) 1_555 1_555 1_555 no
C(15) C(20) H(25) 109.5(8) 1_555 1_555 1_555 no
H(23) C(20) H(24) 109.5(9) 1_555 1_555 1_555 no
H(23) C(20) H(25) 109.5(10) 1_555 1_555 1_555 no
H(24) C(20) H(25) 109.5(9) 1_555 1_555 1_555 no
Ru(2) C(21) C(22) 70.4(5) 1_555 1_555 1_555 yes
Ru(2) C(21) C(25) 70.8(5) 1_555 1_555 1_555 yes
Ru(2) C(21) C(26) 130.4(6) 1_555 1_555 1_555 yes
C(22) C(21) C(25) 109.9(8) 1_555 1_555 1_555 yes
C(22) C(21) C(26) 125(1) 1_555 1_555 1_555 yes
C(25) C(21) C(26) 124(1) 1_555 1_555 1_555 yes
Ru(2) C(22) C(21) 72.9(5) 1_555 1_555 1_555 yes
Ru(2) C(22) C(23) 69.8(5) 1_555 1_555 1_555 yes
Ru(2) C(22) C(27) 130.5(7) 1_555 1_555 1_555 yes
C(21) C(22) C(23) 107.6(8) 1_555 1_555 1_555 yes
C(21) C(22) C(27) 124.4(9) 1_555 1_555 1_555 yes
C(23) C(22) C(27) 127.2(10) 1_555 1_555 1_555 yes
Ru(2) C(23) C(22) 72.9(5) 1_555 1_555 1_555 yes
Ru(2) C(23) C(24) 69.5(4) 1_555 1_555 1_555 yes
Ru(2) C(23) C(28) 126.8(6) 1_555 1_555 1_555 yes
C(22) C(23) C(24) 109.1(8) 1_555 1_555 1_555 yes
C(22) C(23) C(28) 124.0(9) 1_555 1_555 1_555 yes
C(24) C(23) C(28) 126.8(8) 1_555 1_555 1_555 yes
Ru(2) C(24) C(23) 72.1(4) 1_555 1_555 1_555 yes
Ru(2) C(24) C(25) 73.7(5) 1_555 1_555 1_555 yes
Ru(2) C(24) C(29) 124.9(6) 1_555 1_555 1_555 yes
C(23) C(24) C(25) 106.8(7) 1_555 1_555 1_555 yes
C(23) C(24) C(29) 126.4(9) 1_555 1_555 1_555 yes
C(25) C(24) C(29) 126.4(9) 1_555 1_555 1_555 yes
Ru(2) C(25) C(21) 72.4(5) 1_555 1_555 1_555 yes
Ru(2) C(25) C(24) 67.4(4) 1_555 1_555 1_555 yes
Ru(2) C(25) C(30) 129.2(6) 1_555 1_555 1_555 yes
C(21) C(25) C(24) 106.5(8) 1_555 1_555 1_555 yes
C(21) C(25) C(30) 126.7(10) 1_555 1_555 1_555 yes
C(24) C(25) C(30) 126.6(10) 1_555 1_555 1_555 yes
C(21) C(26) H(26) 109(1) 1_555 1_555 1_555 no
C(21) C(26) H(27) 109.5(9) 1_555 1_555 1_555 no
C(21) C(26) H(28) 109.5(9) 1_555 1_555 1_555 no
H(26) C(26) H(27) 109(1) 1_555 1_555 1_555 no
H(26) C(26) H(28) 109(1) 1_555 1_555 1_555 no
H(27) C(26) H(28) 109(1) 1_555 1_555 1_555 no
C(22) C(27) H(29) 109.5(10) 1_555 1_555 1_555 no
C(22) C(27) H(30) 109.5(10) 1_555 1_555 1_555 no
C(22) C(27) H(31) 109(1) 1_555 1_555 1_555 no
H(29) C(27) H(30) 109(1) 1_555 1_555 1_555 no
H(29) C(27) H(31) 109(1) 1_555 1_555 1_555 no
H(30) C(27) H(31) 109(1) 1_555 1_555 1_555 no
C(23) C(28) H(32) 109.5(8) 1_555 1_555 1_555 no
C(23) C(28) H(33) 109.5(10) 1_555 1_555 1_555 no
C(23) C(28) H(34) 109.5(10) 1_555 1_555 1_555 no
H(32) C(28) H(33) 109(1) 1_555 1_555 1_555 no
H(32) C(28) H(34) 109(1) 1_555 1_555 1_555 no
H(33) C(28) H(34) 109.5(9) 1_555 1_555 1_555 no
C(24) C(29) H(35) 109.5(9) 1_555 1_555 1_555 no
C(24) C(29) H(36) 109.5(8) 1_555 1_555 1_555 no
C(24) C(29) H(37) 109.5(10) 1_555 1_555 1_555 no
H(35) C(29) H(36) 109(1) 1_555 1_555 1_555 no
H(35) C(29) H(37) 109.5(9) 1_555 1_555 1_555 no
H(36) C(29) H(37) 109(1) 1_555 1_555 1_555 no
C(25) C(30) H(38) 109(1) 1_555 1_555 1_555 no
C(25) C(30) H(39) 109(1) 1_555 1_555 1_555 no
C(25) C(30) H(40) 109.5(9) 1_555 1_555 1_555 no
H(38) C(30) H(39) 109(1) 1_555 1_555 1_555 no
H(38) C(30) H(40) 109(1) 1_555 1_555 1_555 no
H(39) C(30) H(40) 109(1) 1_555 1_555 1_555 no
P C(31) C(32) 117.9(6) 1_555 1_555 1_555 yes
P C(31) C(36) 124.4(7) 1_555 1_555 1_555 yes
C(32) C(31) C(36) 117.7(8) 1_555 1_555 1_555 yes
C(31) C(32) C(33) 121.9(9) 1_555 1_555 1_555 yes
C(31) C(32) H(41) 119.1(8) 1_555 1_555 1_555 no
C(33) C(32) H(41) 119.1(10) 1_555 1_555 1_555 no
C(32) C(33) C(34) 119.1(9) 1_555 1_555 1_555 yes
C(32) C(33) H(42) 120(1) 1_555 1_555 1_555 no
C(34) C(33) H(42) 120.5(10) 1_555 1_555 1_555 no
C(33) C(34) C(35) 120.7(9) 1_555 1_555 1_555 yes
C(33) C(34) H(43) 119(1) 1_555 1_555 1_555 no
C(35) C(34) H(43) 119(1) 1_555 1_555 1_555 no
C(34) C(35) C(36) 119.9(9) 1_555 1_555 1_555 yes
C(34) C(35) H(44) 120(1) 1_555 1_555 1_555 no
C(36) C(35) H(44) 120(1) 1_555 1_555 1_555 no
C(31) C(36) C(35) 120.8(9) 1_555 1_555 1_555 yes
C(31) C(36) H(45) 119.6(9) 1_555 1_555 1_555 no
C(35) C(36) H(45) 119.6(9) 1_555 1_555 1_555 no
P C(37) C(38) 117.3(6) 1_555 1_555 1_555 yes
P C(37) C(42) 123.3(6) 1_555 1_555 1_555 yes
C(38) C(37) C(42) 119.2(8) 1_555 1_555 1_555 yes
C(37) C(38) C(39) 119.2(9) 1_555 1_555 1_555 yes
C(37) C(38) H(46) 120.4(8) 1_555 1_555 1_555 no
C(39) C(38) H(46) 120.4(9) 1_555 1_555 1_555 no
C(38) C(39) C(40) 121.5(9) 1_555 1_555 1_555 yes
C(38) C(39) H(47) 119(1) 1_555 1_555 1_555 no
C(40) C(39) H(47) 119(1) 1_555 1_555 1_555 no
C(39) C(40) C(41) 120.7(9) 1_555 1_555 1_555 yes
C(39) C(40) H(48) 119(1) 1_555 1_555 1_555 no
C(41) C(40) H(48) 119(1) 1_555 1_555 1_555 no
C(40) C(41) C(42) 119.2(9) 1_555 1_555 1_555 yes
C(40) C(41) H(49) 120(1) 1_555 1_555 1_555 no
C(42) C(41) H(49) 120(1) 1_555 1_555 1_555 no
C(37) C(42) C(41) 120.3(8) 1_555 1_555 1_555 yes
C(37) C(42) H(50) 119.9(8) 1_555 1_555 1_555 no
C(41) C(42) H(50) 119.9(9) 1_555 1_555 1_555 no
P C(43) C(44) 121.4(6) 1_555 1_555 1_555 yes
P C(43) C(48) 119.9(6) 1_555 1_555 1_555 yes
C(44) C(43) C(48) 118.7(7) 1_555 1_555 1_555 yes
C(43) C(44) C(45) 120.8(7) 1_555 1_555 1_555 yes
C(43) C(44) H(51) 119.6(8) 1_555 1_555 1_555 no
C(45) C(44) H(51) 119.6(8) 1_555 1_555 1_555 no
C(44) C(45) C(46) 119.2(8) 1_555 1_555 1_555 yes
C(44) C(45) H(52) 120.4(9) 1_555 1_555 1_555 no
C(46) C(45) H(52) 120.4(9) 1_555 1_555 1_555 no
C(45) C(46) C(47) 121.5(8) 1_555 1_555 1_555 yes
C(45) C(46) H(53) 119.3(10) 1_555 1_555 1_555 no
C(47) C(46) H(53) 119.3(10) 1_555 1_555 1_555 no
C(46) C(47) C(48) 119.3(8) 1_555 1_555 1_555 yes
C(46) C(47) H(54) 120.4(9) 1_555 1_555 1_555 no
C(48) C(47) H(54) 120.4(9) 1_555 1_555 1_555 no
C(43) C(48) C(47) 120.5(7) 1_555 1_555 1_555 yes
C(43) C(48) H(55) 119.8(8) 1_555 1_555 1_555 no
C(47) C(48) H(55) 119.8(8) 1_555 1_555 1_555 no
Pd(2) C(49) Ru(2) 85.4(3) 1_555 1_555 1_555 yes
Pd(2) C(49) C(50) 121.1(5) 1_555 1_555 1_555 yes
Pd(2) C(49) C(51) 115.5(5) 1_555 1_555 1_555 yes
Ru(2) C(49) C(50) 73.3(4) 1_555 1_555 1_555 yes
Ru(2) C(49) C(51) 130.1(5) 1_555 1_555 1_555 yes
C(50) C(49) C(51) 120.2(6) 1_555 1_555 1_555 yes
Ru(2) C(50) S(4) 74.5(2) 1_555 1_555 1_555 yes
Ru(2) C(50) C(49) 68.6(4) 1_555 1_555 1_555 yes
Ru(2) C(50) C(53) 126.3(5) 1_555 1_555 1_555 yes
S(4) C(50) C(49) 120.9(5) 1_555 1_555 1_555 yes
S(4) C(50) C(53) 116.3(5) 1_555 1_555 1_555 yes
C(49) C(50) C(53) 122.6(6) 1_555 1_555 1_555 yes
O(2) C(51) O(3) 123.3(8) 1_555 1_555 1_555 yes
O(2) C(51) C(49) 125.8(8) 1_555 1_555 1_555 yes
O(3) C(51) C(49) 110.8(7) 1_555 1_555 1_555 yes
O(3) C(52) H(56) 109.5(8) 1_555 1_555 1_555 no
O(3) C(52) H(57) 109.5(9) 1_555 1_555 1_555 no
O(3) C(52) H(58) 109.5(9) 1_555 1_555 1_555 no
H(56) C(52) H(57) 109(1) 1_555 1_555 1_555 no
H(56) C(52) H(58) 109(1) 1_555 1_555 1_555 no
H(57) C(52) H(58) 109.5(9) 1_555 1_555 1_555 no
O(4) C(53) O(5) 123.0(7) 1_555 1_555 1_555 yes
O(4) C(53) C(50) 124.2(7) 1_555 1_555 1_555 yes
O(5) C(53) C(50) 112.7(7) 1_555 1_555 1_555 yes
O(5) C(54) H(59) 109.5(8) 1_555 1_555 1_555 no
O(5) C(54) H(60) 109.5(8) 1_555 1_555 1_555 no
O(5) C(54) H(61) 109.5(8) 1_555 1_555 1_555 no
H(59) C(54) H(60) 109.5(10) 1_555 1_555 1_555 no
H(59) C(54) H(61) 109.5(10) 1_555 1_555 1_555 no
H(60) C(54) H(61) 109.5(10) 1_555 1_555 1_555 no
C(56) C(55) H(62) 109(2) 1_555 1_555 1_555 no
C(56) C(55) H(63) 109(3) 1_555 1_555 1_555 no
C(56) C(55) H(64) 109(2) 1_555 1_555 1_555 no
H(62) C(55) H(63) 109(2) 1_555 1_555 1_555 no
H(62) C(55) H(64) 109(2) 1_555 1_555 1_555 no
H(63) C(55) H(64) 109(1) 1_555 1_555 1_555 no
O(6) C(56) C(55) 111(2) 1_555 1_555 1_555 yes
O(6) C(56) H(65) 108(2) 1_555 1_555 1_555 no
O(6) C(56) H(66) 109(3) 1_555 1_555 1_555 no
C(55) C(56) H(65) 108(3) 1_555 1_555 1_555 no
C(55) C(56) H(66) 108(2) 1_555 1_555 1_555 no
H(65) C(56) H(66) 109(2) 1_555 1_555 1_555 no
O(6) C(57) C(58) 109(3) 1_555 1_555 1_555 yes
O(6) C(57) H(67) 109(2) 1_555 1_555 1_555 no
O(6) C(57) H(68) 109(2) 1_555 1_555 1_555 no
C(58) C(57) H(67) 109(3) 1_555 1_555 1_555 no
C(58) C(57) H(68) 109(2) 1_555 1_555 1_555 no
H(67) C(57) H(68) 109(3) 1_555 1_555 1_555 no
C(57) C(58) H(69) 109(3) 1_555 1_555 1_555 no
C(57) C(58) H(70) 109(3) 1_555 1_555 1_555 no
C(57) C(58) H(71) 109(2) 1_555 1_555 1_555 no
H(69) C(58) H(70) 109(2) 1_555 1_555 1_555 no
H(69) C(58) H(71) 109(2) 1_555 1_555 1_555 no
H(70) C(58) H(71) 109(3) 1_555 1_555 1_555 no

loop_
_geom_bond_atom_site_label_1
_geom_bond_atom_site_label_2
_geom_bond_distance
_geom_bond_site_symmetry_1
_geom_bond_site_symmetry_2
_geom_bond_publ_flag
Pd(1) Pd(2) 2.8226(7) 1_555 1_555 yes
Pd(1) Ru(1) 2.8825(8) 1_555 1_555 yes
Pd(1) Ti(1) 2.987(1) 1_555 1_555 yes
Pd(1) Ti(2) 3.001(1) 1_555 1_555 yes
Pd(1) S(1) 2.336(2) 1_555 1_555 yes
Pd(1) S(2) 2.323(2) 1_555 1_555 yes
Pd(1) P 2.292(2) 1_555 1_555 yes
Pd(2) Ru(1) 2.8938(8) 1_555 1_555 yes
Pd(2) Ru(2) 2.8196(9) 1_555 1_555 yes
Pd(2) Ti(1) 3.073(1) 1_555 1_555 yes
Pd(2) Ti(2) 2.793(1) 1_555 1_555 yes
Pd(2) S(2) 2.340(2) 1_555 1_555 yes
Pd(2) S(3) 2.307(2) 1_555 1_555 yes
Pd(2) C(49) 2.047(7) 1_555 1_555 yes
Ru(1) Ti(1) 2.857(1) 1_555 1_555 yes
Ru(1) S(1) 2.313(2) 1_555 1_555 yes
Ru(1) S(3) 2.315(2) 1_555 1_555 yes
Ru(1) C(11) 2.197(7) 1_555 1_555 yes
Ru(1) C(12) 2.188(7) 1_555 1_555 yes
Ru(1) C(13) 2.211(7) 1_555 1_555 yes
Ru(1) C(14) 2.172(8) 1_555 1_555 yes
Ru(1) C(15) 2.163(7) 1_555 1_555 yes
Ru(2) S(4) 2.401(2) 1_555 1_555 yes
Ru(2) C(21) 2.255(8) 1_555 1_555 yes
Ru(2) C(22) 2.223(8) 1_555 1_555 yes
Ru(2) C(23) 2.182(8) 1_555 1_555 yes
Ru(2) C(24) 2.149(7) 1_555 1_555 yes
Ru(2) C(25) 2.233(8) 1_555 1_555 yes
Ru(2) C(49) 2.109(7) 1_555 1_555 yes
Ru(2) C(50) 2.170(7) 1_555 1_555 yes
Ti(1) S(1) 2.333(2) 1_555 1_555 yes
Ti(1) S(3) 2.331(2) 1_555 1_555 yes
Ti(1) O(1) 1.914(5) 1_555 1_555 yes
Ti(1) C(1) 2.406(8) 1_555 1_555 yes
Ti(1) C(2) 2.385(7) 1_555 1_555 yes
Ti(1) C(3) 2.377(8) 1_555 1_555 yes
Ti(1) C(4) 2.381(8) 1_555 1_555 yes
Ti(1) C(5) 2.388(8) 1_555 1_555 yes
Ti(2) S(2) 2.363(2) 1_555 1_555 yes
Ti(2) S(4) 2.429(2) 1_555 1_555 yes
Ti(2) O(1) 1.796(5) 1_555 1_555 yes
Ti(2) C(6) 2.357(8) 1_555 1_555 yes
Ti(2) C(7) 2.410(8) 1_555 1_555 yes
Ti(2) C(8) 2.435(8) 1_555 1_555 yes
Ti(2) C(9) 2.413(8) 1_555 1_555 yes
Ti(2) C(10) 2.390(8) 1_555 1_555 yes
S(4) C(50) 1.758(7) 1_555 1_555 yes
P C(31) 1.834(8) 1_555 1_555 yes
P C(37) 1.829(8) 1_555 1_555 yes
P C(43) 1.832(8) 1_555 1_555 yes
O(2) C(51) 1.192(9) 1_555 1_555 yes
O(3) C(51) 1.354(9) 1_555 1_555 yes
O(3) C(52) 1.445(10) 1_555 1_555 yes
O(4) C(53) 1.200(9) 1_555 1_555 yes
O(5) C(53) 1.331(9) 1_555 1_555 yes
O(5) C(54) 1.444(9) 1_555 1_555 yes
O(6) C(56) 1.33(2) 1_555 1_555 yes
O(6) C(57) 1.41(3) 1_555 1_555 yes
C(1) C(2) 1.39(1) 1_555 1_555 yes
C(1) C(5) 1.40(1) 1_555 1_555 yes
C(2) C(3) 1.40(1) 1_555 1_555 yes
C(3) C(4) 1.38(1) 1_555 1_555 yes
C(4) C(5) 1.38(1) 1_555 1_555 yes
C(6) C(7) 1.39(1) 1_555 1_555 yes
C(6) C(10) 1.40(1) 1_555 1_555 yes
C(7) C(8) 1.38(1) 1_555 1_555 yes
C(8) C(9) 1.41(1) 1_555 1_555 yes
C(9) C(10) 1.38(1) 1_555 1_555 yes
C(11) C(12) 1.43(1) 1_555 1_555 yes
C(11) C(15) 1.43(1) 1_555 1_555 yes
C(11) C(16) 1.49(1) 1_555 1_555 yes
C(12) C(13) 1.42(1) 1_555 1_555 yes
C(12) C(17) 1.50(1) 1_555 1_555 yes
C(13) C(14) 1.45(1) 1_555 1_555 yes
C(13) C(18) 1.49(1) 1_555 1_555 yes
C(14) C(15) 1.44(1) 1_555 1_555 yes
C(14) C(19) 1.50(1) 1_555 1_555 yes
C(15) C(20) 1.49(1) 1_555 1_555 yes
C(21) C(22) 1.41(1) 1_555 1_555 yes
C(21) C(25) 1.42(1) 1_555 1_555 yes
C(21) C(26) 1.52(1) 1_555 1_555 yes
C(22) C(23) 1.41(1) 1_555 1_555 yes
C(22) C(27) 1.51(1) 1_555 1_555 yes
C(23) C(24) 1.42(1) 1_555 1_555 yes
C(23) C(28) 1.50(1) 1_555 1_555 yes
C(24) C(25) 1.46(1) 1_555 1_555 yes
C(24) C(29) 1.50(1) 1_555 1_555 yes
C(25) C(30) 1.48(1) 1_555 1_555 yes
C(31) C(32) 1.39(1) 1_555 1_555 yes
C(31) C(36) 1.39(1) 1_555 1_555 yes
C(32) C(33) 1.38(1) 1_555 1_555 yes
C(33) C(34) 1.37(1) 1_555 1_555 yes
C(34) C(35) 1.37(1) 1_555 1_555 yes
C(35) C(36) 1.39(1) 1_555 1_555 yes
C(37) C(38) 1.40(1) 1_555 1_555 yes
C(37) C(42) 1.39(1) 1_555 1_555 yes
C(38) C(39) 1.39(1) 1_555 1_555 yes
C(39) C(40) 1.35(1) 1_555 1_555 yes
C(40) C(41) 1.38(1) 1_555 1_555 yes
C(41) C(42) 1.40(1) 1_555 1_555 yes
C(43) C(44) 1.393(10) 1_555 1_555 yes
C(43) C(48) 1.391(10) 1_555 1_555 yes
C(44) C(45) 1.39(1) 1_555 1_555 yes
C(45) C(46) 1.36(1) 1_555 1_555 yes
C(46) C(47) 1.39(1) 1_555 1_555 yes
C(47) C(48) 1.38(1) 1_555 1_555 yes
C(49) C(50) 1.401(9) 1_555 1_555 yes
C(49) C(51) 1.50(1) 1_555 1_555 yes
C(50) C(53) 1.506(9) 1_555 1_555 yes
C(55) C(56) 1.46(3) 1_555 1_555 yes
C(57) C(58) 1.48(4) 1_555 1_555 yes

loop_
_geom_contact_atom_site_label_1
_geom_contact_atom_site_label_2
_geom_contact_distance
_geom_contact_site_symmetry_1
_geom_contact_site_symmetry_2
Pd(1) Pd(2) 2.8226(7) 1_555 1_555
Pd(1) Ru(1) 2.8825(8) 1_555 1_555
Pd(1) Ti(1) 2.987(1) 1_555 1_555
Pd(1) Ti(2) 3.001(1) 1_555 1_555
Pd(2) Ru(1) 2.8938(8) 1_555 1_555
Pd(2) Ru(2) 2.8196(9) 1_555 1_555
Pd(2) Ti(1) 3.073(1) 1_555 1_555
Pd(2) Ti(2) 2.793(1) 1_555 1_555
Ru(1) Ti(1) 2.857(1) 1_555 1_555
S(4) C(44) 3.578(8) 1_555 7_544
O(4) C(26) 3.44(1) 1_555 4_454
O(5) C(42) 3.50(1) 1_555 7_544
O(5) C(45) 3.51(1) 1_555 7_544
O(6) C(1) 3.51(2) 1_555 1_555
C(4) C(45) 3.56(1) 1_555 7_544
C(15) C(34) 3.59(1) 1_555 5_555
C(20) C(24) 3.56(1) 1_555 8_554
C(45) C(50) 3.36(1) 1_555 7_545
C(45) C(53) 3.55(1) 1_555 7_545

loop_
_geom_torsion_atom_site_label_1
_geom_torsion_atom_site_label_2
_geom_torsion_atom_site_label_3
_geom_torsion_atom_site_label_4
_geom_torsion
_geom_torsion_site_symmetry_1
_geom_torsion_site_symmetry_2
_geom_torsion_site_symmetry_3
_geom_torsion_site_symmetry_4
_geom_torsion_publ_flag
Pd(1) Pd(2) Ru(1) Ti(1) 72.30(3) 1_555 1_555 1_555 1_555 yes
Pd(1) Pd(2) Ru(1) S(1) 32.71(5) 1_555 1_555 1_555 1_555 yes
Pd(1) Pd(2) Ru(1) S(3) 133.18(7) 1_555 1_555 1_555 1_555 yes
Pd(1) Pd(2) Ru(1) C(11) -75.8(2) 1_555 1_555 1_555 1_555 yes
Pd(1) Pd(2) Ru(1) C(12) -103.9(2) 1_555 1_555 1_555 1_555 yes
Pd(1) Pd(2) Ru(1) C(13) -140.7(2) 1_555 1_555 1_555 1_555 yes
Pd(1) Pd(2) Ru(1) C(14) -155.5(3) 1_555 1_555 1_555 1_555 yes
Pd(1) Pd(2) Ru(1) C(15) -93.3(5) 1_555 1_555 1_555 1_555 yes
Pd(1) Pd(2) Ru(2) S(4) -89.98(5) 1_555 1_555 1_555 1_555 yes
Pd(1) Pd(2) Ru(2) C(21) 58.9(3) 1_555 1_555 1_555 1_555 yes
Pd(1) Pd(2) Ru(2) C(22) 99.1(3) 1_555 1_555 1_555 1_555 yes
Pd(1) Pd(2) Ru(2) C(23) 133.2(3) 1_555 1_555 1_555 1_555 yes
Pd(1) Pd(2) Ru(2) C(24) 77(5) 1_555 1_555 1_555 1_555 yes
Pd(1) Pd(2) Ru(2) C(25) 24.4(4) 1_555 1_555 1_555 1_555 yes
Pd(1) Pd(2) Ru(2) C(49) -167.5(3) 1_555 1_555 1_555 1_555 yes
Pd(1) Pd(2) Ru(2) C(50) -135.4(2) 1_555 1_555 1_555 1_555 yes
Pd(1) Pd(2) Ti(1) Ru(1) -72.02(3) 1_555 1_555 1_555 1_555 yes
Pd(1) Pd(2) Ti(1) S(1) -33.41(6) 1_555 1_555 1_555 1_555 yes
Pd(1) Pd(2) Ti(1) S(3) -137.05(7) 1_555 1_555 1_555 1_555 yes
Pd(1) Pd(2) Ti(1) O(1) 77.3(2) 1_555 1_555 1_555 1_555 yes
Pd(1) Pd(2) Ti(1) C(1) -102(1) 1_555 1_555 1_555 1_555 yes
Pd(1) Pd(2) Ti(1) C(2) -140.6(3) 1_555 1_555 1_555 1_555 yes
Pd(1) Pd(2) Ti(1) C(3) 178.9(3) 1_555 1_555 1_555 1_555 yes
Pd(1) Pd(2) Ti(1) C(4) 137.6(3) 1_555 1_555 1_555 1_555 yes
Pd(1) Pd(2) Ti(1) C(5) 99.9(6) 1_555 1_555 1_555 1_555 yes
Pd(1) Pd(2) Ti(2) S(2) 60.77(6) 1_555 1_555 1_555 1_555 yes
Pd(1) Pd(2) Ti(2) S(4) 173.73(6) 1_555 1_555 1_555 1_555 yes
Pd(1) Pd(2) Ti(2) O(1) -72.5(2) 1_555 1_555 1_555 1_555 yes
Pd(1) Pd(2) Ti(2) C(6) 17.6(4) 1_555 1_555 1_555 1_555 yes
Pd(1) Pd(2) Ti(2) C(7) 72.6(3) 1_555 1_555 1_555 1_555 yes
Pd(1) Pd(2) Ti(2) C(8) 125.3(4) 1_555 1_555 1_555 1_555 yes
Pd(1) Pd(2) Ti(2) C(9) -167.4(7) 1_555 1_555 1_555 1_555 yes
Pd(1) Pd(2) Ti(2) C(10) -58.9(6) 1_555 1_555 1_555 1_555 yes
Pd(1) Pd(2) S(2) Ti(2) -83.69(6) 1_555 1_555 1_555 1_555 yes
Pd(1) Pd(2) S(3) Ru(1) -40.03(5) 1_555 1_555 1_555 1_555 yes
Pd(1) Pd(2) S(3) Ti(1) 37.00(6) 1_555 1_555 1_555 1_555 yes
Pd(1) Pd(2) C(49) Ru(2) 38.7(7) 1_555 1_555 1_555 1_555 yes
Pd(1) Pd(2) C(49) C(50) -28(1) 1_555 1_555 1_555 1_555 yes
Pd(1) Pd(2) C(49) C(51) 171.4(4) 1_555 1_555 1_555 1_555 yes
Pd(1) Ru(1) Pd(2) Ru(2) 88.71(8) 1_555 1_555 1_555 1_555 yes
Pd(1) Ru(1) Pd(2) Ti(1) -72.30(3) 1_555 1_555 1_555 1_555 yes
Pd(1) Ru(1) Pd(2) Ti(2) -30.31(4) 1_555 1_555 1_555 1_555 yes
Pd(1) Ru(1) Pd(2) S(2) 26.99(5) 1_555 1_555 1_555 1_555 yes
Pd(1) Ru(1) Pd(2) S(3) -133.18(7) 1_555 1_555 1_555 1_555 yes
Pd(1) Ru(1) Pd(2) C(49) -176.0(3) 1_555 1_555 1_555 1_555 yes
Pd(1) Ru(1) Ti(1) Pd(2) 66.05(2) 1_555 1_555 1_555 1_555 yes
Pd(1) Ru(1) Ti(1) S(1) -61.56(6) 1_555 1_555 1_555 1_555 yes
Pd(1) Ru(1) Ti(1) S(3) 125.29(7) 1_555 1_555 1_555 1_555 yes
Pd(1) Ru(1) Ti(1) O(1) 33.5(2) 1_555 1_555 1_555 1_555 yes
Pd(1) Ru(1) Ti(1) C(1) -119.9(3) 1_555 1_555 1_555 1_555 yes
Pd(1) Ru(1) Ti(1) C(2) -153.0(2) 1_555 1_555 1_555 1_555 yes
Pd(1) Ru(1) Ti(1) C(3) 177.4(3) 1_555 1_555 1_555 1_555 yes
Pd(1) Ru(1) Ti(1) C(4) -176.2(5) 1_555 1_555 1_555 1_555 yes
Pd(1) Ru(1) Ti(1) C(5) -108.3(4) 1_555 1_555 1_555 1_555 yes
Pd(1) Ru(1) S(1) Ti(1) 82.37(6) 1_555 1_555 1_555 1_555 yes
Pd(1) Ru(1) S(3) Pd(2) 38.81(5) 1_555 1_555 1_555 1_555 yes
Pd(1) Ru(1) S(3) Ti(1) -47.00(5) 1_555 1_555 1_555 1_555 yes
Pd(1) Ru(1) C(11) C(12) -105.5(4) 1_555 1_555 1_555 1_555 yes
Pd(1) Ru(1) C(11) C(15) 136.8(4) 1_555 1_555 1_555 1_555 yes
Pd(1) Ru(1) C(11) C(16) 14.8(8) 1_555 1_555 1_555 1_555 yes
Pd(1) Ru(1) C(12) C(11) 79.4(4) 1_555 1_555 1_555 1_555 yes
Pd(1) Ru(1) C(12) C(13) -162.3(4) 1_555 1_555 1_555 1_555 yes
Pd(1) Ru(1) C(12) C(17) -41.2(8) 1_555 1_555 1_555 1_555 yes
Pd(1) Ru(1) C(13) C(12) 25.8(6) 1_555 1_555 1_555 1_555 yes
Pd(1) Ru(1) C(13) C(14) 144.5(4) 1_555 1_555 1_555 1_555 yes
Pd(1) Ru(1) C(13) C(18) -96.4(8) 1_555 1_555 1_555 1_555 yes
Pd(1) Ru(1) C(14) C(13) -93.0(7) 1_555 1_555 1_555 1_555 yes
Pd(1) Ru(1) C(14) C(15) 23.5(8) 1_555 1_555 1_555 1_555 yes
Pd(1) Ru(1) C(14) C(19) 143.8(6) 1_555 1_555 1_555 1_555 yes
Pd(1) Ru(1) C(15) C(11) -51.7(5) 1_555 1_555 1_555 1_555 yes
Pd(1) Ru(1) C(15) C(14) -169.5(4) 1_555 1_555 1_555 1_555 yes
Pd(1) Ru(1) C(15) C(20) 68.8(8) 1_555 1_555 1_555 1_555 yes
Pd(1) Ti(1) Pd(2) Ru(1) 72.02(3) 1_555 1_555 1_555 1_555 yes
Pd(1) Ti(1) Pd(2) Ru(2) -97.71(5) 1_555 1_555 1_555 1_555 yes
Pd(1) Ti(1) Pd(2) Ti(2) -69.95(3) 1_555 1_555 1_555 1_555 yes
Pd(1) Ti(1) Pd(2) S(2) -26.90(5) 1_555 1_555 1_555 1_555 yes
Pd(1) Ti(1) Pd(2) S(3) 137.05(7) 1_555 1_555 1_555 1_555 yes
Pd(1) Ti(1) Pd(2) C(49) -159.4(2) 1_555 1_555 1_555 1_555 yes
Pd(1) Ti(1) Ru(1) Pd(2) -66.05(2) 1_555 1_555 1_555 1_555 yes
Pd(1) Ti(1) Ru(1) S(1) 61.56(6) 1_555 1_555 1_555 1_555 yes
Pd(1) Ti(1) Ru(1) S(3) -125.29(7) 1_555 1_555 1_555 1_555 yes
Pd(1) Ti(1) Ru(1) C(11) 33.4(5) 1_555 1_555 1_555 1_555 yes
Pd(1) Ti(1) Ru(1) C(12) -57.3(5) 1_555 1_555 1_555 1_555 yes
Pd(1) Ti(1) Ru(1) C(13) -133.9(4) 1_555 1_555 1_555 1_555 yes
Pd(1) Ti(1) Ru(1) C(14) 164.2(3) 1_555 1_555 1_555 1_555 yes
Pd(1) Ti(1) Ru(1) C(15) 103.7(4) 1_555 1_555 1_555 1_555 yes
Pd(1) Ti(1) S(1) Ru(1) -78.70(5) 1_555 1_555 1_555 1_555 yes
Pd(1) Ti(1) S(3) Pd(2) -34.26(5) 1_555 1_555 1_555 1_555 yes
Pd(1) Ti(1) S(3) Ru(1) 44.58(5) 1_555 1_555 1_555 1_555 yes
Pd(1) Ti(1) O(1) Ti(2) 43.1(4) 1_555 1_555 1_555 1_555 yes
Pd(1) Ti(1) C(1) C(2) -142.7(5) 1_555 1_555 1_555 1_555 yes
Pd(1) Ti(1) C(1) C(5) 101.1(5) 1_555 1_555 1_555 1_555 yes
Pd(1) Ti(1) C(2) C(1) 67.0(7) 1_555 1_555 1_555 1_555 yes
Pd(1) Ti(1) C(2) C(3) -178.2(4) 1_555 1_555 1_555 1_555 yes
Pd(1) Ti(1) C(3) C(2) 154(6) 1_555 1_555 1_555 1_555 yes
Pd(1) Ti(1) C(3) C(4) -89(6) 1_555 1_555 1_555 1_555 yes
Pd(1) Ti(1) C(4) C(3) 176.0(4) 1_555 1_555 1_555 1_555 yes
Pd(1) Ti(1) C(4) C(5) -67.9(7) 1_555 1_555 1_555 1_555 yes
Pd(1) Ti(1) C(5) C(1) -104.3(5) 1_555 1_555 1_555 1_555 yes
Pd(1) Ti(1) C(5) C(4) 140.8(5) 1_555 1_555 1_555 1_555 yes
Pd(1) Ti(2) Pd(2) Ru(1) 29.11(3) 1_555 1_555 1_555 1_555 yes
Pd(1) Ti(2) Pd(2) Ru(2) -132.63(3) 1_555 1_555 1_555 1_555 yes
Pd(1) Ti(2) Pd(2) Ti(1) 65.09(3) 1_555 1_555 1_555 1_555 yes
Pd(1) Ti(2) Pd(2) S(2) -60.77(6) 1_555 1_555 1_555 1_555 yes
Pd(1) Ti(2) Pd(2) S(3) 87.58(6) 1_555 1_555 1_555 1_555 yes
Pd(1) Ti(2) Pd(2) C(49) -173.8(2) 1_555 1_555 1_555 1_555 yes
Pd(1) Ti(2) S(2) Pd(2) 76.82(5) 1_555 1_555 1_555 1_555 yes
Pd(1) Ti(2) S(4) Ru(2) -39.4(1) 1_555 1_555 1_555 1_555 yes
Pd(1) Ti(2) S(4) C(50) 15.7(3) 1_555 1_555 1_555 1_555 yes
Pd(1) Ti(2) O(1) Ti(1) -42.6(4) 1_555 1_555 1_555 1_555 yes
Pd(1) Ti(2) C(6) C(7) 115.2(5) 1_555 1_555 1_555 1_555 yes
Pd(1) Ti(2) C(6) C(10) -130.7(5) 1_555 1_555 1_555 1_555 yes
Pd(1) Ti(2) C(7) C(6) -68.1(5) 1_555 1_555 1_555 1_555 yes
Pd(1) Ti(2) C(7) C(8) 175.9(5) 1_555 1_555 1_555 1_555 yes
Pd(1) Ti(2) C(8) C(7) -5.8(7) 1_555 1_555 1_555 1_555 yes
Pd(1) Ti(2) C(8) C(9) -122.2(5) 1_555 1_555 1_555 1_555 yes
Pd(1) Ti(2) C(9) C(8) 98.6(6) 1_555 1_555 1_555 1_555 yes
Pd(1) Ti(2) C(9) C(10) -16.3(8) 1_555 1_555 1_555 1_555 yes
Pd(1) Ti(2) C(10) C(6) 54.1(5) 1_555 1_555 1_555 1_555 yes
Pd(1) Ti(2) C(10) C(9) 169.7(5) 1_555 1_555 1_555 1_555 yes
Pd(1) S(1) Ru(1) Pd(2) -35.76(5) 1_555 1_555 1_555 1_555 yes
Pd(1) S(1) Ru(1) Ti(1) -82.37(6) 1_555 1_555 1_555 1_555 yes
Pd(1) S(1) Ru(1) S(3) -87.96(7) 1_555 1_555 1_555 1_555 yes
Pd(1) S(1) Ru(1) C(11) 84.3(2) 1_555 1_555 1_555 1_555 yes
Pd(1) S(1) Ru(1) C(12) 64.3(3) 1_555 1_555 1_555 1_555 yes
Pd(1) S(1) Ru(1) C(13) 124.7(6) 1_555 1_555 1_555 1_555 yes
Pd(1) S(1) Ru(1) C(14) 151.2(2) 1_555 1_555 1_555 1_555 yes
Pd(1) S(1) Ru(1) C(15) 122.7(2) 1_555 1_555 1_555 1_555 yes
Pd(1) S(1) Ti(1) Pd(2) 36.16(5) 1_555 1_555 1_555 1_555 yes
Pd(1) S(1) Ti(1) Ru(1) 78.70(5) 1_555 1_555 1_555 1_555 yes
Pd(1) S(1) Ti(1) S(3) 84.23(8) 1_555 1_555 1_555 1_555 yes
Pd(1) S(1) Ti(1) O(1) -31.7(2) 1_555 1_555 1_555 1_555 yes
Pd(1) S(1) Ti(1) C(1) -154.2(3) 1_555 1_555 1_555 1_555 yes
Pd(1) S(1) Ti(1) C(2) 176.3(2) 1_555 1_555 1_555 1_555 yes
Pd(1) S(1) Ti(1) C(3) 179.0(3) 1_555 1_555 1_555 1_555 yes
Pd(1) S(1) Ti(1) C(4) -134.2(4) 1_555 1_555 1_555 1_555 yes
Pd(1) S(1) Ti(1) C(5) -126.5(2) 1_555 1_555 1_555 1_555 yes
Pd(1) S(2) Pd(2) Ru(1) -29.88(5) 1_555 1_555 1_555 1_555 yes
Pd(1) S(2) Pd(2) Ru(2) 169.46(6) 1_555 1_555 1_555 1_555 yes
Pd(1) S(2) Pd(2) Ti(1) 29.83(6) 1_555 1_555 1_555 1_555 yes
Pd(1) S(2) Pd(2) Ti(2) 83.69(6) 1_555 1_555 1_555 1_555 yes
Pd(1) S(2) Pd(2) S(3) 3.9(2) 1_555 1_555 1_555 1_555 yes
Pd(1) S(2) Pd(2) C(49) 167.0(2) 1_555 1_555 1_555 1_555 yes
Pd(1) S(2) Ti(2) Pd(2) -76.82(5) 1_555 1_555 1_555 1_555 yes
Pd(1) S(2) Ti(2) S(4) -145.66(7) 1_555 1_555 1_555 1_555 yes
Pd(1) S(2) Ti(2) O(1) -26.6(2) 1_555 1_555 1_555 1_555 yes
Pd(1) S(2) Ti(2) C(6) 80.3(2) 1_555 1_555 1_555 1_555 yes
Pd(1) S(2) Ti(2) C(7) 111.1(2) 1_555 1_555 1_555 1_555 yes
Pd(1) S(2) Ti(2) C(8) 137.2(2) 1_555 1_555 1_555 1_555 yes
Pd(1) S(2) Ti(2) C(9) 128.7(3) 1_555 1_555 1_555 1_555 yes
Pd(1) S(2) Ti(2) C(10) 79.8(3) 1_555 1_555 1_555 1_555 yes
Pd(1) P C(31) C(32) -67.8(7) 1_555 1_555 1_555 1_555 yes
Pd(1) P C(31) C(36) 109.9(7) 1_555 1_555 1_555 1_555 yes
Pd(1) P C(37) C(38) -49.1(7) 1_555 1_555 1_555 1_555 yes
Pd(1) P C(37) C(42) 125.3(6) 1_555 1_555 1_555 1_555 yes
Pd(1) P C(43) C(44) 170.9(5) 1_555 1_555 1_555 1_555 yes
Pd(1) P C(43) C(48) -9.0(7) 1_555 1_555 1_555 1_555 yes
Pd(2) Pd(1) Ru(1) Ti(1) -75.51(3) 1_555 1_555 1_555 1_555 yes
Pd(2) Pd(1) Ru(1) S(1) -137.57(6) 1_555 1_555 1_555 1_555 yes
Pd(2) Pd(1) Ru(1) S(3) -34.90(5) 1_555 1_555 1_555 1_555 yes
Pd(2) Pd(1) Ru(1) C(11) 119.8(2) 1_555 1_555 1_555 1_555 yes
Pd(2) Pd(1) Ru(1) C(12) 82.4(2) 1_555 1_555 1_555 1_555 yes
Pd(2) Pd(1) Ru(1) C(13) 66.6(3) 1_555 1_555 1_555 1_555 yes
Pd(2) Pd(1) Ru(1) C(14) 132.3(5) 1_555 1_555 1_555 1_555 yes
Pd(2) Pd(1) Ru(1) C(15) 148.9(2) 1_555 1_555 1_555 1_555 yes
Pd(2) Pd(1) Ti(1) Ru(1) 70.63(3) 1_555 1_555 1_555 1_555 yes
Pd(2) Pd(1) Ti(1) S(1) 134.48(7) 1_555 1_555 1_555 1_555 yes
Pd(2) Pd(1) Ti(1) S(3) 30.59(5) 1_555 1_555 1_555 1_555 yes
Pd(2) Pd(1) Ti(1) O(1) -77.6(2) 1_555 1_555 1_555 1_555 yes
Pd(2) Pd(1) Ti(1) C(1) 166.7(3) 1_555 1_555 1_555 1_555 yes
Pd(2) Pd(1) Ti(1) C(2) 127.6(4) 1_555 1_555 1_555 1_555 yes
Pd(2) Pd(1) Ti(1) C(3) -25(6) 1_555 1_555 1_555 1_555 yes
Pd(2) Pd(1) Ti(1) C(4) -112.3(4) 1_555 1_555 1_555 1_555 yes
Pd(2) Pd(1) Ti(1) C(5) -151.1(3) 1_555 1_555 1_555 1_555 yes
Pd(2) Pd(1) Ti(2) S(2) -66.57(6) 1_555 1_555 1_555 1_555 yes
Pd(2) Pd(1) Ti(2) S(4) -9.48(9) 1_555 1_555 1_555 1_555 yes
Pd(2) Pd(1) Ti(2) O(1) 87.0(2) 1_555 1_555 1_555 1_555 yes
Pd(2) Pd(1) Ti(2) C(6) -170.2(2) 1_555 1_555 1_555 1_555 yes
Pd(2) Pd(1) Ti(2) C(7) -139.1(2) 1_555 1_555 1_555 1_555 yes
Pd(2) Pd(1) Ti(2) C(8) -135.9(3) 1_555 1_555 1_555 1_555 yes
Pd(2) Pd(1) Ti(2) C(9) 172.0(4) 1_555 1_555 1_555 1_555 yes
Pd(2) Pd(1) Ti(2) C(10) 162.5(2) 1_555 1_555 1_555 1_555 yes
Pd(2) Pd(1) S(1) Ru(1) 37.02(5) 1_555 1_555 1_555 1_555 yes
Pd(2) Pd(1) S(1) Ti(1) -40.80(6) 1_555 1_555 1_555 1_555 yes
Pd(2) Pd(1) S(2) Ti(2) 74.91(5) 1_555 1_555 1_555 1_555 yes
Pd(2) Pd(1) P C(31) -131.5(3) 1_555 1_555 1_555 1_555 yes
Pd(2) Pd(1) P C(37) -11.1(4) 1_555 1_555 1_555 1_555 yes
Pd(2) Pd(1) P C(43) 112.1(3) 1_555 1_555 1_555 1_555 yes
Pd(2) Ru(1) Pd(1) Ti(1) 75.51(3) 1_555 1_555 1_555 1_555 yes
Pd(2) Ru(1) Pd(1) Ti(2) 26.52(3) 1_555 1_555 1_555 1_555 yes
Pd(2) Ru(1) Pd(1) S(1) 137.57(6) 1_555 1_555 1_555 1_555 yes
Pd(2) Ru(1) Pd(1) S(2) -27.33(5) 1_555 1_555 1_555 1_555 yes
Pd(2) Ru(1) Pd(1) P -168.19(8) 1_555 1_555 1_555 1_555 yes
Pd(2) Ru(1) Ti(1) S(1) -127.61(7) 1_555 1_555 1_555 1_555 yes
Pd(2) Ru(1) Ti(1) S(3) 59.23(6) 1_555 1_555 1_555 1_555 yes
Pd(2) Ru(1) Ti(1) O(1) -32.5(2) 1_555 1_555 1_555 1_555 yes
Pd(2) Ru(1) Ti(1) C(1) 174.0(3) 1_555 1_555 1_555 1_555 yes
Pd(2) Ru(1) Ti(1) C(2) 140.9(2) 1_555 1_555 1_555 1_555 yes
Pd(2) Ru(1) Ti(1) C(3) 111.4(3) 1_555 1_555 1_555 1_555 yes
Pd(2) Ru(1) Ti(1) C(4) 117.7(5) 1_555 1_555 1_555 1_555 yes
Pd(2) Ru(1) Ti(1) C(5) -174.4(4) 1_555 1_555 1_555 1_555 yes
Pd(2) Ru(1) S(1) Ti(1) 46.61(6) 1_555 1_555 1_555 1_555 yes
Pd(2) Ru(1) S(3) Ti(1) -85.81(6) 1_555 1_555 1_555 1_555 yes
Pd(2) Ru(1) C(11) C(12) -49.6(5) 1_555 1_555 1_555 1_555 yes
Pd(2) Ru(1) C(11) C(15) -167.4(4) 1_555 1_555 1_555 1_555 yes
Pd(2) Ru(1) C(11) C(16) 70.7(8) 1_555 1_555 1_555 1_555 yes
Pd(2) Ru(1) C(12) C(11) 137.0(4) 1_555 1_555 1_555 1_555 yes
Pd(2) Ru(1) C(12) C(13) -104.7(4) 1_555 1_555 1_555 1_555 yes
Pd(2) Ru(1) C(12) C(17) 16.5(8) 1_555 1_555 1_555 1_555 yes
Pd(2) Ru(1) C(13) C(12) 78.1(4) 1_555 1_555 1_555 1_555 yes
Pd(2) Ru(1) C(13) C(14) -163.2(4) 1_555 1_555 1_555 1_555 yes
Pd(2) Ru(1) C(13) C(18) -44.1(8) 1_555 1_555 1_555 1_555 yes
Pd(2) Ru(1) C(14) C(13) 23.9(6) 1_555 1_555 1_555 1_555 yes
Pd(2) Ru(1) C(14) C(15) 140.4(4) 1_555 1_555 1_555 1_555 yes
Pd(2) Ru(1) C(14) C(19) -99.3(8) 1_555 1_555 1_555 1_555 yes
Pd(2) Ru(1) C(15) C(11) 25.7(8) 1_555 1_555 1_555 1_555 yes
Pd(2) Ru(1) C(15) C(14) -92.2(6) 1_555 1_555 1_555 1_555 yes
Pd(2) Ru(1) C(15) C(20) 146.1(6) 1_555 1_555 1_555 1_555 yes
Pd(2) Ru(2) S(4) Ti(2) 46.95(5) 1_555 1_555 1_555 1_555 yes
Pd(2) Ru(2) S(4) C(50) -75.0(3) 1_555 1_555 1_555 1_555 yes
Pd(2) Ru(2) C(21) C(22) 97.6(5) 1_555 1_555 1_555 1_555 yes
Pd(2) Ru(2) C(21) C(25) -142.1(4) 1_555 1_555 1_555 1_555 yes
Pd(2) Ru(2) C(21) C(26) -22(1) 1_555 1_555 1_555 1_555 yes
Pd(2) Ru(2) C(22) C(21) -99.4(5) 1_555 1_555 1_555 1_555 yes
Pd(2) Ru(2) C(22) C(23) 143.7(4) 1_555 1_555 1_555 1_555 yes
Pd(2) Ru(2) C(22) C(27) 21(1) 1_555 1_555 1_555 1_555 yes
Pd(2) Ru(2) C(23) C(22) -57.7(6) 1_555 1_555 1_555 1_555 yes
Pd(2) Ru(2) C(23) C(24) -176.4(4) 1_555 1_555 1_555 1_555 yes
Pd(2) Ru(2) C(23) C(28) 62.4(9) 1_555 1_555 1_555 1_555 yes
Pd(2) Ru(2) C(24) C(23) 58(5) 1_555 1_555 1_555 1_555 yes
Pd(2) Ru(2) C(24) C(25) -55(5) 1_555 1_555 1_555 1_555 yes
Pd(2) Ru(2) C(24) C(29) -178(4) 1_555 1_555 1_555 1_555 yes
Pd(2) Ru(2) C(25) C(21) 59.6(6) 1_555 1_555 1_555 1_555 yes
Pd(2) Ru(2) C(25) C(24) 176.6(4) 1_555 1_555 1_555 1_555 yes
Pd(2) Ru(2) C(25) C(30) -63(1) 1_555 1_555 1_555 1_555 yes
Pd(2) Ru(2) C(49) C(50) 124.5(5) 1_555 1_555 1_555 1_555 yes
Pd(2) Ru(2) C(49) C(51) -119.8(7) 1_555 1_555 1_555 1_555 yes
Pd(2) Ru(2) C(50) S(4) 94.4(2) 1_555 1_555 1_555 1_555 yes
Pd(2) Ru(2) C(50) C(49) -38.6(4) 1_555 1_555 1_555 1_555 yes
Pd(2) Ru(2) C(50) C(53) -154.0(7) 1_555 1_555 1_555 1_555 yes
Pd(2) Ti(1) Pd(1) Ru(1) -70.63(3) 1_555 1_555 1_555 1_555 yes
Pd(2) Ti(1) Pd(1) Ti(2) 61.87(3) 1_555 1_555 1_555 1_555 yes
Pd(2) Ti(1) Pd(1) S(1) -134.48(7) 1_555 1_555 1_555 1_555 yes
Pd(2) Ti(1) Pd(1) S(2) 27.65(6) 1_555 1_555 1_555 1_555 yes
Pd(2) Ti(1) Pd(1) P 162.21(8) 1_555 1_555 1_555 1_555 yes
Pd(2) Ti(1) Ru(1) S(1) 127.61(7) 1_555 1_555 1_555 1_555 yes
Pd(2) Ti(1) Ru(1) S(3) -59.23(6) 1_555 1_555 1_555 1_555 yes
Pd(2) Ti(1) Ru(1) C(11) 99.4(5) 1_555 1_555 1_555 1_555 yes
Pd(2) Ti(1) Ru(1) C(12) 8.8(5) 1_555 1_555 1_555 1_555 yes
Pd(2) Ti(1) Ru(1) C(13) -67.8(4) 1_555 1_555 1_555 1_555 yes
Pd(2) Ti(1) Ru(1) C(14) -129.8(3) 1_555 1_555 1_555 1_555 yes
Pd(2) Ti(1) Ru(1) C(15) 169.7(4) 1_555 1_555 1_555 1_555 yes
Pd(2) Ti(1) S(1) Ru(1) -42.54(5) 1_555 1_555 1_555 1_555 yes
Pd(2) Ti(1) S(3) Ru(1) 78.84(5) 1_555 1_555 1_555 1_555 yes
Pd(2) Ti(1) O(1) Ti(2) -17.4(4) 1_555 1_555 1_555 1_555 yes
Pd(2) Ti(1) C(1) C(2) -47(1) 1_555 1_555 1_555 1_555 yes
Pd(2) Ti(1) C(1) C(5) -164.2(9) 1_555 1_555 1_555 1_555 yes
Pd(2) Ti(1) C(2) C(1) 167.7(4) 1_555 1_555 1_555 1_555 yes
Pd(2) Ti(1) C(2) C(3) -77.5(6) 1_555 1_555 1_555 1_555 yes
Pd(2) Ti(1) C(3) C(2) 129.7(5) 1_555 1_555 1_555 1_555 yes
Pd(2) Ti(1) C(3) C(4) -115.0(5) 1_555 1_555 1_555 1_555 yes
Pd(2) Ti(1) C(4) C(3) 90.2(6) 1_555 1_555 1_555 1_555 yes
Pd(2) Ti(1) C(4) C(5) -153.7(4) 1_555 1_555 1_555 1_555 yes
Pd(2) Ti(1) C(5) C(1) 172.6(4) 1_555 1_555 1_555 1_555 yes
Pd(2) Ti(1) C(5) C(4) 57.7(9) 1_555 1_555 1_555 1_555 yes
Pd(2) Ti(2) Pd(1) Ru(1) -27.66(3) 1_555 1_555 1_555 1_555 yes
Pd(2) Ti(2) Pd(1) Ti(1) -70.24(3) 1_555 1_555 1_555 1_555 yes
Pd(2) Ti(2) Pd(1) S(1) -84.66(6) 1_555 1_555 1_555 1_555 yes
Pd(2) Ti(2) Pd(1) S(2) 66.57(6) 1_555 1_555 1_555 1_555 yes
Pd(2) Ti(2) Pd(1) P 162.92(6) 1_555 1_555 1_555 1_555 yes
Pd(2) Ti(2) S(4) Ru(2) -47.53(5) 1_555 1_555 1_555 1_555 yes
Pd(2) Ti(2) S(4) C(50) 7.6(3) 1_555 1_555 1_555 1_555 yes
Pd(2) Ti(2) O(1) Ti(1) 18.3(4) 1_555 1_555 1_555 1_555 yes
Pd(2) Ti(2) C(6) C(7) 100.3(5) 1_555 1_555 1_555 1_555 yes
Pd(2) Ti(2) C(6) C(10) -145.6(4) 1_555 1_555 1_555 1_555 yes
Pd(2) Ti(2) C(7) C(6) -124.4(4) 1_555 1_555 1_555 1_555 yes
Pd(2) Ti(2) C(7) C(8) 119.6(5) 1_555 1_555 1_555 1_555 yes
Pd(2) Ti(2) C(8) C(7) -102.4(5) 1_555 1_555 1_555 1_555 yes
Pd(2) Ti(2) C(8) C(9) 141.1(4) 1_555 1_555 1_555 1_555 yes
Pd(2) Ti(2) C(9) C(8) -99.5(7) 1_555 1_555 1_555 1_555 yes
Pd(2) Ti(2) C(9) C(10) 145.6(5) 1_555 1_555 1_555 1_555 yes
Pd(2) Ti(2) C(10) C(6) 105.2(7) 1_555 1_555 1_555 1_555 yes
Pd(2) Ti(2) C(10) C(9) -139.3(6) 1_555 1_555 1_555 1_555 yes
Pd(2) S(2) Pd(1) Ru(1) 30.16(5) 1_555 1_555 1_555 1_555 yes
Pd(2) S(2) Pd(1) Ti(1) -31.40(6) 1_555 1_555 1_555 1_555 yes
Pd(2) S(2) Pd(1) Ti(2) -74.91(5) 1_555 1_555 1_555 1_555 yes
Pd(2) S(2) Pd(1) S(1) 1.9(2) 1_555 1_555 1_555 1_555 yes
Pd(2) S(2) Pd(1) P -176.57(6) 1_555 1_555 1_555 1_555 yes
Pd(2) S(2) Ti(2) S(4) -68.84(7) 1_555 1_555 1_555 1_555 yes
Pd(2) S(2) Ti(2) O(1) 50.2(2) 1_555 1_555 1_555 1_555 yes
Pd(2) S(2) Ti(2) C(6) 157.1(2) 1_555 1_555 1_555 1_555 yes
Pd(2) S(2) Ti(2) C(7) -172.1(2) 1_555 1_555 1_555 1_555 yes
Pd(2) S(2) Ti(2) C(8) -146.0(2) 1_555 1_555 1_555 1_555 yes
Pd(2) S(2) Ti(2) C(9) -154.4(3) 1_555 1_555 1_555 1_555 yes
Pd(2) S(2) Ti(2) C(10) 156.6(3) 1_555 1_555 1_555 1_555 yes
Pd(2) S(3) Ru(1) Ti(1) 85.81(6) 1_555 1_555 1_555 1_555 yes
Pd(2) S(3) Ru(1) S(1) 91.41(7) 1_555 1_555 1_555 1_555 yes
Pd(2) S(3) Ru(1) C(11) -71.8(5) 1_555 1_555 1_555 1_555 yes
Pd(2) S(3) Ru(1) C(12) -67.6(2) 1_555 1_555 1_555 1_555 yes
Pd(2) S(3) Ru(1) C(13) -99.2(2) 1_555 1_555 1_555 1_555 yes
Pd(2) S(3) Ru(1) C(14) -136.0(2) 1_555 1_555 1_555 1_555 yes
Pd(2) S(3) Ru(1) C(15) -146.8(3) 1_555 1_555 1_555 1_555 yes
Pd(2) S(3) Ti(1) Ru(1) -78.84(5) 1_555 1_555 1_555 1_555 yes
Pd(2) S(3) Ti(1) S(1) -84.36(8) 1_555 1_555 1_555 1_555 yes
Pd(2) S(3) Ti(1) O(1) 33.3(2) 1_555 1_555 1_555 1_555 yes
Pd(2) S(3) Ti(1) C(1) -172.6(2) 1_555 1_555 1_555 1_555 yes
Pd(2) S(3) Ti(1) C(2) 177.6(2) 1_555 1_555 1_555 1_555 yes
Pd(2) S(3) Ti(1) C(3) 143.9(2) 1_555 1_555 1_555 1_555 yes
Pd(2) S(3) Ti(1) C(4) 124.4(2) 1_555 1_555 1_555 1_555 yes
Pd(2) S(3) Ti(1) C(5) 147.9(4) 1_555 1_555 1_555 1_555 yes
Pd(2) C(49) Ru(2) S(4) -92.1(2) 1_555 1_555 1_555 1_555 yes
Pd(2) C(49) Ru(2) C(21) 78.4(4) 1_555 1_555 1_555 1_555 yes
Pd(2) C(49) Ru(2) C(22) 105.6(3) 1_555 1_555 1_555 1_555 yes
Pd(2) C(49) Ru(2) C(23) 144.9(3) 1_555 1_555 1_555 1_555 yes
Pd(2) C(49) Ru(2) C(24) 176.6(3) 1_555 1_555 1_555 1_555 yes
Pd(2) C(49) Ru(2) C(25) 129(1) 1_555 1_555 1_555 1_555 yes
Pd(2) C(49) Ru(2) C(50) -124.5(5) 1_555 1_555 1_555 1_555 yes
Pd(2) C(49) C(50) Ru(2) 73.8(4) 1_555 1_555 1_555 1_555 yes
Pd(2) C(49) C(50) S(4) 18.5(8) 1_555 1_555 1_555 1_555 yes
Pd(2) C(49) C(50) C(53) -166.0(5) 1_555 1_555 1_555 1_555 yes
Pd(2) C(49) C(51) O(2) -83.3(9) 1_555 1_555 1_555 1_555 yes
Pd(2) C(49) C(51) O(3) 92.5(6) 1_555 1_555 1_555 1_555 yes
Ru(1) Pd(1) Pd(2) Ru(2) -157.42(3) 1_555 1_555 1_555 1_555 yes
Ru(1) Pd(1) Pd(2) Ti(1) 66.54(3) 1_555 1_555 1_555 1_555 yes
Ru(1) Pd(1) Pd(2) Ti(2) 150.53(4) 1_555 1_555 1_555 1_555 yes
Ru(1) Pd(1) Pd(2) S(2) -146.65(6) 1_555 1_555 1_555 1_555 yes
Ru(1) Pd(1) Pd(2) S(3) 35.24(5) 1_555 1_555 1_555 1_555 yes
Ru(1) Pd(1) Pd(2) C(49) 171.0(6) 1_555 1_555 1_555 1_555 yes
Ru(1) Pd(1) Ti(1) S(1) 63.85(7) 1_555 1_555 1_555 1_555 yes
Ru(1) Pd(1) Ti(1) S(3) -40.04(5) 1_555 1_555 1_555 1_555 yes
Ru(1) Pd(1) Ti(1) O(1) -148.3(2) 1_555 1_555 1_555 1_555 yes
Ru(1) Pd(1) Ti(1) C(1) 96.1(3) 1_555 1_555 1_555 1_555 yes
Ru(1) Pd(1) Ti(1) C(2) 57.0(4) 1_555 1_555 1_555 1_555 yes
Ru(1) Pd(1) Ti(1) C(3) -96(6) 1_555 1_555 1_555 1_555 yes
Ru(1) Pd(1) Ti(1) C(4) 177.1(4) 1_555 1_555 1_555 1_555 yes
Ru(1) Pd(1) Ti(1) C(5) 138.3(3) 1_555 1_555 1_555 1_555 yes
Ru(1) Pd(1) Ti(2) S(2) -94.23(7) 1_555 1_555 1_555 1_555 yes
Ru(1) Pd(1) Ti(2) S(4) -37.1(1) 1_555 1_555 1_555 1_555 yes
Ru(1) Pd(1) Ti(2) O(1) 59.3(2) 1_555 1_555 1_555 1_555 yes
Ru(1) Pd(1) Ti(2) C(6) 162.1(2) 1_555 1_555 1_555 1_555 yes
Ru(1) Pd(1) Ti(2) C(7) -166.8(2) 1_555 1_555 1_555 1_555 yes
Ru(1) Pd(1) Ti(2) C(8) -163.6(3) 1_555 1_555 1_555 1_555 yes
Ru(1) Pd(1) Ti(2) C(9) 144.4(4) 1_555 1_555 1_555 1_555 yes
Ru(1) Pd(1) Ti(2) C(10) 134.9(2) 1_555 1_555 1_555 1_555 yes
Ru(1) Pd(1) S(1) Ti(1) -77.81(6) 1_555 1_555 1_555 1_555 yes
Ru(1) Pd(1) S(2) Ti(2) 105.07(5) 1_555 1_555 1_555 1_555 yes
Ru(1) Pd(1) P C(31) 17.3(3) 1_555 1_555 1_555 1_555 yes
Ru(1) Pd(1) P C(37) 137.7(3) 1_555 1_555 1_555 1_555 yes
Ru(1) Pd(1) P C(43) -99.1(3) 1_555 1_555 1_555 1_555 yes
Ru(1) Pd(2) Pd(1) Ti(1) -66.54(3) 1_555 1_555 1_555 1_555 yes
Ru(1) Pd(2) Pd(1) Ti(2) -150.53(4) 1_555 1_555 1_555 1_555 yes
Ru(1) Pd(2) Pd(1) S(1) -32.52(5) 1_555 1_555 1_555 1_555 yes
Ru(1) Pd(2) Pd(1) S(2) 146.65(6) 1_555 1_555 1_555 1_555 yes
Ru(1) Pd(2) Pd(1) P 156.2(2) 1_555 1_555 1_555 1_555 yes
Ru(1) Pd(2) Ru(2) S(4) -167.89(9) 1_555 1_555 1_555 1_555 yes
Ru(1) Pd(2) Ru(2) C(21) -19.0(3) 1_555 1_555 1_555 1_555 yes
Ru(1) Pd(2) Ru(2) C(22) 21.2(3) 1_555 1_555 1_555 1_555 yes
Ru(1) Pd(2) Ru(2) C(23) 55.3(3) 1_555 1_555 1_555 1_555 yes
Ru(1) Pd(2) Ru(2) C(24) 0(5) 1_555 1_555 1_555 1_555 yes
Ru(1) Pd(2) Ru(2) C(25) -53.6(4) 1_555 1_555 1_555 1_555 yes
Ru(1) Pd(2) Ru(2) C(49) 114.5(3) 1_555 1_555 1_555 1_555 yes
Ru(1) Pd(2) Ru(2) C(50) 146.7(2) 1_555 1_555 1_555 1_555 yes
Ru(1) Pd(2) Ti(1) S(1) 38.61(5) 1_555 1_555 1_555 1_555 yes
Ru(1) Pd(2) Ti(1) S(3) -65.03(6) 1_555 1_555 1_555 1_555 yes
Ru(1) Pd(2) Ti(1) O(1) 149.3(2) 1_555 1_555 1_555 1_555 yes
Ru(1) Pd(2) Ti(1) C(1) -30(1) 1_555 1_555 1_555 1_555 yes
Ru(1) Pd(2) Ti(1) C(2) -68.6(3) 1_555 1_555 1_555 1_555 yes
Ru(1) Pd(2) Ti(1) C(3) -109.1(3) 1_555 1_555 1_555 1_555 yes
Ru(1) Pd(2) Ti(1) C(4) -150.4(3) 1_555 1_555 1_555 1_555 yes
Ru(1) Pd(2) Ti(1) C(5) 171.9(6) 1_555 1_555 1_555 1_555 yes
Ru(1) Pd(2) Ti(2) S(2) 89.88(6) 1_555 1_555 1_555 1_555 yes
Ru(1) Pd(2) Ti(2) S(4) -157.17(5) 1_555 1_555 1_555 1_555 yes
Ru(1) Pd(2) Ti(2) O(1) -43.4(2) 1_555 1_555 1_555 1_555 yes
Ru(1) Pd(2) Ti(2) C(6) 46.7(4) 1_555 1_555 1_555 1_555 yes
Ru(1) Pd(2) Ti(2) C(7) 101.7(3) 1_555 1_555 1_555 1_555 yes
Ru(1) Pd(2) Ti(2) C(8) 154.4(4) 1_555 1_555 1_555 1_555 yes
Ru(1) Pd(2) Ti(2) C(9) -138.3(7) 1_555 1_555 1_555 1_555 yes
Ru(1) Pd(2) Ti(2) C(10) -29.8(6) 1_555 1_555 1_555 1_555 yes
Ru(1) Pd(2) S(2) Ti(2) -113.58(5) 1_555 1_555 1_555 1_555 yes
Ru(1) Pd(2) S(3) Ti(1) 77.03(6) 1_555 1_555 1_555 1_555 yes
Ru(1) Pd(2) C(49) Ru(2) -152.8(1) 1_555 1_555 1_555 1_555 yes
Ru(1) Pd(2) C(49) C(50) 139.9(5) 1_555 1_555 1_555 1_555 yes
Ru(1) Pd(2) C(49) C(51) -20.2(7) 1_555 1_555 1_555 1_555 yes
Ru(1) Ti(1) Pd(1) Ti(2) 132.50(4) 1_555 1_555 1_555 1_555 yes
Ru(1) Ti(1) Pd(1) S(1) -63.85(7) 1_555 1_555 1_555 1_555 yes
Ru(1) Ti(1) Pd(1) S(2) 98.27(6) 1_555 1_555 1_555 1_555 yes
Ru(1) Ti(1) Pd(1) P -127.17(8) 1_555 1_555 1_555 1_555 yes
Ru(1) Ti(1) Pd(2) Ru(2) -169.73(4) 1_555 1_555 1_555 1_555 yes
Ru(1) Ti(1) Pd(2) Ti(2) -141.97(4) 1_555 1_555 1_555 1_555 yes
Ru(1) Ti(1) Pd(2) S(2) -98.92(6) 1_555 1_555 1_555 1_555 yes
Ru(1) Ti(1) Pd(2) S(3) 65.03(6) 1_555 1_555 1_555 1_555 yes
Ru(1) Ti(1) Pd(2) C(49) 128.6(2) 1_555 1_555 1_555 1_555 yes
Ru(1) Ti(1) O(1) Ti(2) 12.2(5) 1_555 1_555 1_555 1_555 yes
Ru(1) Ti(1) C(1) C(2) -75.6(5) 1_555 1_555 1_555 1_555 yes
Ru(1) Ti(1) C(1) C(5) 168.1(5) 1_555 1_555 1_555 1_555 yes
Ru(1) Ti(1) C(2) C(1) 114.0(5) 1_555 1_555 1_555 1_555 yes
Ru(1) Ti(1) C(2) C(3) -131.2(6) 1_555 1_555 1_555 1_555 yes
Ru(1) Ti(1) C(3) C(2) 59.8(6) 1_555 1_555 1_555 1_555 yes
Ru(1) Ti(1) C(3) C(4) 175.1(5) 1_555 1_555 1_555 1_555 yes
Ru(1) Ti(1) C(4) C(3) -9.8(9) 1_555 1_555 1_555 1_555 yes
Ru(1) Ti(1) C(4) C(5) 106.3(7) 1_555 1_555 1_555 1_555 yes
Ru(1) Ti(1) C(5) C(1) -19.4(8) 1_555 1_555 1_555 1_555 yes
Ru(1) Ti(1) C(5) C(4) -134.3(5) 1_555 1_555 1_555 1_555 yes
Ru(1) S(1) Pd(1) Ti(1) 77.81(6) 1_555 1_555 1_555 1_555 yes
Ru(1) S(1) Pd(1) Ti(2) 95.70(6) 1_555 1_555 1_555 1_555 yes
Ru(1) S(1) Pd(1) S(2) 35.5(2) 1_555 1_555 1_555 1_555 yes
Ru(1) S(1) Pd(1) P -146.01(6) 1_555 1_555 1_555 1_555 yes
Ru(1) S(1) Ti(1) S(3) 5.53(8) 1_555 1_555 1_555 1_555 yes
Ru(1) S(1) Ti(1) O(1) -110.4(2) 1_555 1_555 1_555 1_555 yes
Ru(1) S(1) Ti(1) C(1) 127.1(3) 1_555 1_555 1_555 1_555 yes
Ru(1) S(1) Ti(1) C(2) 97.6(2) 1_555 1_555 1_555 1_555 yes
Ru(1) S(1) Ti(1) C(3) 100.3(3) 1_555 1_555 1_555 1_555 yes
Ru(1) S(1) Ti(1) C(4) 147.1(4) 1_555 1_555 1_555 1_555 yes
Ru(1) S(1) Ti(1) C(5) 154.8(2) 1_555 1_555 1_555 1_555 yes
Ru(1) S(3) Pd(2) Ru(2) 158.36(5) 1_555 1_555 1_555 1_555 yes
Ru(1) S(3) Pd(2) Ti(1) -77.03(6) 1_555 1_555 1_555 1_555 yes
Ru(1) S(3) Pd(2) Ti(2) -106.11(5) 1_555 1_555 1_555 1_555 yes
Ru(1) S(3) Pd(2) S(2) -43.2(2) 1_555 1_555 1_555 1_555 yes
Ru(1) S(3) Pd(2) C(49) 152.4(2) 1_555 1_555 1_555 1_555 yes
Ru(1) S(3) Ti(1) S(1) -5.52(8) 1_555 1_555 1_555 1_555 yes
Ru(1) S(3) Ti(1) O(1) 112.2(2) 1_555 1_555 1_555 1_555 yes
Ru(1) S(3) Ti(1) C(1) -93.8(2) 1_555 1_555 1_555 1_555 yes
Ru(1) S(3) Ti(1) C(2) -103.5(2) 1_555 1_555 1_555 1_555 yes
Ru(1) S(3) Ti(1) C(3) -137.3(2) 1_555 1_555 1_555 1_555 yes
Ru(1) S(3) Ti(1) C(4) -156.8(2) 1_555 1_555 1_555 1_555 yes
Ru(1) S(3) Ti(1) C(5) -133.2(4) 1_555 1_555 1_555 1_555 yes
Ru(1) C(11) C(12) C(13) -62.4(5) 1_555 1_555 1_555 1_555 yes
Ru(1) C(11) C(12) C(17) 122.5(8) 1_555 1_555 1_555 1_555 yes
Ru(1) C(11) C(15) C(14) 61.9(5) 1_555 1_555 1_555 1_555 yes
Ru(1) C(11) C(15) C(20) -123.3(8) 1_555 1_555 1_555 1_555 yes
Ru(1) C(12) C(11) C(15) 60.2(5) 1_555 1_555 1_555 1_555 yes
Ru(1) C(12) C(11) C(16) -123.6(8) 1_555 1_555 1_555 1_555 yes
Ru(1) C(12) C(13) C(14) -59.4(5) 1_555 1_555 1_555 1_555 yes
Ru(1) C(12) C(13) C(18) 122.7(8) 1_555 1_555 1_555 1_555 yes
Ru(1) C(13) C(12) C(11) 62.0(5) 1_555 1_555 1_555 1_555 yes
Ru(1) C(13) C(12) C(17) -122.9(8) 1_555 1_555 1_555 1_555 yes
Ru(1) C(13) C(14) C(15) -61.9(5) 1_555 1_555 1_555 1_555 yes
Ru(1) C(13) C(14) C(19) 123.5(8) 1_555 1_555 1_555 1_555 yes
Ru(1) C(14) C(13) C(12) 60.0(5) 1_555 1_555 1_555 1_555 yes
Ru(1) C(14) C(13) C(18) -122.0(8) 1_555 1_555 1_555 1_555 yes
Ru(1) C(14) C(15) C(11) -62.6(5) 1_555 1_555 1_555 1_555 yes
Ru(1) C(14) C(15) C(20) 122.7(8) 1_555 1_555 1_555 1_555 yes
Ru(1) C(15) C(11) C(12) -60.9(5) 1_555 1_555 1_555 1_555 yes
Ru(1) C(15) C(11) C(16) 123.0(8) 1_555 1_555 1_555 1_555 yes
Ru(1) C(15) C(14) C(13) 63.2(5) 1_555 1_555 1_555 1_555 yes
Ru(1) C(15) C(14) C(19) -122.2(8) 1_555 1_555 1_555 1_555 yes
Ru(2) Pd(2) Pd(1) Ti(1) 136.04(4) 1_555 1_555 1_555 1_555 yes
Ru(2) Pd(2) Pd(1) Ti(2) 52.04(4) 1_555 1_555 1_555 1_555 yes
Ru(2) Pd(2) Pd(1) S(1) 170.06(5) 1_555 1_555 1_555 1_555 yes
Ru(2) Pd(2) Pd(1) S(2) -10.77(6) 1_555 1_555 1_555 1_555 yes
Ru(2) Pd(2) Pd(1) P -1.2(2) 1_555 1_555 1_555 1_555 yes
Ru(2) Pd(2) Ru(1) Ti(1) 161.02(8) 1_555 1_555 1_555 1_555 yes
Ru(2) Pd(2) Ru(1) S(1) 121.42(9) 1_555 1_555 1_555 1_555 yes
Ru(2) Pd(2) Ru(1) S(3) -138.1(1) 1_555 1_555 1_555 1_555 yes
Ru(2) Pd(2) Ru(1) C(11) 12.9(2) 1_555 1_555 1_555 1_555 yes
Ru(2) Pd(2) Ru(1) C(12) -15.2(2) 1_555 1_555 1_555 1_555 yes
Ru(2) Pd(2) Ru(1) C(13) -52.0(2) 1_555 1_555 1_555 1_555 yes
Ru(2) Pd(2) Ru(1) C(14) -66.7(3) 1_555 1_555 1_555 1_555 yes
Ru(2) Pd(2) Ru(1) C(15) -4.6(5) 1_555 1_555 1_555 1_555 yes
Ru(2) Pd(2) Ti(1) S(1) -131.11(6) 1_555 1_555 1_555 1_555 yes
Ru(2) Pd(2) Ti(1) S(3) 125.24(7) 1_555 1_555 1_555 1_555 yes
Ru(2) Pd(2) Ti(1) O(1) -20.5(2) 1_555 1_555 1_555 1_555 yes
Ru(2) Pd(2) Ti(1) C(1) 159(1) 1_555 1_555 1_555 1_555 yes
Ru(2) Pd(2) Ti(1) C(2) 121.7(3) 1_555 1_555 1_555 1_555 yes
Ru(2) Pd(2) Ti(1) C(3) 81.2(3) 1_555 1_555 1_555 1_555 yes
Ru(2) Pd(2) Ti(1) C(4) 39.9(3) 1_555 1_555 1_555 1_555 yes
Ru(2) Pd(2) Ti(1) C(5) 2.2(6) 1_555 1_555 1_555 1_555 yes
Ru(2) Pd(2) Ti(2) S(2) -71.86(6) 1_555 1_555 1_555 1_555 yes
Ru(2) Pd(2) Ti(2) S(4) 41.09(5) 1_555 1_555 1_555 1_555 yes
Ru(2) Pd(2) Ti(2) O(1) 154.9(2) 1_555 1_555 1_555 1_555 yes
Ru(2) Pd(2) Ti(2) C(6) -115.0(4) 1_555 1_555 1_555 1_555 yes
Ru(2) Pd(2) Ti(2) C(7) -60.0(3) 1_555 1_555 1_555 1_555 yes
Ru(2) Pd(2) Ti(2) C(8) -7.3(4) 1_555 1_555 1_555 1_555 yes
Ru(2) Pd(2) Ti(2) C(9) 60.0(7) 1_555 1_555 1_555 1_555 yes
Ru(2) Pd(2) Ti(2) C(10) 168.5(6) 1_555 1_555 1_555 1_555 yes
Ru(2) Pd(2) S(2) Ti(2) 85.76(5) 1_555 1_555 1_555 1_555 yes
Ru(2) Pd(2) S(3) Ti(1) -124.62(7) 1_555 1_555 1_555 1_555 yes
Ru(2) Pd(2) C(49) C(50) -67.3(5) 1_555 1_555 1_555 1_555 yes
Ru(2) Pd(2) C(49) C(51) 132.7(6) 1_555 1_555 1_555 1_555 yes
Ru(2) S(4) Ti(2) S(2) 1.54(8) 1_555 1_555 1_555 1_555 yes
Ru(2) S(4) Ti(2) O(1) -119.2(2) 1_555 1_555 1_555 1_555 yes
Ru(2) S(4) Ti(2) C(6) 115.4(3) 1_555 1_555 1_555 1_555 yes
Ru(2) S(4) Ti(2) C(7) 90.0(2) 1_555 1_555 1_555 1_555 yes
Ru(2) S(4) Ti(2) C(8) 105.0(3) 1_555 1_555 1_555 1_555 yes
Ru(2) S(4) Ti(2) C(9) 139.7(2) 1_555 1_555 1_555 1_555 yes
Ru(2) S(4) Ti(2) C(10) 148.6(2) 1_555 1_555 1_555 1_555 yes
Ru(2) S(4) C(50) C(49) 52.6(5) 1_555 1_555 1_555 1_555 yes
Ru(2) S(4) C(50) C(53) -123.2(6) 1_555 1_555 1_555 1_555 yes
Ru(2) C(21) C(22) C(23) 61.5(6) 1_555 1_555 1_555 1_555 yes
Ru(2) C(21) C(22) C(27) -127.7(9) 1_555 1_555 1_555 1_555 yes
Ru(2) C(21) C(25) C(24) -59.1(5) 1_555 1_555 1_555 1_555 yes
Ru(2) C(21) C(25) C(30) 126.2(9) 1_555 1_555 1_555 1_555 yes
Ru(2) C(22) C(21) C(25) -60.0(6) 1_555 1_555 1_555 1_555 yes
Ru(2) C(22) C(21) C(26) 126.2(9) 1_555 1_555 1_555 1_555 yes
Ru(2) C(22) C(23) C(24) 60.4(6) 1_555 1_555 1_555 1_555 yes
Ru(2) C(22) C(23) C(28) -123.3(8) 1_555 1_555 1_555 1_555 yes
Ru(2) C(23) C(22) C(21) -63.5(6) 1_555 1_555 1_555 1_555 yes
Ru(2) C(23) C(22) C(27) 126.0(9) 1_555 1_555 1_555 1_555 yes
Ru(2) C(23) C(24) C(25) 66.0(5) 1_555 1_555 1_555 1_555 yes
Ru(2) C(23) C(24) C(29) -120.6(8) 1_555 1_555 1_555 1_555 yes
Ru(2) C(24) C(23) C(22) -62.5(6) 1_555 1_555 1_555 1_555 yes
Ru(2) C(24) C(23) C(28) 121.3(9) 1_555 1_555 1_555 1_555 yes
Ru(2) C(24) C(25) C(21) 62.4(6) 1_555 1_555 1_555 1_555 yes
Ru(2) C(24) C(25) C(30) -122.9(9) 1_555 1_555 1_555 1_555 yes
Ru(2) C(25) C(21) C(22) 59.8(6) 1_555 1_555 1_555 1_555 yes
Ru(2) C(25) C(21) C(26) -126.4(9) 1_555 1_555 1_555 1_555 yes
Ru(2) C(25) C(24) C(23) -64.9(5) 1_555 1_555 1_555 1_555 yes
Ru(2) C(25) C(24) C(29) 121.7(8) 1_555 1_555 1_555 1_555 yes
Ru(2) C(49) Pd(2) Ti(1) 132.6(1) 1_555 1_555 1_555 1_555 yes
Ru(2) C(49) Pd(2) Ti(2) 57.3(2) 1_555 1_555 1_555 1_555 yes
Ru(2) C(49) Pd(2) S(2) 3.0(3) 1_555 1_555 1_555 1_555 yes
Ru(2) C(49) Pd(2) S(3) 175.0(2) 1_555 1_555 1_555 1_555 yes
Ru(2) C(49) C(50) S(4) -55.3(5) 1_555 1_555 1_555 1_555 yes
Ru(2) C(49) C(50) C(53) 120.2(7) 1_555 1_555 1_555 1_555 yes
Ru(2) C(49) C(51) O(2) 23(1) 1_555 1_555 1_555 1_555 yes
Ru(2) C(49) C(51) O(3) -160.8(5) 1_555 1_555 1_555 1_555 yes
Ru(2) C(50) S(4) Ti(2) -70.1(2) 1_555 1_555 1_555 1_555 yes
Ru(2) C(50) C(49) C(51) -127.1(7) 1_555 1_555 1_555 1_555 yes
Ru(2) C(50) C(53) O(4) 78(1) 1_555 1_555 1_555 1_555 yes
Ru(2) C(50) C(53) O(5) -102.7(7) 1_555 1_555 1_555 1_555 yes
Ti(1) Pd(1) Pd(2) Ti(2) 84.00(4) 1_555 1_555 1_555 1_555 yes
Ti(1) Pd(1) Pd(2) S(2) 146.81(7) 1_555 1_555 1_555 1_555 yes
Ti(1) Pd(1) Pd(2) S(3) -31.30(6) 1_555 1_555 1_555 1_555 yes
Ti(1) Pd(1) Pd(2) C(49) 104.5(6) 1_555 1_555 1_555 1_555 yes
Ti(1) Pd(1) Ru(1) S(1) -62.05(7) 1_555 1_555 1_555 1_555 yes
Ti(1) Pd(1) Ru(1) S(3) 40.62(6) 1_555 1_555 1_555 1_555 yes
Ti(1) Pd(1) Ru(1) C(11) -164.7(2) 1_555 1_555 1_555 1_555 yes
Ti(1) Pd(1) Ru(1) C(12) 157.9(2) 1_555 1_555 1_555 1_555 yes
Ti(1) Pd(1) Ru(1) C(13) 142.1(3) 1_555 1_555 1_555 1_555 yes
Ti(1) Pd(1) Ru(1) C(14) -152.2(5) 1_555 1_555 1_555 1_555 yes
Ti(1) Pd(1) Ru(1) C(15) -135.5(2) 1_555 1_555 1_555 1_555 yes
Ti(1) Pd(1) Ti(2) S(2) -136.81(7) 1_555 1_555 1_555 1_555 yes
Ti(1) Pd(1) Ti(2) S(4) -79.7(1) 1_555 1_555 1_555 1_555 yes
Ti(1) Pd(1) Ti(2) O(1) 16.8(2) 1_555 1_555 1_555 1_555 yes
Ti(1) Pd(1) Ti(2) C(6) 119.5(2) 1_555 1_555 1_555 1_555 yes
Ti(1) Pd(1) Ti(2) C(7) 150.6(2) 1_555 1_555 1_555 1_555 yes
Ti(1) Pd(1) Ti(2) C(8) 153.8(3) 1_555 1_555 1_555 1_555 yes
Ti(1) Pd(1) Ti(2) C(9) 101.8(4) 1_555 1_555 1_555 1_555 yes
Ti(1) Pd(1) Ti(2) C(10) 92.3(2) 1_555 1_555 1_555 1_555 yes
Ti(1) Pd(1) S(2) Ti(2) 43.51(7) 1_555 1_555 1_555 1_555 yes
Ti(1) Pd(1) P C(31) 101.1(3) 1_555 1_555 1_555 1_555 yes
Ti(1) Pd(1) P C(37) -138.5(3) 1_555 1_555 1_555 1_555 yes
Ti(1) Pd(1) P C(43) -15.4(3) 1_555 1_555 1_555 1_555 yes
Ti(1) Pd(2) Pd(1) Ti(2) -84.00(4) 1_555 1_555 1_555 1_555 yes
Ti(1) Pd(2) Pd(1) S(1) 34.02(6) 1_555 1_555 1_555 1_555 yes
Ti(1) Pd(2) Pd(1) S(2) -146.81(7) 1_555 1_555 1_555 1_555 yes
Ti(1) Pd(2) Pd(1) P -137.3(2) 1_555 1_555 1_555 1_555 yes
Ti(1) Pd(2) Ru(1) S(1) -39.59(6) 1_555 1_555 1_555 1_555 yes
Ti(1) Pd(2) Ru(1) S(3) 60.87(7) 1_555 1_555 1_555 1_555 yes
Ti(1) Pd(2) Ru(1) C(11) -148.1(2) 1_555 1_555 1_555 1_555 yes
Ti(1) Pd(2) Ru(1) C(12) -176.2(2) 1_555 1_555 1_555 1_555 yes
Ti(1) Pd(2) Ru(1) C(13) 147.0(2) 1_555 1_555 1_555 1_555 yes
Ti(1) Pd(2) Ru(1) C(14) 132.2(3) 1_555 1_555 1_555 1_555 yes
Ti(1) Pd(2) Ru(1) C(15) -165.6(5) 1_555 1_555 1_555 1_555 yes
Ti(1) Pd(2) Ru(2) S(4) -13.87(7) 1_555 1_555 1_555 1_555 yes
Ti(1) Pd(2) Ru(2) C(21) 135.0(3) 1_555 1_555 1_555 1_555 yes
Ti(1) Pd(2) Ru(2) C(22) 175.3(3) 1_555 1_555 1_555 1_555 yes
Ti(1) Pd(2) Ru(2) C(23) -150.6(3) 1_555 1_555 1_555 1_555 yes
Ti(1) Pd(2) Ru(2) C(24) 153(5) 1_555 1_555 1_555 1_555 yes
Ti(1) Pd(2) Ru(2) C(25) 100.5(4) 1_555 1_555 1_555 1_555 yes
Ti(1) Pd(2) Ru(2) C(49) -91.4(3) 1_555 1_555 1_555 1_555 yes
Ti(1) Pd(2) Ru(2) C(50) -59.3(2) 1_555 1_555 1_555 1_555 yes
Ti(1) Pd(2) Ti(2) S(2) 125.86(7) 1_555 1_555 1_555 1_555 yes
Ti(1) Pd(2) Ti(2) S(4) -121.19(6) 1_555 1_555 1_555 1_555 yes
Ti(1) Pd(2) Ti(2) O(1) -7.4(2) 1_555 1_555 1_555 1_555 yes
Ti(1) Pd(2) Ti(2) C(6) 82.7(4) 1_555 1_555 1_555 1_555 yes
Ti(1) Pd(2) Ti(2) C(7) 137.7(3) 1_555 1_555 1_555 1_555 yes
Ti(1) Pd(2) Ti(2) C(8) -169.6(4) 1_555 1_555 1_555 1_555 yes
Ti(1) Pd(2) Ti(2) C(9) -102.3(7) 1_555 1_555 1_555 1_555 yes
Ti(1) Pd(2) Ti(2) C(10) 6.2(6) 1_555 1_555 1_555 1_555 yes
Ti(1) Pd(2) S(2) Ti(2) -53.86(6) 1_555 1_555 1_555 1_555 yes
Ti(1) Pd(2) C(49) C(50) 65.3(6) 1_555 1_555 1_555 1_555 yes
Ti(1) Pd(2) C(49) C(51) -94.8(5) 1_555 1_555 1_555 1_555 yes
Ti(1) Ru(1) Pd(1) Ti(2) -49.00(4) 1_555 1_555 1_555 1_555 yes
Ti(1) Ru(1) Pd(1) S(1) 62.05(7) 1_555 1_555 1_555 1_555 yes
Ti(1) Ru(1) Pd(1) S(2) -102.84(6) 1_555 1_555 1_555 1_555 yes
Ti(1) Ru(1) Pd(1) P 116.29(9) 1_555 1_555 1_555 1_555 yes
Ti(1) Ru(1) Pd(2) Ti(2) 42.00(5) 1_555 1_555 1_555 1_555 yes
Ti(1) Ru(1) Pd(2) S(2) 99.29(6) 1_555 1_555 1_555 1_555 yes
Ti(1) Ru(1) Pd(2) S(3) -60.87(7) 1_555 1_555 1_555 1_555 yes
Ti(1) Ru(1) Pd(2) C(49) -103.7(3) 1_555 1_555 1_555 1_555 yes
Ti(1) Ru(1) C(11) C(12) -134.8(4) 1_555 1_555 1_555 1_555 yes
Ti(1) Ru(1) C(11) C(15) 107.5(5) 1_555 1_555 1_555 1_555 yes
Ti(1) Ru(1) C(11) C(16) -14(1) 1_555 1_555 1_555 1_555 yes
Ti(1) Ru(1) C(12) C(11) 129.1(5) 1_555 1_555 1_555 1_555 yes
Ti(1) Ru(1) C(12) C(13) -112.6(5) 1_555 1_555 1_555 1_555 yes
Ti(1) Ru(1) C(12) C(17) 8(1) 1_555 1_555 1_555 1_555 yes
Ti(1) Ru(1) C(13) C(12) 135.9(4) 1_555 1_555 1_555 1_555 yes
Ti(1) Ru(1) C(13) C(14) -105.4(5) 1_555 1_555 1_555 1_555 yes
Ti(1) Ru(1) C(13) C(18) 13.7(10) 1_555 1_555 1_555 1_555 yes
Ti(1) Ru(1) C(14) C(13) 124.6(4) 1_555 1_555 1_555 1_555 yes
Ti(1) Ru(1) C(14) C(15) -118.9(4) 1_555 1_555 1_555 1_555 yes
Ti(1) Ru(1) C(14) C(19) 1.4(9) 1_555 1_555 1_555 1_555 yes
Ti(1) Ru(1) C(15) C(11) -133.4(4) 1_555 1_555 1_555 1_555 yes
Ti(1) Ru(1) C(15) C(14) 108.7(5) 1_555 1_555 1_555 1_555 yes
Ti(1) Ru(1) C(15) C(20) -13.0(10) 1_555 1_555 1_555 1_555 yes
Ti(1) S(1) Pd(1) Ti(2) 17.89(8) 1_555 1_555 1_555 1_555 yes
Ti(1) S(1) Pd(1) S(2) -42.3(2) 1_555 1_555 1_555 1_555 yes
Ti(1) S(1) Pd(1) P 136.18(7) 1_555 1_555 1_555 1_555 yes
Ti(1) S(1) Ru(1) S(3) -5.59(8) 1_555 1_555 1_555 1_555 yes
Ti(1) S(1) Ru(1) C(11) 166.7(2) 1_555 1_555 1_555 1_555 yes
Ti(1) S(1) Ru(1) C(12) 146.7(3) 1_555 1_555 1_555 1_555 yes
Ti(1) S(1) Ru(1) C(13) -152.9(6) 1_555 1_555 1_555 1_555 yes
Ti(1) S(1) Ru(1) C(14) -126.4(3) 1_555 1_555 1_555 1_555 yes
Ti(1) S(1) Ru(1) C(15) -154.9(2) 1_555 1_555 1_555 1_555 yes
Ti(1) S(3) Pd(2) Ti(2) -29.08(7) 1_555 1_555 1_555 1_555 yes
Ti(1) S(3) Pd(2) S(2) 33.8(2) 1_555 1_555 1_555 1_555 yes
Ti(1) S(3) Pd(2) C(49) -130.6(2) 1_555 1_555 1_555 1_555 yes
Ti(1) S(3) Ru(1) S(1) 5.60(8) 1_555 1_555 1_555 1_555 yes
Ti(1) S(3) Ru(1) C(11) -157.6(5) 1_555 1_555 1_555 1_555 yes
Ti(1) S(3) Ru(1) C(12) -153.4(2) 1_555 1_555 1_555 1_555 yes
Ti(1) S(3) Ru(1) C(13) 175.0(2) 1_555 1_555 1_555 1_555 yes
Ti(1) S(3) Ru(1) C(14) 138.2(2) 1_555 1_555 1_555 1_555 yes
Ti(1) S(3) Ru(1) C(15) 127.4(3) 1_555 1_555 1_555 1_555 yes
Ti(1) O(1) Ti(2) S(2) -21.0(5) 1_555 1_555 1_555 1_555 yes
Ti(1) O(1) Ti(2) S(4) 93.3(4) 1_555 1_555 1_555 1_555 yes
Ti(1) O(1) Ti(2) C(6) -126.8(4) 1_555 1_555 1_555 1_555 yes
Ti(1) O(1) Ti(2) C(7) -128.8(5) 1_555 1_555 1_555 1_555 yes
Ti(1) O(1) Ti(2) C(8) -177.5(4) 1_555 1_555 1_555 1_555 yes
Ti(1) O(1) Ti(2) C(9) 175.4(4) 1_555 1_555 1_555 1_555 yes
Ti(1) O(1) Ti(2) C(10) -157.3(5) 1_555 1_555 1_555 1_555 yes
Ti(1) C(1) C(2) C(3) -65.4(6) 1_555 1_555 1_555 1_555 yes
Ti(1) C(1) C(5) C(4) 65.5(6) 1_555 1_555 1_555 1_555 yes
Ti(1) C(2) C(1) C(5) 63.9(6) 1_555 1_555 1_555 1_555 yes
Ti(1) C(2) C(3) C(4) -65.5(6) 1_555 1_555 1_555 1_555 yes
Ti(1) C(3) C(2) C(1) 66.3(6) 1_555 1_555 1_555 1_555 yes
Ti(1) C(3) C(4) C(5) -65.3(6) 1_555 1_555 1_555 1_555 yes
Ti(1) C(4) C(3) C(2) 65.5(6) 1_555 1_555 1_555 1_555 yes
Ti(1) C(4) C(5) C(1) -66.0(6) 1_555 1_555 1_555 1_555 yes
Ti(1) C(5) C(1) C(2) -64.0(6) 1_555 1_555 1_555 1_555 yes
Ti(1) C(5) C(4) C(3) 65.0(6) 1_555 1_555 1_555 1_555 yes
Ti(2) Pd(1) Pd(2) S(2) 62.81(7) 1_555 1_555 1_555 1_555 yes
Ti(2) Pd(1) Pd(2) S(3) -115.29(6) 1_555 1_555 1_555 1_555 yes
Ti(2) Pd(1) Pd(2) C(49) 20.5(6) 1_555 1_555 1_555 1_555 yes
Ti(2) Pd(1) Ru(1) S(1) -111.05(7) 1_555 1_555 1_555 1_555 yes
Ti(2) Pd(1) Ru(1) S(3) -8.38(6) 1_555 1_555 1_555 1_555 yes
Ti(2) Pd(1) Ru(1) C(11) 146.3(2) 1_555 1_555 1_555 1_555 yes
Ti(2) Pd(1) Ru(1) C(12) 108.9(2) 1_555 1_555 1_555 1_555 yes
Ti(2) Pd(1) Ru(1) C(13) 93.1(3) 1_555 1_555 1_555 1_555 yes
Ti(2) Pd(1) Ru(1) C(14) 158.8(5) 1_555 1_555 1_555 1_555 yes
Ti(2) Pd(1) Ru(1) C(15) 175.5(2) 1_555 1_555 1_555 1_555 yes
Ti(2) Pd(1) Ti(1) S(1) -163.65(7) 1_555 1_555 1_555 1_555 yes
Ti(2) Pd(1) Ti(1) S(3) 92.46(6) 1_555 1_555 1_555 1_555 yes
Ti(2) Pd(1) Ti(1) O(1) -15.8(2) 1_555 1_555 1_555 1_555 yes
Ti(2) Pd(1) Ti(1) C(1) -131.4(3) 1_555 1_555 1_555 1_555 yes
Ti(2) Pd(1) Ti(1) C(2) -170.5(4) 1_555 1_555 1_555 1_555 yes
Ti(2) Pd(1) Ti(1) C(3) 36(6) 1_555 1_555 1_555 1_555 yes
Ti(2) Pd(1) Ti(1) C(4) -50.4(4) 1_555 1_555 1_555 1_555 yes
Ti(2) Pd(1) Ti(1) C(5) -89.2(3) 1_555 1_555 1_555 1_555 yes
Ti(2) Pd(1) P C(31) -177.1(3) 1_555 1_555 1_555 1_555 yes
Ti(2) Pd(1) P C(37) -56.7(3) 1_555 1_555 1_555 1_555 yes
Ti(2) Pd(1) P C(43) 66.4(3) 1_555 1_555 1_555 1_555 yes
Ti(2) Pd(2) Pd(1) S(1) 118.01(6) 1_555 1_555 1_555 1_555 yes
Ti(2) Pd(2) Pd(1) S(2) -62.81(7) 1_555 1_555 1_555 1_555 yes
Ti(2) Pd(2) Pd(1) P -53.3(2) 1_555 1_555 1_555 1_555 yes
Ti(2) Pd(2) Ru(1) S(1) 2.40(6) 1_555 1_555 1_555 1_555 yes
Ti(2) Pd(2) Ru(1) S(3) 102.87(7) 1_555 1_555 1_555 1_555 yes
Ti(2) Pd(2) Ru(1) C(11) -106.1(2) 1_555 1_555 1_555 1_555 yes
Ti(2) Pd(2) Ru(1) C(12) -134.2(2) 1_555 1_555 1_555 1_555 yes
Ti(2) Pd(2) Ru(1) C(13) -171.0(2) 1_555 1_555 1_555 1_555 yes
Ti(2) Pd(2) Ru(1) C(14) 174.2(3) 1_555 1_555 1_555 1_555 yes
Ti(2) Pd(2) Ru(1) C(15) -123.6(5) 1_555 1_555 1_555 1_555 yes
Ti(2) Pd(2) Ru(2) S(4) -41.70(5) 1_555 1_555 1_555 1_555 yes
Ti(2) Pd(2) Ru(2) C(21) 107.1(3) 1_555 1_555 1_555 1_555 yes
Ti(2) Pd(2) Ru(2) C(22) 147.4(3) 1_555 1_555 1_555 1_555 yes
Ti(2) Pd(2) Ru(2) C(23) -178.5(3) 1_555 1_555 1_555 1_555 yes
Ti(2) Pd(2) Ru(2) C(24) 125(5) 1_555 1_555 1_555 1_555 yes
Ti(2) Pd(2) Ru(2) C(25) 72.6(4) 1_555 1_555 1_555 1_555 yes
Ti(2) Pd(2) Ru(2) C(49) -119.3(3) 1_555 1_555 1_555 1_555 yes
Ti(2) Pd(2) Ru(2) C(50) -87.1(2) 1_555 1_555 1_555 1_555 yes
Ti(2) Pd(2) Ti(1) S(1) -103.36(7) 1_555 1_555 1_555 1_555 yes
Ti(2) Pd(2) Ti(1) S(3) 152.99(7) 1_555 1_555 1_555 1_555 yes
Ti(2) Pd(2) Ti(1) O(1) 7.3(2) 1_555 1_555 1_555 1_555 yes
Ti(2) Pd(2) Ti(1) C(1) -172(1) 1_555 1_555 1_555 1_555 yes
Ti(2) Pd(2) Ti(1) C(2) 149.4(3) 1_555 1_555 1_555 1_555 yes
Ti(2) Pd(2) Ti(1) C(3) 108.9(3) 1_555 1_555 1_555 1_555 yes
Ti(2) Pd(2) Ti(1) C(4) 67.6(3) 1_555 1_555 1_555 1_555 yes
Ti(2) Pd(2) Ti(1) C(5) 30.0(6) 1_555 1_555 1_555 1_555 yes
Ti(2) Pd(2) C(49) C(50) -10.0(6) 1_555 1_555 1_555 1_555 yes
Ti(2) Pd(2) C(49) C(51) -170.0(5) 1_555 1_555 1_555 1_555 yes
Ti(2) S(2) Pd(1) S(1) 76.8(2) 1_555 1_555 1_555 1_555 yes
Ti(2) S(2) Pd(1) P -101.66(7) 1_555 1_555 1_555 1_555 yes
Ti(2) S(2) Pd(2) S(3) -79.8(2) 1_555 1_555 1_555 1_555 yes
Ti(2) S(2) Pd(2) C(49) 83.3(2) 1_555 1_555 1_555 1_555 yes
Ti(2) S(4) Ru(2) C(21) -74.5(4) 1_555 1_555 1_555 1_555 yes
Ti(2) S(4) Ru(2) C(22) -162.3(9) 1_555 1_555 1_555 1_555 yes
Ti(2) S(4) Ru(2) C(23) -165.6(3) 1_555 1_555 1_555 1_555 yes
Ti(2) S(4) Ru(2) C(24) -132.4(3) 1_555 1_555 1_555 1_555 yes
Ti(2) S(4) Ru(2) C(25) -93.3(3) 1_555 1_555 1_555 1_555 yes
Ti(2) S(4) Ru(2) C(49) 94.0(2) 1_555 1_555 1_555 1_555 yes
Ti(2) S(4) Ru(2) C(50) 121.9(3) 1_555 1_555 1_555 1_555 yes
Ti(2) S(4) C(50) C(49) -17.6(7) 1_555 1_555 1_555 1_555 yes
Ti(2) S(4) C(50) C(53) 166.6(5) 1_555 1_555 1_555 1_555 yes
Ti(2) O(1) Ti(1) S(1) 69.0(4) 1_555 1_555 1_555 1_555 yes
Ti(2) O(1) Ti(1) S(3) -43.7(5) 1_555 1_555 1_555 1_555 yes
Ti(2) O(1) Ti(1) C(1) 162.5(4) 1_555 1_555 1_555 1_555 yes
Ti(2) O(1) Ti(1) C(2) -157.7(5) 1_555 1_555 1_555 1_555 yes
Ti(2) O(1) Ti(1) C(3) -135.1(4) 1_555 1_555 1_555 1_555 yes
Ti(2) O(1) Ti(1) C(4) -155.5(5) 1_555 1_555 1_555 1_555 yes
Ti(2) O(1) Ti(1) C(5) 171.5(5) 1_555 1_555 1_555 1_555 yes
Ti(2) C(6) C(7) C(8) 65.7(6) 1_555 1_555 1_555 1_555 yes
Ti(2) C(6) C(10) C(9) -65.8(6) 1_555 1_555 1_555 1_555 yes
Ti(2) C(7) C(6) C(10) -67.4(6) 1_555 1_555 1_555 1_555 yes
Ti(2) C(7) C(8) C(9) 63.9(6) 1_555 1_555 1_555 1_555 yes
Ti(2) C(8) C(7) C(6) -63.4(6) 1_555 1_555 1_555 1_555 yes
Ti(2) C(8) C(9) C(10) 65.1(6) 1_555 1_555 1_555 1_555 yes
Ti(2) C(9) C(8) C(7) -64.1(6) 1_555 1_555 1_555 1_555 yes
Ti(2) C(9) C(10) C(6) 64.0(6) 1_555 1_555 1_555 1_555 yes
Ti(2) C(10) C(6) C(7) 68.2(6) 1_555 1_555 1_555 1_555 yes
Ti(2) C(10) C(9) C(8) -66.1(6) 1_555 1_555 1_555 1_555 yes
S(1) Pd(1) Pd(2) S(2) -179.17(8) 1_555 1_555 1_555 1_555 yes
S(1) Pd(1) Pd(2) S(3) 2.72(7) 1_555 1_555 1_555 1_555 yes
S(1) Pd(1) Pd(2) C(49) 138.5(6) 1_555 1_555 1_555 1_555 yes
S(1) Pd(1) Ru(1) S(3) 102.67(8) 1_555 1_555 1_555 1_555 yes
S(1) Pd(1) Ru(1) C(11) -102.7(2) 1_555 1_555 1_555 1_555 yes
S(1) Pd(1) Ru(1) C(12) -140.0(2) 1_555 1_555 1_555 1_555 yes
S(1) Pd(1) Ru(1) C(13) -155.8(3) 1_555 1_555 1_555 1_555 yes
S(1) Pd(1) Ru(1) C(14) -90.1(5) 1_555 1_555 1_555 1_555 yes
S(1) Pd(1) Ru(1) C(15) -73.5(2) 1_555 1_555 1_555 1_555 yes
S(1) Pd(1) Ti(1) S(3) -103.89(9) 1_555 1_555 1_555 1_555 yes
S(1) Pd(1) Ti(1) O(1) 147.9(2) 1_555 1_555 1_555 1_555 yes
S(1) Pd(1) Ti(1) C(1) 32.2(3) 1_555 1_555 1_555 1_555 yes
S(1) Pd(1) Ti(1) C(2) -6.9(4) 1_555 1_555 1_555 1_555 yes
S(1) Pd(1) Ti(1) C(3) -160(6) 1_555 1_555 1_555 1_555 yes
S(1) Pd(1) Ti(1) C(4) 113.2(4) 1_555 1_555 1_555 1_555 yes
S(1) Pd(1) Ti(1) C(5) 74.4(3) 1_555 1_555 1_555 1_555 yes
S(1) Pd(1) Ti(2) S(2) -151.22(8) 1_555 1_555 1_555 1_555 yes
S(1) Pd(1) Ti(2) S(4) -94.1(1) 1_555 1_555 1_555 1_555 yes
S(1) Pd(1) Ti(2) O(1) 2.3(2) 1_555 1_555 1_555 1_555 yes
S(1) Pd(1) Ti(2) C(6) 105.1(2) 1_555 1_555 1_555 1_555 yes
S(1) Pd(1) Ti(2) C(7) 136.2(2) 1_555 1_555 1_555 1_555 yes
S(1) Pd(1) Ti(2) C(8) 139.4(3) 1_555 1_555 1_555 1_555 yes
S(1) Pd(1) Ti(2) C(9) 87.4(4) 1_555 1_555 1_555 1_555 yes
S(1) Pd(1) Ti(2) C(10) 77.9(2) 1_555 1_555 1_555 1_555 yes
S(1) Pd(1) P C(31) 57.1(3) 1_555 1_555 1_555 1_555 yes
S(1) Pd(1) P C(37) 177.5(3) 1_555 1_555 1_555 1_555 yes
S(1) Pd(1) P C(43) -59.3(3) 1_555 1_555 1_555 1_555 yes
S(1) Ru(1) Pd(1) S(2) -164.89(8) 1_555 1_555 1_555 1_555 yes
S(1) Ru(1) Pd(1) P 54.24(10) 1_555 1_555 1_555 1_555 yes
S(1) Ru(1) Pd(2) S(2) 59.70(7) 1_555 1_555 1_555 1_555 yes
S(1) Ru(1) Pd(2) S(3) -100.47(8) 1_555 1_555 1_555 1_555 yes
S(1) Ru(1) Pd(2) C(49) -143.2(3) 1_555 1_555 1_555 1_555 yes
S(1) Ru(1) Ti(1) S(3) -173.15(9) 1_555 1_555 1_555 1_555 yes
S(1) Ru(1) Ti(1) O(1) 95.1(2) 1_555 1_555 1_555 1_555 yes
S(1) Ru(1) Ti(1) C(1) -58.4(3) 1_555 1_555 1_555 1_555 yes
S(1) Ru(1) Ti(1) C(2) -91.4(3) 1_555 1_555 1_555 1_555 yes
S(1) Ru(1) Ti(1) C(3) -121.0(3) 1_555 1_555 1_555 1_555 yes
S(1) Ru(1) Ti(1) C(4) -114.7(6) 1_555 1_555 1_555 1_555 yes
S(1) Ru(1) Ti(1) C(5) -46.8(4) 1_555 1_555 1_555 1_555 yes
S(1) Ru(1) C(11) C(12) -157.3(4) 1_555 1_555 1_555 1_555 yes
S(1) Ru(1) C(11) C(15) 85.0(4) 1_555 1_555 1_555 1_555 yes
S(1) Ru(1) C(11) C(16) -37.0(8) 1_555 1_555 1_555 1_555 yes
S(1) Ru(1) C(12) C(11) 32.9(6) 1_555 1_555 1_555 1_555 yes
S(1) Ru(1) C(12) C(13) 151.1(4) 1_555 1_555 1_555 1_555 yes
S(1) Ru(1) C(12) C(17) -87.7(8) 1_555 1_555 1_555 1_555 yes
S(1) Ru(1) C(13) C(12) -82.4(8) 1_555 1_555 1_555 1_555 yes
S(1) Ru(1) C(13) C(14) 36.3(9) 1_555 1_555 1_555 1_555 yes
S(1) Ru(1) C(13) C(18) 155.4(6) 1_555 1_555 1_555 1_555 yes
S(1) Ru(1) C(14) C(13) -165.9(4) 1_555 1_555 1_555 1_555 yes
S(1) Ru(1) C(14) C(15) -49.4(5) 1_555 1_555 1_555 1_555 yes
S(1) Ru(1) C(14) C(19) 71.0(8) 1_555 1_555 1_555 1_555 yes
S(1) Ru(1) C(15) C(11) -101.1(4) 1_555 1_555 1_555 1_555 yes
S(1) Ru(1) C(15) C(14) 141.0(4) 1_555 1_555 1_555 1_555 yes
S(1) Ru(1) C(15) C(20) 19.3(8) 1_555 1_555 1_555 1_555 yes
S(1) Ti(1) Pd(1) S(2) 162.13(9) 1_555 1_555 1_555 1_555 yes
S(1) Ti(1) Pd(1) P -63.31(10) 1_555 1_555 1_555 1_555 yes
S(1) Ti(1) Pd(2) S(2) -60.31(8) 1_555 1_555 1_555 1_555 yes
S(1) Ti(1) Pd(2) S(3) 103.64(9) 1_555 1_555 1_555 1_555 yes
S(1) Ti(1) Pd(2) C(49) 167.2(2) 1_555 1_555 1_555 1_555 yes
S(1) Ti(1) Ru(1) S(3) 173.15(9) 1_555 1_555 1_555 1_555 yes
S(1) Ti(1) Ru(1) C(11) -28.2(5) 1_555 1_555 1_555 1_555 yes
S(1) Ti(1) Ru(1) C(12) -118.8(5) 1_555 1_555 1_555 1_555 yes
S(1) Ti(1) Ru(1) C(13) 164.6(4) 1_555 1_555 1_555 1_555 yes
S(1) Ti(1) Ru(1) C(14) 102.6(3) 1_555 1_555 1_555 1_555 yes
S(1) Ti(1) Ru(1) C(15) 42.1(4) 1_555 1_555 1_555 1_555 yes
S(1) Ti(1) C(1) C(2) -118.2(5) 1_555 1_555 1_555 1_555 yes
S(1) Ti(1) C(1) C(5) 125.6(6) 1_555 1_555 1_555 1_555 yes
S(1) Ti(1) C(2) C(1) 61.6(5) 1_555 1_555 1_555 1_555 yes
S(1) Ti(1) C(2) C(3) 176.4(6) 1_555 1_555 1_555 1_555 yes
S(1) Ti(1) C(3) C(2) -4.7(7) 1_555 1_555 1_555 1_555 yes
S(1) Ti(1) C(3) C(4) 110.6(6) 1_555 1_555 1_555 1_555 yes
S(1) Ti(1) C(4) C(3) -102.4(6) 1_555 1_555 1_555 1_555 yes
S(1) Ti(1) C(4) C(5) 13.7(7) 1_555 1_555 1_555 1_555 yes
S(1) Ti(1) C(5) C(1) -55.1(6) 1_555 1_555 1_555 1_555 yes
S(1) Ti(1) C(5) C(4) -170.0(5) 1_555 1_555 1_555 1_555 yes
S(2) Pd(1) Pd(2) S(3) -178.11(8) 1_555 1_555 1_555 1_555 yes
S(2) Pd(1) Pd(2) C(49) -42.3(6) 1_555 1_555 1_555 1_555 yes
S(2) Pd(1) Ru(1) S(3) -62.23(7) 1_555 1_555 1_555 1_555 yes
S(2) Pd(1) Ru(1) C(11) 92.4(2) 1_555 1_555 1_555 1_555 yes
S(2) Pd(1) Ru(1) C(12) 55.1(2) 1_555 1_555 1_555 1_555 yes
S(2) Pd(1) Ru(1) C(13) 39.3(3) 1_555 1_555 1_555 1_555 yes
S(2) Pd(1) Ru(1) C(14) 105.0(5) 1_555 1_555 1_555 1_555 yes
S(2) Pd(1) Ru(1) C(15) 121.6(2) 1_555 1_555 1_555 1_555 yes
S(2) Pd(1) Ti(1) S(3) 58.24(8) 1_555 1_555 1_555 1_555 yes
S(2) Pd(1) Ti(1) O(1) -50.0(2) 1_555 1_555 1_555 1_555 yes
S(2) Pd(1) Ti(1) C(1) -165.7(3) 1_555 1_555 1_555 1_555 yes
S(2) Pd(1) Ti(1) C(2) 155.2(4) 1_555 1_555 1_555 1_555 yes
S(2) Pd(1) Ti(1) C(3) 1(6) 1_555 1_555 1_555 1_555 yes
S(2) Pd(1) Ti(1) C(4) -84.6(4) 1_555 1_555 1_555 1_555 yes
S(2) Pd(1) Ti(1) C(5) -123.4(3) 1_555 1_555 1_555 1_555 yes
S(2) Pd(1) Ti(2) S(4) 57.1(1) 1_555 1_555 1_555 1_555 yes
S(2) Pd(1) Ti(2) O(1) 153.6(2) 1_555 1_555 1_555 1_555 yes
S(2) Pd(1) Ti(2) C(6) -103.7(2) 1_555 1_555 1_555 1_555 yes
S(2) Pd(1) Ti(2) C(7) -72.6(2) 1_555 1_555 1_555 1_555 yes
S(2) Pd(1) Ti(2) C(8) -69.3(3) 1_555 1_555 1_555 1_555 yes
S(2) Pd(1) Ti(2) C(9) -121.4(4) 1_555 1_555 1_555 1_555 yes
S(2) Pd(1) Ti(2) C(10) -130.9(2) 1_555 1_555 1_555 1_555 yes
S(2) Pd(1) P C(31) -123.5(3) 1_555 1_555 1_555 1_555 yes
S(2) Pd(1) P C(37) -3.1(3) 1_555 1_555 1_555 1_555 yes
S(2) Pd(1) P C(43) 120.0(3) 1_555 1_555 1_555 1_555 yes
S(2) Pd(2) Pd(1) P 9.5(2) 1_555 1_555 1_555 1_555 yes
S(2) Pd(2) Ru(1) S(3) 160.17(8) 1_555 1_555 1_555 1_555 yes
S(2) Pd(2) Ru(1) C(11) -48.8(2) 1_555 1_555 1_555 1_555 yes
S(2) Pd(2) Ru(1) C(12) -76.9(2) 1_555 1_555 1_555 1_555 yes
S(2) Pd(2) Ru(1) C(13) -113.7(2) 1_555 1_555 1_555 1_555 yes
S(2) Pd(2) Ru(1) C(14) -128.5(3) 1_555 1_555 1_555 1_555 yes
S(2) Pd(2) Ru(1) C(15) -66.3(5) 1_555 1_555 1_555 1_555 yes
S(2) Pd(2) Ru(2) S(4) -99.37(7) 1_555 1_555 1_555 1_555 yes
S(2) Pd(2) Ru(2) C(21) 49.5(3) 1_555 1_555 1_555 1_555 yes
S(2) Pd(2) Ru(2) C(22) 89.8(3) 1_555 1_555 1_555 1_555 yes
S(2) Pd(2) Ru(2) C(23) 123.9(3) 1_555 1_555 1_555 1_555 yes
S(2) Pd(2) Ru(2) C(24) 67(5) 1_555 1_555 1_555 1_555 yes
S(2) Pd(2) Ru(2) C(25) 15.0(4) 1_555 1_555 1_555 1_555 yes
S(2) Pd(2) Ru(2) C(49) -176.9(3) 1_555 1_555 1_555 1_555 yes
S(2) Pd(2) Ru(2) C(50) -144.8(2) 1_555 1_555 1_555 1_555 yes
S(2) Pd(2) Ti(1) S(3) -163.95(8) 1_555 1_555 1_555 1_555 yes
S(2) Pd(2) Ti(1) O(1) 50.4(2) 1_555 1_555 1_555 1_555 yes
S(2) Pd(2) Ti(1) C(1) -129(1) 1_555 1_555 1_555 1_555 yes
S(2) Pd(2) Ti(1) C(2) -167.5(3) 1_555 1_555 1_555 1_555 yes
S(2) Pd(2) Ti(1) C(3) 152.0(3) 1_555 1_555 1_555 1_555 yes
S(2) Pd(2) Ti(1) C(4) 110.7(3) 1_555 1_555 1_555 1_555 yes
S(2) Pd(2) Ti(1) C(5) 73.0(6) 1_555 1_555 1_555 1_555 yes
S(2) Pd(2) Ti(2) S(4) 112.95(8) 1_555 1_555 1_555 1_555 yes
S(2) Pd(2) Ti(2) O(1) -133.3(2) 1_555 1_555 1_555 1_555 yes
S(2) Pd(2) Ti(2) C(6) -43.2(4) 1_555 1_555 1_555 1_555 yes
S(2) Pd(2) Ti(2) C(7) 11.8(3) 1_555 1_555 1_555 1_555 yes
S(2) Pd(2) Ti(2) C(8) 64.6(4) 1_555 1_555 1_555 1_555 yes
S(2) Pd(2) Ti(2) C(9) 131.8(7) 1_555 1_555 1_555 1_555 yes
S(2) Pd(2) Ti(2) C(10) -119.7(6) 1_555 1_555 1_555 1_555 yes
S(2) Pd(2) C(49) C(50) -64.3(6) 1_555 1_555 1_555 1_555 yes
S(2) Pd(2) C(49) C(51) 135.7(5) 1_555 1_555 1_555 1_555 yes
S(2) Ti(2) Pd(1) P 96.35(8) 1_555 1_555 1_555 1_555 yes
S(2) Ti(2) Pd(2) S(3) 148.35(8) 1_555 1_555 1_555 1_555 yes
S(2) Ti(2) Pd(2) C(49) -113.0(2) 1_555 1_555 1_555 1_555 yes
S(2) Ti(2) S(4) C(50) 56.7(3) 1_555 1_555 1_555 1_555 yes
S(2) Ti(2) C(6) C(7) 66.6(5) 1_555 1_555 1_555 1_555 yes
S(2) Ti(2) C(6) C(10) -179.4(5) 1_555 1_555 1_555 1_555 yes
S(2) Ti(2) C(7) C(6) -114.9(5) 1_555 1_555 1_555 1_555 yes
S(2) Ti(2) C(7) C(8) 129.1(6) 1_555 1_555 1_555 1_555 yes
S(2) Ti(2) C(8) C(7) -53.6(6) 1_555 1_555 1_555 1_555 yes
S(2) Ti(2) C(8) C(9) -170.1(4) 1_555 1_555 1_555 1_555 yes
S(2) Ti(2) C(9) C(8) 14.7(7) 1_555 1_555 1_555 1_555 yes
S(2) Ti(2) C(9) C(10) -100.3(6) 1_555 1_555 1_555 1_555 yes
S(2) Ti(2) C(10) C(6) 0.8(7) 1_555 1_555 1_555 1_555 yes
S(2) Ti(2) C(10) C(9) 116.4(5) 1_555 1_555 1_555 1_555 yes
S(3) Pd(2) Pd(1) P -168.6(2) 1_555 1_555 1_555 1_555 yes
S(3) Pd(2) Ru(1) C(11) 151.0(2) 1_555 1_555 1_555 1_555 yes
S(3) Pd(2) Ru(1) C(12) 123.0(2) 1_555 1_555 1_555 1_555 yes
S(3) Pd(2) Ru(1) C(13) 86.1(2) 1_555 1_555 1_555 1_555 yes
S(3) Pd(2) Ru(1) C(14) 71.4(3) 1_555 1_555 1_555 1_555 yes
S(3) Pd(2) Ru(1) C(15) 133.5(5) 1_555 1_555 1_555 1_555 yes
S(3) Pd(2) Ru(2) S(4) 69.55(10) 1_555 1_555 1_555 1_555 yes
S(3) Pd(2) Ru(2) C(21) -141.6(3) 1_555 1_555 1_555 1_555 yes
S(3) Pd(2) Ru(2) C(22) -101.3(3) 1_555 1_555 1_555 1_555 yes
S(3) Pd(2) Ru(2) C(23) -67.2(3) 1_555 1_555 1_555 1_555 yes
S(3) Pd(2) Ru(2) C(24) -123(5) 1_555 1_555 1_555 1_555 yes
S(3) Pd(2) Ru(2) C(25) -176.1(4) 1_555 1_555 1_555 1_555 yes
S(3) Pd(2) Ru(2) C(49) -8.0(3) 1_555 1_555 1_555 1_555 yes
S(3) Pd(2) Ru(2) C(50) 24.2(2) 1_555 1_555 1_555 1_555 yes
S(3) Pd(2) Ti(1) O(1) -145.7(2) 1_555 1_555 1_555 1_555 yes
S(3) Pd(2) Ti(1) C(1) 34(1) 1_555 1_555 1_555 1_555 yes
S(3) Pd(2) Ti(1) C(2) -3.6(3) 1_555 1_555 1_555 1_555 yes
S(3) Pd(2) Ti(1) C(3) -44.1(3) 1_555 1_555 1_555 1_555 yes
S(3) Pd(2) Ti(1) C(4) -85.3(3) 1_555 1_555 1_555 1_555 yes
S(3) Pd(2) Ti(1) C(5) -123.0(6) 1_555 1_555 1_555 1_555 yes
S(3) Pd(2) Ti(2) S(4) -98.69(8) 1_555 1_555 1_555 1_555 yes
S(3) Pd(2) Ti(2) O(1) 15.1(2) 1_555 1_555 1_555 1_555 yes
S(3) Pd(2) Ti(2) C(6) 105.2(4) 1_555 1_555 1_555 1_555 yes
S(3) Pd(2) Ti(2) C(7) 160.2(3) 1_555 1_555 1_555 1_555 yes
S(3) Pd(2) Ti(2) C(8) -147.1(4) 1_555 1_555 1_555 1_555 yes
S(3) Pd(2) Ti(2) C(9) -79.8(7) 1_555 1_555 1_555 1_555 yes
S(3) Pd(2) Ti(2) C(10) 28.7(6) 1_555 1_555 1_555 1_555 yes
S(3) Pd(2) C(49) C(50) 107.7(6) 1_555 1_555 1_555 1_555 yes
S(3) Pd(2) C(49) C(51) -52.3(5) 1_555 1_555 1_555 1_555 yes
S(3) Ru(1) Pd(1) P 156.91(9) 1_555 1_555 1_555 1_555 yes
S(3) Ru(1) Pd(2) C(49) -42.8(3) 1_555 1_555 1_555 1_555 yes
S(3) Ru(1) Ti(1) O(1) -91.7(2) 1_555 1_555 1_555 1_555 yes
S(3) Ru(1) Ti(1) C(1) 114.8(3) 1_555 1_555 1_555 1_555 yes
S(3) Ru(1) Ti(1) C(2) 81.7(3) 1_555 1_555 1_555 1_555 yes
S(3) Ru(1) Ti(1) C(3) 52.1(3) 1_555 1_555 1_555 1_555 yes
S(3) Ru(1) Ti(1) C(4) 58.5(5) 1_555 1_555 1_555 1_555 yes
S(3) Ru(1) Ti(1) C(5) 126.4(4) 1_555 1_555 1_555 1_555 yes
S(3) Ru(1) C(11) C(12) 6.1(8) 1_555 1_555 1_555 1_555 yes
S(3) Ru(1) C(11) C(15) -111.6(5) 1_555 1_555 1_555 1_555 yes
S(3) Ru(1) C(11) C(16) 126.4(7) 1_555 1_555 1_555 1_555 yes
S(3) Ru(1) C(12) C(11) -176.9(4) 1_555 1_555 1_555 1_555 yes
S(3) Ru(1) C(12) C(13) -58.6(5) 1_555 1_555 1_555 1_555 yes
S(3) Ru(1) C(12) C(17) 62.5(8) 1_555 1_555 1_555 1_555 yes
S(3) Ru(1) C(13) C(12) 129.1(4) 1_555 1_555 1_555 1_555 yes
S(3) Ru(1) C(13) C(14) -112.2(4) 1_555 1_555 1_555 1_555 yes
S(3) Ru(1) C(13) C(18) 6.9(8) 1_555 1_555 1_555 1_555 yes
S(3) Ru(1) C(14) C(13) 73.8(4) 1_555 1_555 1_555 1_555 yes
S(3) Ru(1) C(14) C(15) -169.7(4) 1_555 1_555 1_555 1_555 yes
S(3) Ru(1) C(14) C(19) -49.3(8) 1_555 1_555 1_555 1_555 yes
S(3) Ru(1) C(15) C(11) 134.7(4) 1_555 1_555 1_555 1_555 yes
S(3) Ru(1) C(15) C(14) 16.8(6) 1_555 1_555 1_555 1_555 yes
S(3) Ru(1) C(15) C(20) -104.8(8) 1_555 1_555 1_555 1_555 yes
S(3) Ti(1) Pd(1) P -167.20(8) 1_555 1_555 1_555 1_555 yes
S(3) Ti(1) Pd(2) C(49) 63.5(3) 1_555 1_555 1_555 1_555 yes
S(3) Ti(1) Ru(1) C(11) 158.7(5) 1_555 1_555 1_555 1_555 yes
S(3) Ti(1) Ru(1) C(12) 68.0(5) 1_555 1_555 1_555 1_555 yes
S(3) Ti(1) Ru(1) C(13) -8.6(4) 1_555 1_555 1_555 1_555 yes
S(3) Ti(1) Ru(1) C(14) -70.5(3) 1_555 1_555 1_555 1_555 yes
S(3) Ti(1) Ru(1) C(15) -131.0(4) 1_555 1_555 1_555 1_555 yes
S(3) Ti(1) C(1) C(2) -17.8(6) 1_555 1_555 1_555 1_555 yes
S(3) Ti(1) C(1) C(5) -134.0(5) 1_555 1_555 1_555 1_555 yes
S(3) Ti(1) C(2) C(1) 165.1(5) 1_555 1_555 1_555 1_555 yes
S(3) Ti(1) C(2) C(3) -80.1(6) 1_555 1_555 1_555 1_555 yes
S(3) Ti(1) C(3) C(2) 98.3(6) 1_555 1_555 1_555 1_555 yes
S(3) Ti(1) C(3) C(4) -146.3(6) 1_555 1_555 1_555 1_555 yes
S(3) Ti(1) C(4) C(3) 36.7(6) 1_555 1_555 1_555 1_555 yes
S(3) Ti(1) C(4) C(5) 152.8(5) 1_555 1_555 1_555 1_555 yes
S(3) Ti(1) C(5) C(1) 73.1(7) 1_555 1_555 1_555 1_555 yes
S(3) Ti(1) C(5) C(4) -41.8(7) 1_555 1_555 1_555 1_555 yes
S(4) Ru(2) Pd(2) C(49) 77.6(3) 1_555 1_555 1_555 1_555 yes
S(4) Ru(2) C(21) C(22) -150.2(4) 1_555 1_555 1_555 1_555 yes
S(4) Ru(2) C(21) C(25) -29.8(7) 1_555 1_555 1_555 1_555 yes
S(4) Ru(2) C(21) C(26) 89(1) 1_555 1_555 1_555 1_555 yes
S(4) Ru(2) C(22) C(21) 112.4(9) 1_555 1_555 1_555 1_555 yes
S(4) Ru(2) C(22) C(23) -4(1) 1_555 1_555 1_555 1_555 yes
S(4) Ru(2) C(22) C(27) -126.6(9) 1_555 1_555 1_555 1_555 yes
S(4) Ru(2) C(23) C(22) 178.4(5) 1_555 1_555 1_555 1_555 yes
S(4) Ru(2) C(23) C(24) 59.7(5) 1_555 1_555 1_555 1_555 yes
S(4) Ru(2) C(23) C(28) -61.5(9) 1_555 1_555 1_555 1_555 yes
S(4) Ru(2) C(24) C(23) -134.1(4) 1_555 1_555 1_555 1_555 yes
S(4) Ru(2) C(24) C(25) 111.6(5) 1_555 1_555 1_555 1_555 yes
S(4) Ru(2) C(24) C(29) -11.7(9) 1_555 1_555 1_555 1_555 yes
S(4) Ru(2) C(25) C(21) 162.7(5) 1_555 1_555 1_555 1_555 yes
S(4) Ru(2) C(25) C(24) -80.3(5) 1_555 1_555 1_555 1_555 yes
S(4) Ru(2) C(25) C(30) 39(1) 1_555 1_555 1_555 1_555 yes
S(4) Ru(2) C(49) C(50) 32.3(4) 1_555 1_555 1_555 1_555 yes
S(4) Ru(2) C(49) C(51) 148.0(7) 1_555 1_555 1_555 1_555 yes
S(4) Ru(2) C(50) C(49) -133.0(5) 1_555 1_555 1_555 1_555 yes
S(4) Ru(2) C(50) C(53) 111.6(7) 1_555 1_555 1_555 1_555 yes
S(4) Ti(2) Pd(1) P 153.4(1) 1_555 1_555 1_555 1_555 yes
S(4) Ti(2) Pd(2) C(49) 0.0(2) 1_555 1_555 1_555 1_555 yes
S(4) Ti(2) C(6) C(7) -48.6(6) 1_555 1_555 1_555 1_555 yes
S(4) Ti(2) C(6) C(10) 65.5(6) 1_555 1_555 1_555 1_555 yes
S(4) Ti(2) C(7) C(6) 143.3(5) 1_555 1_555 1_555 1_555 yes
S(4) Ti(2) C(7) C(8) 27.2(6) 1_555 1_555 1_555 1_555 yes
S(4) Ti(2) C(8) C(7) -152.5(6) 1_555 1_555 1_555 1_555 yes
S(4) Ti(2) C(8) C(9) 91.0(5) 1_555 1_555 1_555 1_555 yes
S(4) Ti(2) C(9) C(8) -80.3(5) 1_555 1_555 1_555 1_555 yes
S(4) Ti(2) C(9) C(10) 164.7(6) 1_555 1_555 1_555 1_555 yes
S(4) Ti(2) C(10) C(6) -131.5(5) 1_555 1_555 1_555 1_555 yes
S(4) Ti(2) C(10) C(9) -15.9(6) 1_555 1_555 1_555 1_555 yes
S(4) C(50) Ru(2) C(21) -143(1) 1_555 1_555 1_555 1_555 yes
S(4) C(50) Ru(2) C(22) -158.3(3) 1_555 1_555 1_555 1_555 yes
S(4) C(50) Ru(2) C(23) -126.8(3) 1_555 1_555 1_555 1_555 yes
S(4) C(50) Ru(2) C(24) -87.1(3) 1_555 1_555 1_555 1_555 yes
S(4) C(50) Ru(2) C(25) -63.4(5) 1_555 1_555 1_555 1_555 yes
S(4) C(50) Ru(2) C(49) 133.0(5) 1_555 1_555 1_555 1_555 yes
S(4) C(50) C(49) C(51) 177.6(6) 1_555 1_555 1_555 1_555 yes
S(4) C(50) C(53) O(4) 168.2(7) 1_555 1_555 1_555 1_555 yes
S(4) C(50) C(53) O(5) -13.0(9) 1_555 1_555 1_555 1_555 yes
P Pd(1) Pd(2) C(49) -32.8(7) 1_555 1_555 1_555 1_555 yes
P Pd(1) Ru(1) C(11) -48.4(2) 1_555 1_555 1_555 1_555 yes
P Pd(1) Ru(1) C(12) -85.8(2) 1_555 1_555 1_555 1_555 yes
P Pd(1) Ru(1) C(13) -101.6(3) 1_555 1_555 1_555 1_555 yes
P Pd(1) Ru(1) C(14) -35.9(5) 1_555 1_555 1_555 1_555 yes
P Pd(1) Ru(1) C(15) -19.3(2) 1_555 1_555 1_555 1_555 yes
P Pd(1) Ti(1) O(1) 84.6(2) 1_555 1_555 1_555 1_555 yes
P Pd(1) Ti(1) C(1) -31.1(3) 1_555 1_555 1_555 1_555 yes
P Pd(1) Ti(1) C(2) -70.2(4) 1_555 1_555 1_555 1_555 yes
P Pd(1) Ti(1) C(3) 136(6) 1_555 1_555 1_555 1_555 yes
P Pd(1) Ti(1) C(4) 49.9(4) 1_555 1_555 1_555 1_555 yes
P Pd(1) Ti(1) C(5) 11.1(3) 1_555 1_555 1_555 1_555 yes
P Pd(1) Ti(2) O(1) -110.1(2) 1_555 1_555 1_555 1_555 yes
P Pd(1) Ti(2) C(6) -7.3(2) 1_555 1_555 1_555 1_555 yes
P Pd(1) Ti(2) C(7) 23.8(2) 1_555 1_555 1_555 1_555 yes
P Pd(1) Ti(2) C(8) 27.0(3) 1_555 1_555 1_555 1_555 yes
P Pd(1) Ti(2) C(9) -25.0(4) 1_555 1_555 1_555 1_555 yes
P Pd(1) Ti(2) C(10) -34.6(2) 1_555 1_555 1_555 1_555 yes
P C(31) C(32) C(33) 178.2(7) 1_555 1_555 1_555 1_555 yes
P C(31) C(36) C(35) -178.3(7) 1_555 1_555 1_555 1_555 yes
P C(37) C(38) C(39) 176.2(7) 1_555 1_555 1_555 1_555 yes
P C(37) C(42) C(41) -174.6(7) 1_555 1_555 1_555 1_555 yes
P C(43) C(44) C(45) 177.6(6) 1_555 1_555 1_555 1_555 yes
P C(43) C(48) C(47) -177.4(7) 1_555 1_555 1_555 1_555 yes
O(1) Ti(1) Pd(2) C(49) -82.2(3) 1_555 1_555 1_555 1_555 yes
O(1) Ti(1) Ru(1) C(11) 66.9(5) 1_555 1_555 1_555 1_555 yes
O(1) Ti(1) Ru(1) C(12) -23.7(5) 1_555 1_555 1_555 1_555 yes
O(1) Ti(1) Ru(1) C(13) -100.3(4) 1_555 1_555 1_555 1_555 yes
O(1) Ti(1) Ru(1) C(14) -162.3(4) 1_555 1_555 1_555 1_555 yes
O(1) Ti(1) Ru(1) C(15) 137.2(4) 1_555 1_555 1_555 1_555 yes
O(1) Ti(1) C(1) C(2) 132.4(5) 1_555 1_555 1_555 1_555 yes
O(1) Ti(1) C(1) C(5) 16.2(7) 1_555 1_555 1_555 1_555 yes
O(1) Ti(1) C(2) C(1) -75.0(7) 1_555 1_555 1_555 1_555 yes
O(1) Ti(1) C(2) C(3) 39.8(8) 1_555 1_555 1_555 1_555 yes
O(1) Ti(1) C(3) C(2) -154.0(5) 1_555 1_555 1_555 1_555 yes
O(1) Ti(1) C(3) C(4) -38.6(6) 1_555 1_555 1_555 1_555 yes
O(1) Ti(1) C(4) C(3) 144.2(6) 1_555 1_555 1_555 1_555 yes
O(1) Ti(1) C(4) C(5) -99.8(6) 1_555 1_555 1_555 1_555 yes
O(1) Ti(1) C(5) C(1) -166.5(6) 1_555 1_555 1_555 1_555 yes
O(1) Ti(1) C(5) C(4) 78.5(6) 1_555 1_555 1_555 1_555 yes
O(1) Ti(2) Pd(2) C(49) 113.7(2) 1_555 1_555 1_555 1_555 yes
O(1) Ti(2) S(4) C(50) -64.0(3) 1_555 1_555 1_555 1_555 yes
O(1) Ti(2) C(6) C(7) -177.4(5) 1_555 1_555 1_555 1_555 yes
O(1) Ti(2) C(6) C(10) -63.4(5) 1_555 1_555 1_555 1_555 yes
O(1) Ti(2) C(7) C(6) 3.6(7) 1_555 1_555 1_555 1_555 yes
O(1) Ti(2) C(7) C(8) -112.5(6) 1_555 1_555 1_555 1_555 yes
O(1) Ti(2) C(8) C(7) 103.9(6) 1_555 1_555 1_555 1_555 yes
O(1) Ti(2) C(8) C(9) -12.5(7) 1_555 1_555 1_555 1_555 yes
O(1) Ti(2) C(9) C(8) 171.3(5) 1_555 1_555 1_555 1_555 yes
O(1) Ti(2) C(9) C(10) 56.4(6) 1_555 1_555 1_555 1_555 yes
O(1) Ti(2) C(10) C(6) 118.4(5) 1_555 1_555 1_555 1_555 yes
O(1) Ti(2) C(10) C(9) -126.0(6) 1_555 1_555 1_555 1_555 yes
O(2) C(51) O(3) C(52) -4(1) 1_555 1_555 1_555 1_555 yes
O(2) C(51) C(49) C(50) 116.4(9) 1_555 1_555 1_555 1_555 yes
O(3) C(51) C(49) C(50) -67.7(9) 1_555 1_555 1_555 1_555 yes
O(4) C(53) O(5) C(54) 1(1) 1_555 1_555 1_555 1_555 yes
O(4) C(53) C(50) C(49) -7(1) 1_555 1_555 1_555 1_555 yes
O(5) C(53) C(50) C(49) 171.3(7) 1_555 1_555 1_555 1_555 yes
C(1) Ti(1) Pd(2) C(49) 98(1) 1_555 1_555 1_555 1_555 yes
C(1) Ti(1) Ru(1) C(11) -86.5(5) 1_555 1_555 1_555 1_555 yes
C(1) Ti(1) Ru(1) C(12) -177.2(6) 1_555 1_555 1_555 1_555 yes
C(1) Ti(1) Ru(1) C(13) 106.2(4) 1_555 1_555 1_555 1_555 yes
C(1) Ti(1) Ru(1) C(14) 44.3(4) 1_555 1_555 1_555 1_555 yes
C(1) Ti(1) Ru(1) C(15) -16.2(4) 1_555 1_555 1_555 1_555 yes
C(1) Ti(1) C(2) C(3) 114.8(8) 1_555 1_555 1_555 1_555 yes
C(1) Ti(1) C(3) C(2) -37.3(5) 1_555 1_555 1_555 1_555 yes
C(1) Ti(1) C(3) C(4) 78.0(6) 1_555 1_555 1_555 1_555 yes
C(1) Ti(1) C(4) C(3) -78.3(6) 1_555 1_555 1_555 1_555 yes
C(1) Ti(1) C(4) C(5) 37.8(5) 1_555 1_555 1_555 1_555 yes
C(1) Ti(1) C(5) C(4) -114.9(8) 1_555 1_555 1_555 1_555 yes
C(1) C(2) Ti(1) C(3) -114.8(8) 1_555 1_555 1_555 1_555 yes
C(1) C(2) Ti(1) C(4) -77.7(6) 1_555 1_555 1_555 1_555 yes
C(1) C(2) Ti(1) C(5) -37.1(5) 1_555 1_555 1_555 1_555 yes
C(1) C(2) C(3) C(4) 0.8(10) 1_555 1_555 1_555 1_555 yes
C(1) C(5) Ti(1) C(2) 36.6(5) 1_555 1_555 1_555 1_555 yes
C(1) C(5) Ti(1) C(3) 77.9(6) 1_555 1_555 1_555 1_555 yes
C(1) C(5) Ti(1) C(4) 114.9(8) 1_555 1_555 1_555 1_555 yes
C(1) C(5) C(4) C(3) -1.0(10) 1_555 1_555 1_555 1_555 yes
C(2) Ti(1) Pd(2) C(49) 60.0(4) 1_555 1_555 1_555 1_555 yes
C(2) Ti(1) Ru(1) C(11) -119.6(5) 1_555 1_555 1_555 1_555 yes
C(2) Ti(1) Ru(1) C(12) 149.7(6) 1_555 1_555 1_555 1_555 yes
C(2) Ti(1) Ru(1) C(13) 73.1(4) 1_555 1_555 1_555 1_555 yes
C(2) Ti(1) Ru(1) C(14) 11.2(4) 1_555 1_555 1_555 1_555 yes
C(2) Ti(1) Ru(1) C(15) -49.3(4) 1_555 1_555 1_555 1_555 yes
C(2) Ti(1) C(1) C(5) -116.2(8) 1_555 1_555 1_555 1_555 yes
C(2) Ti(1) C(3) C(4) 115.3(8) 1_555 1_555 1_555 1_555 yes
C(2) Ti(1) C(4) C(3) -37.5(5) 1_555 1_555 1_555 1_555 yes
C(2) Ti(1) C(4) C(5) 78.5(6) 1_555 1_555 1_555 1_555 yes
C(2) Ti(1) C(5) C(4) -78.3(6) 1_555 1_555 1_555 1_555 yes
C(2) C(1) Ti(1) C(3) 37.9(5) 1_555 1_555 1_555 1_555 yes
C(2) C(1) Ti(1) C(4) 79.0(6) 1_555 1_555 1_555 1_555 yes
C(2) C(1) Ti(1) C(5) 116.2(8) 1_555 1_555 1_555 1_555 yes
C(2) C(1) C(5) C(4) 1.5(10) 1_555 1_555 1_555 1_555 yes
C(2) C(3) Ti(1) C(4) -115.3(8) 1_555 1_555 1_555 1_555 yes
C(2) C(3) Ti(1) C(5) -78.6(6) 1_555 1_555 1_555 1_555 yes
C(2) C(3) C(4) C(5) 0(1) 1_555 1_555 1_555 1_555 yes
C(3) Ti(1) Pd(2) C(49) 19.4(4) 1_555 1_555 1_555 1_555 yes
C(3) Ti(1) Ru(1) C(11) -149.2(5) 1_555 1_555 1_555 1_555 yes
C(3) Ti(1) Ru(1) C(12) 120.1(6) 1_555 1_555 1_555 1_555 yes
C(3) Ti(1) Ru(1) C(13) 43.5(4) 1_555 1_555 1_555 1_555 yes
C(3) Ti(1) Ru(1) C(14) -18.4(4) 1_555 1_555 1_555 1_555 yes
C(3) Ti(1) Ru(1) C(15) -78.9(4) 1_555 1_555 1_555 1_555 yes
C(3) Ti(1) C(1) C(5) -78.3(6) 1_555 1_555 1_555 1_555 yes
C(3) Ti(1) C(4) C(5) 116.1(8) 1_555 1_555 1_555 1_555 yes
C(3) Ti(1) C(5) C(4) -37.0(5) 1_555 1_555 1_555 1_555 yes
C(3) C(2) Ti(1) C(4) 37.2(5) 1_555 1_555 1_555 1_555 yes
C(3) C(2) Ti(1) C(5) 77.7(6) 1_555 1_555 1_555 1_555 yes
C(3) C(2) C(1) C(5) -1.4(10) 1_555 1_555 1_555 1_555 yes
C(3) C(4) Ti(1) C(5) -116.1(8) 1_555 1_555 1_555 1_555 yes
C(4) Ti(1) Pd(2) C(49) -21.8(4) 1_555 1_555 1_555 1_555 yes
C(4) Ti(1) Ru(1) C(11) -142.8(7) 1_555 1_555 1_555 1_555 yes
C(4) Ti(1) Ru(1) C(12) 126.5(7) 1_555 1_555 1_555 1_555 yes
C(4) Ti(1) Ru(1) C(13) 49.9(7) 1_555 1_555 1_555 1_555 yes
C(4) Ti(1) Ru(1) C(14) -12.0(6) 1_555 1_555 1_555 1_555 yes
C(4) Ti(1) Ru(1) C(15) -72.5(7) 1_555 1_555 1_555 1_555 yes
C(4) Ti(1) C(1) C(5) -37.3(5) 1_555 1_555 1_555 1_555 yes
C(4) C(3) Ti(1) C(5) 36.7(5) 1_555 1_555 1_555 1_555 yes
C(5) Ti(1) Pd(2) C(49) -59.5(6) 1_555 1_555 1_555 1_555 yes
C(5) Ti(1) Ru(1) C(11) -74.9(6) 1_555 1_555 1_555 1_555 yes
C(5) Ti(1) Ru(1) C(12) -165.6(6) 1_555 1_555 1_555 1_555 yes
C(5) Ti(1) Ru(1) C(13) 117.8(5) 1_555 1_555 1_555 1_555 yes
C(5) Ti(1) Ru(1) C(14) 55.9(5) 1_555 1_555 1_555 1_555 yes
C(5) Ti(1) Ru(1) C(15) -4.6(5) 1_555 1_555 1_555 1_555 yes
C(6) Ti(2) Pd(2) C(49) -156.1(5) 1_555 1_555 1_555 1_555 yes
C(6) Ti(2) S(4) C(50) 170.5(4) 1_555 1_555 1_555 1_555 yes
C(6) Ti(2) C(7) C(8) -116.0(8) 1_555 1_555 1_555 1_555 yes
C(6) Ti(2) C(8) C(7) 37.3(5) 1_555 1_555 1_555 1_555 yes
C(6) Ti(2) C(8) C(9) -79.2(5) 1_555 1_555 1_555 1_555 yes
C(6) Ti(2) C(9) C(8) 77.2(5) 1_555 1_555 1_555 1_555 yes
C(6) Ti(2) C(9) C(10) -37.8(5) 1_555 1_555 1_555 1_555 yes
C(6) Ti(2) C(10) C(9) 115.6(8) 1_555 1_555 1_555 1_555 yes
C(6) C(7) Ti(2) C(8) 116.0(8) 1_555 1_555 1_555 1_555 yes
C(6) C(7) Ti(2) C(9) 79.0(5) 1_555 1_555 1_555 1_555 yes
C(6) C(7) Ti(2) C(10) 38.4(5) 1_555 1_555 1_555 1_555 yes
C(6) C(7) C(8) C(9) 0.5(10) 1_555 1_555 1_555 1_555 yes
C(6) C(10) Ti(2) C(7) -37.8(5) 1_555 1_555 1_555 1_555 yes
C(6) C(10) Ti(2) C(8) -77.9(6) 1_555 1_555 1_555 1_555 yes
C(6) C(10) Ti(2) C(9) -115.6(8) 1_555 1_555 1_555 1_555 yes
C(6) C(10) C(9) C(8) -2.1(9) 1_555 1_555 1_555 1_555 yes
C(7) Ti(2) Pd(2) C(49) -101.1(4) 1_555 1_555 1_555 1_555 yes
C(7) Ti(2) S(4) C(50) 145.1(3) 1_555 1_555 1_555 1_555 yes
C(7) Ti(2) C(6) C(10) 114.0(7) 1_555 1_555 1_555 1_555 yes
C(7) Ti(2) C(8) C(9) -116.4(8) 1_555 1_555 1_555 1_555 yes
C(7) Ti(2) C(9) C(8) 36.1(5) 1_555 1_555 1_555 1_555 yes
C(7) Ti(2) C(9) C(10) -78.8(5) 1_555 1_555 1_555 1_555 yes
C(7) Ti(2) C(10) C(9) 77.8(6) 1_555 1_555 1_555 1_555 yes
C(7) C(6) Ti(2) C(8) -36.3(5) 1_555 1_555 1_555 1_555 yes
C(7) C(6) Ti(2) C(9) -77.4(5) 1_555 1_555 1_555 1_555 yes
C(7) C(6) Ti(2) C(10) -114.0(7) 1_555 1_555 1_555 1_555 yes
C(7) C(6) C(10) C(9) 2.3(9) 1_555 1_555 1_555 1_555 yes
C(7) C(8) Ti(2) C(9) 116.4(8) 1_555 1_555 1_555 1_555 yes
C(7) C(8) Ti(2) C(10) 79.3(6) 1_555 1_555 1_555 1_555 yes
C(7) C(8) C(9) C(10) 1.0(10) 1_555 1_555 1_555 1_555 yes
C(8) Ti(2) Pd(2) C(49) -48.4(4) 1_555 1_555 1_555 1_555 yes
C(8) Ti(2) S(4) C(50) 160.1(4) 1_555 1_555 1_555 1_555 yes
C(8) Ti(2) C(6) C(10) 77.7(6) 1_555 1_555 1_555 1_555 yes
C(8) Ti(2) C(9) C(10) -115.0(7) 1_555 1_555 1_555 1_555 yes
C(8) Ti(2) C(10) C(9) 37.7(5) 1_555 1_555 1_555 1_555 yes
C(8) C(7) Ti(2) C(9) -37.0(5) 1_555 1_555 1_555 1_555 yes
C(8) C(7) Ti(2) C(10) -77.6(6) 1_555 1_555 1_555 1_555 yes
C(8) C(7) C(6) C(10) -1.7(9) 1_555 1_555 1_555 1_555 yes
C(8) C(9) Ti(2) C(10) 115.0(7) 1_555 1_555 1_555 1_555 yes
C(9) Ti(2) Pd(2) C(49) 18.9(7) 1_555 1_555 1_555 1_555 yes
C(9) Ti(2) S(4) C(50) -165.2(4) 1_555 1_555 1_555 1_555 yes
C(9) Ti(2) C(6) C(10) 36.6(5) 1_555 1_555 1_555 1_555 yes
C(9) C(8) Ti(2) C(10) -37.2(5) 1_555 1_555 1_555 1_555 yes
C(10) Ti(2) Pd(2) C(49) 127.3(7) 1_555 1_555 1_555 1_555 yes
C(10) Ti(2) S(4) C(50) -156.3(3) 1_555 1_555 1_555 1_555 yes
C(11) Ru(1) Pd(2) C(49) 108.2(4) 1_555 1_555 1_555 1_555 yes
C(11) Ru(1) C(12) C(13) 118.3(7) 1_555 1_555 1_555 1_555 yes
C(11) Ru(1) C(12) C(17) -120.5(10) 1_555 1_555 1_555 1_555 yes
C(11) Ru(1) C(13) C(12) -37.3(4) 1_555 1_555 1_555 1_555 yes
C(11) Ru(1) C(13) C(14) 81.4(5) 1_555 1_555 1_555 1_555 yes
C(11) Ru(1) C(13) C(18) -159.5(9) 1_555 1_555 1_555 1_555 yes
C(11) Ru(1) C(14) C(13) -79.1(5) 1_555 1_555 1_555 1_555 yes
C(11) Ru(1) C(14) C(15) 37.4(4) 1_555 1_555 1_555 1_555 yes
C(11) Ru(1) C(14) C(19) 157.8(9) 1_555 1_555 1_555 1_555 yes
C(11) Ru(1) C(15) C(14) -117.9(7) 1_555 1_555 1_555 1_555 yes
C(11) Ru(1) C(15) C(20) 120.5(10) 1_555 1_555 1_555 1_555 yes
C(11) C(12) Ru(1) C(13) -118.3(7) 1_555 1_555 1_555 1_555 yes
C(11) C(12) Ru(1) C(14) -80.9(5) 1_555 1_555 1_555 1_555 yes
C(11) C(12) Ru(1) C(15) -37.7(5) 1_555 1_555 1_555 1_555 yes
C(11) C(12) C(13) C(14) 2.6(9) 1_555 1_555 1_555 1_555 yes
C(11) C(12) C(13) C(18) -175.3(7) 1_555 1_555 1_555 1_555 yes
C(11) C(15) Ru(1) C(12) 37.4(4) 1_555 1_555 1_555 1_555 yes
C(11) C(15) Ru(1) C(13) 79.6(5) 1_555 1_555 1_555 1_555 yes
C(11) C(15) Ru(1) C(14) 117.9(7) 1_555 1_555 1_555 1_555 yes
C(11) C(15) C(14) C(13) 0.5(8) 1_555 1_555 1_555 1_555 yes
C(11) C(15) C(14) C(19) 175.2(7) 1_555 1_555 1_555 1_555 yes
C(12) Ru(1) Pd(2) C(49) 80.2(4) 1_555 1_555 1_555 1_555 yes
C(12) Ru(1) C(11) C(15) -117.8(7) 1_555 1_555 1_555 1_555 yes
C(12) Ru(1) C(11) C(16) 120(1) 1_555 1_555 1_555 1_555 yes
C(12) Ru(1) C(13) C(14) 118.7(7) 1_555 1_555 1_555 1_555 yes
C(12) Ru(1) C(13) C(18) -122.2(10) 1_555 1_555 1_555 1_555 yes
C(12) Ru(1) C(14) C(13) -36.6(4) 1_555 1_555 1_555 1_555 yes
C(12) Ru(1) C(14) C(15) 79.9(5) 1_555 1_555 1_555 1_555 yes
C(12) Ru(1) C(14) C(19) -159.8(9) 1_555 1_555 1_555 1_555 yes
C(12) Ru(1) C(15) C(14) -80.5(5) 1_555 1_555 1_555 1_555 yes
C(12) Ru(1) C(15) C(20) 157.9(9) 1_555 1_555 1_555 1_555 yes
C(12) C(11) Ru(1) C(13) 37.0(4) 1_555 1_555 1_555 1_555 yes
C(12) C(11) Ru(1) C(14) 80.0(5) 1_555 1_555 1_555 1_555 yes
C(12) C(11) Ru(1) C(15) 117.8(7) 1_555 1_555 1_555 1_555 yes
C(12) C(11) C(15) C(14) 1.0(8) 1_555 1_555 1_555 1_555 yes
C(12) C(11) C(15) C(20) 175.8(7) 1_555 1_555 1_555 1_555 yes
C(12) C(13) Ru(1) C(14) -118.7(7) 1_555 1_555 1_555 1_555 yes
C(12) C(13) Ru(1) C(15) -80.2(5) 1_555 1_555 1_555 1_555 yes
C(12) C(13) C(14) C(15) -1.9(8) 1_555 1_555 1_555 1_555 yes
C(12) C(13) C(14) C(19) -176.4(7) 1_555 1_555 1_555 1_555 yes
C(13) Ru(1) Pd(2) C(49) 43.4(4) 1_555 1_555 1_555 1_555 yes
C(13) Ru(1) C(11) C(15) -80.8(5) 1_555 1_555 1_555 1_555 yes
C(13) Ru(1) C(11) C(16) 157.3(9) 1_555 1_555 1_555 1_555 yes
C(13) Ru(1) C(12) C(17) 121.2(10) 1_555 1_555 1_555 1_555 yes
C(13) Ru(1) C(14) C(15) 116.5(6) 1_555 1_555 1_555 1_555 yes
C(13) Ru(1) C(14) C(19) -123.1(10) 1_555 1_555 1_555 1_555 yes
C(13) Ru(1) C(15) C(14) -38.3(4) 1_555 1_555 1_555 1_555 yes
C(13) Ru(1) C(15) C(20) -159.9(9) 1_555 1_555 1_555 1_555 yes
C(13) C(12) Ru(1) C(14) 37.4(4) 1_555 1_555 1_555 1_555 yes
C(13) C(12) Ru(1) C(15) 80.6(5) 1_555 1_555 1_555 1_555 yes
C(13) C(12) C(11) C(15) -2.2(9) 1_555 1_555 1_555 1_555 yes
C(13) C(12) C(11) C(16) 174.0(7) 1_555 1_555 1_555 1_555 yes
C(13) C(14) Ru(1) C(15) -116.5(6) 1_555 1_555 1_555 1_555 yes
C(13) C(14) C(15) C(20) -174.1(7) 1_555 1_555 1_555 1_555 yes
C(14) Ru(1) Pd(2) C(49) 28.6(4) 1_555 1_555 1_555 1_555 yes
C(14) Ru(1) C(11) C(15) -37.8(5) 1_555 1_555 1_555 1_555 yes
C(14) Ru(1) C(11) C(16) -159.7(9) 1_555 1_555 1_555 1_555 yes
C(14) Ru(1) C(12) C(17) 158.5(9) 1_555 1_555 1_555 1_555 yes
C(14) Ru(1) C(13) C(18) 119.1(10) 1_555 1_555 1_555 1_555 yes
C(14) Ru(1) C(15) C(20) -121.7(10) 1_555 1_555 1_555 1_555 yes
C(14) C(13) Ru(1) C(15) 38.5(4) 1_555 1_555 1_555 1_555 yes
C(14) C(13) C(12) C(17) 177.7(7) 1_555 1_555 1_555 1_555 yes
C(14) C(15) C(11) C(16) -175.1(8) 1_555 1_555 1_555 1_555 yes
C(15) Ru(1) Pd(2) C(49) 90.7(6) 1_555 1_555 1_555 1_555 yes
C(15) Ru(1) C(11) C(16) -121(1) 1_555 1_555 1_555 1_555 yes
C(15) Ru(1) C(12) C(17) -158.2(9) 1_555 1_555 1_555 1_555 yes
C(15) Ru(1) C(13) C(18) 157.6(9) 1_555 1_555 1_555 1_555 yes
C(15) Ru(1) C(14) C(19) 120.3(10) 1_555 1_555 1_555 1_555 yes
C(15) C(11) C(12) C(17) -177.3(7) 1_555 1_555 1_555 1_555 yes
C(15) C(14) C(13) C(18) 176.1(7) 1_555 1_555 1_555 1_555 yes
C(16) C(11) C(12) C(17) -1(1) 1_555 1_555 1_555 1_555 yes
C(16) C(11) C(15) C(20) 0(1) 1_555 1_555 1_555 1_555 yes
C(17) C(12) C(13) C(18) 0(1) 1_555 1_555 1_555 1_555 yes
C(18) C(13) C(14) C(19) 1(1) 1_555 1_555 1_555 1_555 yes
C(19) C(14) C(15) C(20) 0(1) 1_555 1_555 1_555 1_555 yes
C(21) Ru(2) Pd(2) C(49) -133.6(4) 1_555 1_555 1_555 1_555 yes
C(21) Ru(2) S(4) C(50) 163.6(5) 1_555 1_555 1_555 1_555 yes
C(21) Ru(2) C(22) C(23) -116.8(8) 1_555 1_555 1_555 1_555 yes
C(21) Ru(2) C(22) C(27) 120(1) 1_555 1_555 1_555 1_555 yes
C(21) Ru(2) C(23) C(22) 37.2(5) 1_555 1_555 1_555 1_555 yes
C(21) Ru(2) C(23) C(24) -81.5(5) 1_555 1_555 1_555 1_555 yes
C(21) Ru(2) C(23) C(28) 157.3(10) 1_555 1_555 1_555 1_555 yes
C(21) Ru(2) C(24) C(23) 77.6(5) 1_555 1_555 1_555 1_555 yes
C(21) Ru(2) C(24) C(25) -36.7(5) 1_555 1_555 1_555 1_555 yes
C(21) Ru(2) C(24) C(29) -160.0(10) 1_555 1_555 1_555 1_555 yes
C(21) Ru(2) C(25) C(24) 117.0(7) 1_555 1_555 1_555 1_555 yes
C(21) Ru(2) C(25) C(30) -123(1) 1_555 1_555 1_555 1_555 yes
C(21) Ru(2) C(49) C(50) -157.1(5) 1_555 1_555 1_555 1_555 yes
C(21) Ru(2) C(49) C(51) -41.4(8) 1_555 1_555 1_555 1_555 yes
C(21) Ru(2) C(50) C(49) 83(1) 1_555 1_555 1_555 1_555 yes
C(21) Ru(2) C(50) C(53) -32(1) 1_555 1_555 1_555 1_555 yes
C(21) C(22) Ru(2) C(23) 116.8(8) 1_555 1_555 1_555 1_555 yes
C(21) C(22) Ru(2) C(24) 79.5(6) 1_555 1_555 1_555 1_555 yes
C(21) C(22) Ru(2) C(25) 35.6(5) 1_555 1_555 1_555 1_555 yes
C(21) C(22) Ru(2) C(49) -149.0(5) 1_555 1_555 1_555 1_555 yes
C(21) C(22) Ru(2) C(50) 173.6(5) 1_555 1_555 1_555 1_555 yes
C(21) C(22) C(23) C(24) -3.1(9) 1_555 1_555 1_555 1_555 yes
C(21) C(22) C(23) C(28) 173.2(8) 1_555 1_555 1_555 1_555 yes
C(21) C(25) Ru(2) C(22) -35.5(5) 1_555 1_555 1_555 1_555 yes
C(21) C(25) Ru(2) C(23) -77.7(5) 1_555 1_555 1_555 1_555 yes
C(21) C(25) Ru(2) C(24) -117.0(7) 1_555 1_555 1_555 1_555 yes
C(21) C(25) Ru(2) C(49) -61(2) 1_555 1_555 1_555 1_555 yes
C(21) C(25) Ru(2) C(50) -154.3(5) 1_555 1_555 1_555 1_555 yes
C(21) C(25) C(24) C(23) -2.6(9) 1_555 1_555 1_555 1_555 yes
C(21) C(25) C(24) C(29) -175.9(8) 1_555 1_555 1_555 1_555 yes
C(22) Ru(2) Pd(2) C(49) -93.3(4) 1_555 1_555 1_555 1_555 yes
C(22) Ru(2) S(4) C(50) 75.8(10) 1_555 1_555 1_555 1_555 yes
C(22) Ru(2) C(21) C(25) 120.4(8) 1_555 1_555 1_555 1_555 yes
C(22) Ru(2) C(21) C(26) -120(1) 1_555 1_555 1_555 1_555 yes
C(22) Ru(2) C(23) C(24) -118.7(7) 1_555 1_555 1_555 1_555 yes
C(22) Ru(2) C(23) C(28) 120(1) 1_555 1_555 1_555 1_555 yes
C(22) Ru(2) C(24) C(23) 36.4(5) 1_555 1_555 1_555 1_555 yes
C(22) Ru(2) C(24) C(25) -77.9(6) 1_555 1_555 1_555 1_555 yes
C(22) Ru(2) C(24) C(29) 158.8(10) 1_555 1_555 1_555 1_555 yes
C(22) Ru(2) C(25) C(24) 81.5(5) 1_555 1_555 1_555 1_555 yes
C(22) Ru(2) C(25) C(30) -158(1) 1_555 1_555 1_555 1_555 yes
C(22) Ru(2) C(49) C(50) -130.0(4) 1_555 1_555 1_555 1_555 yes
C(22) Ru(2) C(49) C(51) -14.3(7) 1_555 1_555 1_555 1_555 yes
C(22) Ru(2) C(50) C(49) 68.7(5) 1_555 1_555 1_555 1_555 yes
C(22) Ru(2) C(50) C(53) -46.8(8) 1_555 1_555 1_555 1_555 yes
C(22) C(21) Ru(2) C(23) -38.0(5) 1_555 1_555 1_555 1_555 yes
C(22) C(21) Ru(2) C(24) -81.5(6) 1_555 1_555 1_555 1_555 yes
C(22) C(21) Ru(2) C(25) -120.4(8) 1_555 1_555 1_555 1_555 yes
C(22) C(21) Ru(2) C(49) 46.5(7) 1_555 1_555 1_555 1_555 yes
C(22) C(21) Ru(2) C(50) -19(1) 1_555 1_555 1_555 1_555 yes
C(22) C(21) C(25) C(24) 0.7(9) 1_555 1_555 1_555 1_555 yes
C(22) C(21) C(25) C(30) -174.0(8) 1_555 1_555 1_555 1_555 yes
C(22) C(23) Ru(2) C(24) 118.7(7) 1_555 1_555 1_555 1_555 yes
C(22) C(23) Ru(2) C(25) 78.8(6) 1_555 1_555 1_555 1_555 yes
C(22) C(23) Ru(2) C(49) -98.3(6) 1_555 1_555 1_555 1_555 yes
C(22) C(23) Ru(2) C(50) -137.8(5) 1_555 1_555 1_555 1_555 yes
C(22) C(23) C(24) C(25) 3.5(9) 1_555 1_555 1_555 1_555 yes
C(22) C(23) C(24) C(29) 176.9(8) 1_555 1_555 1_555 1_555 yes
C(23) Ru(2) Pd(2) C(49) -59.2(4) 1_555 1_555 1_555 1_555 yes
C(23) Ru(2) S(4) C(50) 72.5(4) 1_555 1_555 1_555 1_555 yes
C(23) Ru(2) C(21) C(25) 82.4(5) 1_555 1_555 1_555 1_555 yes
C(23) Ru(2) C(21) C(26) -157(1) 1_555 1_555 1_555 1_555 yes
C(23) Ru(2) C(22) C(27) -122(1) 1_555 1_555 1_555 1_555 yes
C(23) Ru(2) C(24) C(25) -114.3(7) 1_555 1_555 1_555 1_555 yes
C(23) Ru(2) C(24) C(29) 122(1) 1_555 1_555 1_555 1_555 yes
C(23) Ru(2) C(25) C(24) 39.3(5) 1_555 1_555 1_555 1_555 yes
C(23) Ru(2) C(25) C(30) 158(1) 1_555 1_555 1_555 1_555 yes
C(23) Ru(2) C(49) C(50) -90.7(4) 1_555 1_555 1_555 1_555 yes
C(23) Ru(2) C(49) C(51) 25.0(7) 1_555 1_555 1_555 1_555 yes
C(23) Ru(2) C(50) C(49) 100.2(4) 1_555 1_555 1_555 1_555 yes
C(23) Ru(2) C(50) C(53) -15.2(7) 1_555 1_555 1_555 1_555 yes
C(23) C(22) Ru(2) C(24) -37.4(5) 1_555 1_555 1_555 1_555 yes
C(23) C(22) Ru(2) C(25) -81.2(6) 1_555 1_555 1_555 1_555 yes
C(23) C(22) Ru(2) C(49) 94.1(5) 1_555 1_555 1_555 1_555 yes
C(23) C(22) Ru(2) C(50) 56.8(6) 1_555 1_555 1_555 1_555 yes
C(23) C(22) C(21) C(25) 1.4(10) 1_555 1_555 1_555 1_555 yes
C(23) C(22) C(21) C(26) -172.3(8) 1_555 1_555 1_555 1_555 yes
C(23) C(24) Ru(2) C(25) 114.3(7) 1_555 1_555 1_555 1_555 yes
C(23) C(24) Ru(2) C(49) -54.0(6) 1_555 1_555 1_555 1_555 yes
C(23) C(24) Ru(2) C(50) -88.1(5) 1_555 1_555 1_555 1_555 yes
C(23) C(24) C(25) C(30) 172.1(8) 1_555 1_555 1_555 1_555 yes
C(24) Ru(2) Pd(2) C(49) -115(5) 1_555 1_555 1_555 1_555 yes
C(24) Ru(2) S(4) C(50) 105.6(4) 1_555 1_555 1_555 1_555 yes
C(24) Ru(2) C(21) C(25) 38.9(5) 1_555 1_555 1_555 1_555 yes
C(24) Ru(2) C(21) C(26) 158(1) 1_555 1_555 1_555 1_555 yes
C(24) Ru(2) C(22) C(27) -159(1) 1_555 1_555 1_555 1_555 yes
C(24) Ru(2) C(23) C(28) -121(1) 1_555 1_555 1_555 1_555 yes
C(24) Ru(2) C(25) C(30) 119(1) 1_555 1_555 1_555 1_555 yes
C(24) Ru(2) C(49) C(50) -59.0(6) 1_555 1_555 1_555 1_555 yes
C(24) Ru(2) C(49) C(51) 56.7(8) 1_555 1_555 1_555 1_555 yes
C(24) Ru(2) C(50) C(49) 139.9(4) 1_555 1_555 1_555 1_555 yes
C(24) Ru(2) C(50) C(53) 24.4(7) 1_555 1_555 1_555 1_555 yes
C(24) C(23) Ru(2) C(25) -39.8(5) 1_555 1_555 1_555 1_555 yes
C(24) C(23) Ru(2) C(49) 143.1(5) 1_555 1_555 1_555 1_555 yes
C(24) C(23) Ru(2) C(50) 103.5(5) 1_555 1_555 1_555 1_555 yes
C(24) C(23) C(22) C(27) -173.5(8) 1_555 1_555 1_555 1_555 yes
C(24) C(25) Ru(2) C(49) 55(2) 1_555 1_555 1_555 1_555 yes
C(24) C(25) Ru(2) C(50) -37.3(8) 1_555 1_555 1_555 1_555 yes
C(24) C(25) C(21) C(26) 174.5(8) 1_555 1_555 1_555 1_555 yes
C(25) Ru(2) Pd(2) C(49) -168.1(5) 1_555 1_555 1_555 1_555 yes
C(25) Ru(2) S(4) C(50) 144.8(4) 1_555 1_555 1_555 1_555 yes
C(25) Ru(2) C(21) C(26) 119(1) 1_555 1_555 1_555 1_555 yes
C(25) Ru(2) C(22) C(27) 156(1) 1_555 1_555 1_555 1_555 yes
C(25) Ru(2) C(23) C(28) -161.1(10) 1_555 1_555 1_555 1_555 yes
C(25) Ru(2) C(24) C(29) -123(1) 1_555 1_555 1_555 1_555 yes
C(25) Ru(2) C(49) C(50) -105(1) 1_555 1_555 1_555 1_555 yes
C(25) Ru(2) C(49) C(51) 9(2) 1_555 1_555 1_555 1_555 yes
C(25) Ru(2) C(50) C(49) 163.6(5) 1_555 1_555 1_555 1_555 yes
C(25) Ru(2) C(50) C(53) 48.2(9) 1_555 1_555 1_555 1_555 yes
C(25) C(21) Ru(2) C(49) 166.8(5) 1_555 1_555 1_555 1_555 yes
C(25) C(21) Ru(2) C(50) 101(1) 1_555 1_555 1_555 1_555 yes
C(25) C(21) C(22) C(27) 172.2(8) 1_555 1_555 1_555 1_555 yes
C(25) C(24) Ru(2) C(49) -168.3(5) 1_555 1_555 1_555 1_555 yes
C(25) C(24) Ru(2) C(50) 157.6(5) 1_555 1_555 1_555 1_555 yes
C(25) C(24) C(23) C(28) -172.7(8) 1_555 1_555 1_555 1_555 yes
C(26) C(21) Ru(2) C(49) -73(1) 1_555 1_555 1_555 1_555 yes
C(26) C(21) Ru(2) C(50) -139(1) 1_555 1_555 1_555 1_555 yes
C(26) C(21) C(22) C(27) -1(1) 1_555 1_555 1_555 1_555 yes
C(26) C(21) C(25) C(30) 0(1) 1_555 1_555 1_555 1_555 yes
C(27) C(22) Ru(2) C(49) -28(1) 1_555 1_555 1_555 1_555 yes
C(27) C(22) Ru(2) C(50) -65(1) 1_555 1_555 1_555 1_555 yes
C(27) C(22) C(23) C(28) 2(1) 1_555 1_555 1_555 1_555 yes
C(28) C(23) Ru(2) C(49) 21.8(9) 1_555 1_555 1_555 1_555 yes
C(28) C(23) Ru(2) C(50) -17.7(9) 1_555 1_555 1_555 1_555 yes
C(28) C(23) C(24) C(29) 0(1) 1_555 1_555 1_555 1_555 yes
C(29) C(24) Ru(2) C(49) 68.4(10) 1_555 1_555 1_555 1_555 yes
C(29) C(24) Ru(2) C(50) 34.3(9) 1_555 1_555 1_555 1_555 yes
C(29) C(24) C(25) C(30) -1(1) 1_555 1_555 1_555 1_555 yes
C(30) C(25) Ru(2) C(49) 174(1) 1_555 1_555 1_555 1_555 yes
C(30) C(25) Ru(2) C(50) 82(1) 1_555 1_555 1_555 1_555 yes
C(31) P C(37) C(38) 77.4(7) 1_555 1_555 1_555 1_555 yes
C(31) P C(37) C(42) -108.2(7) 1_555 1_555 1_555 1_555 yes
C(31) P C(43) C(44) 46.2(7) 1_555 1_555 1_555 1_555 yes
C(31) P C(43) C(48) -133.8(7) 1_555 1_555 1_555 1_555 yes
C(31) C(32) C(33) C(34) 0(1) 1_555 1_555 1_555 1_555 yes
C(31) C(36) C(35) C(34) 1(1) 1_555 1_555 1_555 1_555 yes
C(32) C(31) P C(37) 166.5(7) 1_555 1_555 1_555 1_555 yes
C(32) C(31) P C(43) 57.3(7) 1_555 1_555 1_555 1_555 yes
C(32) C(31) C(36) C(35) 0(1) 1_555 1_555 1_555 1_555 yes
C(32) C(33) C(34) C(35) 1(1) 1_555 1_555 1_555 1_555 yes
C(33) C(32) C(31) C(36) 0(1) 1_555 1_555 1_555 1_555 yes
C(33) C(34) C(35) C(36) -1(1) 1_555 1_555 1_555 1_555 yes
C(36) C(31) P C(37) -15.8(8) 1_555 1_555 1_555 1_555 yes
C(36) C(31) P C(43) -125.0(7) 1_555 1_555 1_555 1_555 yes
C(37) P C(43) C(44) -61.6(7) 1_555 1_555 1_555 1_555 yes
C(37) P C(43) C(48) 118.4(7) 1_555 1_555 1_555 1_555 yes
C(37) C(38) C(39) C(40) -2(1) 1_555 1_555 1_555 1_555 yes
C(37) C(42) C(41) C(40) 0(1) 1_555 1_555 1_555 1_555 yes
C(38) C(37) P C(43) -177.6(6) 1_555 1_555 1_555 1_555 yes
C(38) C(37) C(42) C(41) 0(1) 1_555 1_555 1_555 1_555 yes
C(38) C(39) C(40) C(41) 1(1) 1_555 1_555 1_555 1_555 yes
C(39) C(38) C(37) C(42) 1(1) 1_555 1_555 1_555 1_555 yes
C(39) C(40) C(41) C(42) 0(1) 1_555 1_555 1_555 1_555 yes
C(42) C(37) P C(43) -3.2(7) 1_555 1_555 1_555 1_555 yes
C(43) C(44) C(45) C(46) 0(1) 1_555 1_555 1_555 1_555 yes
C(43) C(48) C(47) C(46) -1(1) 1_555 1_555 1_555 1_555 yes
C(44) C(43) C(48) C(47) 2(1) 1_555 1_555 1_555 1_555 yes
C(44) C(45) C(46) C(47) 0(1) 1_555 1_555 1_555 1_555 yes
C(45) C(44) C(43) C(48) -2(1) 1_555 1_555 1_555 1_555 yes
C(45) C(46) C(47) C(48) 0(1) 1_555 1_555 1_555 1_555 yes
C(49) Pd(2) Ru(2) C(50) 32.2(3) 1_555 1_555 1_555 1_555 yes
C(49) Ru(2) S(4) C(50) -27.9(3) 1_555 1_555 1_555 1_555 yes
C(49) Ru(2) C(50) C(53) -115.4(8) 1_555 1_555 1_555 1_555 yes
C(49) C(51) O(3) C(52) 179.3(7) 1_555 1_555 1_555 1_555 yes
C(50) Ru(2) C(49) C(51) 115.7(8) 1_555 1_555 1_555 1_555 yes
C(50) C(53) O(5) C(54) -176.8(7) 1_555 1_555 1_555 1_555 yes
C(51) C(49) C(50) C(53) -6(1) 1_555 1_555 1_555 1_555 yes
C(55) C(56) O(6) C(57) 171(2) 1_555 1_555 1_555 1_555 yes
C(56) O(6) C(57) C(58) 174(2) 1_555 1_555 1_555 1_555 yes
